data_1574751
loop_
_publ_author_name
'Brown, Stephen E.'
'Pike, Sebastian D.'

_publ_section_title
;
 Photoabsorption of 1--2 nm molecular Ce-oxo nanoclusters versus ceria:
 intervalence charge transfer but no size effects
;
_journal_issue 25
_journal_name_full 'Chemical Science'
_journal_page_first 11659
_journal_page_last 11668
_journal_paper_doi 10.1039/D5SC00905G
_journal_volume 16
_journal_year 2025
_chemical_formula_moiety 'C260 H170 Ce24 F30 N10 O96'
_chemical_formula_sum 'C260 H170 Ce24 F30 N10 O96'
_chemical_formula_weight 8903.07
_chemical_melting_point ?
_chemical_name_systematic '[Ce24O28(OH)8(OOCC6H4(4-F))30(py)4]2(py)12'
_space_group_IT_number 2
_space_group_name_Hall '-P 1'
_space_group_name_H-M_alt 'P -1'
_symmetry_cell_setting triclinic
_symmetry_space_group_name_H-M 'P -1'
_atom_sites_solution_hydrogens difmap
_atom_sites_solution_primary other
_audit_creation_date 2025-01-20
_audit_creation_method CRYSTALS_ver_14.61_build_6999
_audit_update_record
;
2025-01-21 deposited with the CCDC.	2025-05-28 downloaded from the CCDC.
;
_cell_angle_alpha 84.2380(18)
_cell_angle_beta 82.4160(18)
_cell_angle_gamma 84.4420(18)
_cell_formula_units_Z 2
_cell_length_a 20.763300(14)
_cell_length_b 21.881899(14)
_cell_length_c 38.498501(17)
_cell_measurement_reflns_used 104134
_cell_measurement_temperature 100
_cell_measurement_theta_max 76
_cell_measurement_theta_min 2
_cell_volume 17188.72(10)
_computing_cell_refinement
; 
 CrysAlisPro (Rigaku Oxford Diffraction, 2017) 
;
_computing_data_collection 'SuperNova, (Oxford Diffraction, 2010)'
_computing_data_reduction
; 
 CrysAlisPro (Rigaku Oxford Diffraction, 2017) 
;
_computing_molecular_graphics 'CAMERON (Watkin et al., 1996)'
_computing_publication_material 'CRYSTALS (Betteridge et al., 2003)'
_computing_structure_refinement 'CRYSTALS (Betteridge et al., 2003)'
_computing_structure_solution 'USER DEFINED STRUCTURE SOLUTION'
_diffrn_ambient_temperature 100
_diffrn_measured_fraction_theta_full 0.996
_diffrn_measured_fraction_theta_max 0.956
_diffrn_measurement_device Area
_diffrn_measurement_device_type 'Oxford Diffraction SuperNova'
_diffrn_measurement_method \w
_diffrn_radiation_monochromator 'focussing mirrors'
_diffrn_radiation_type 'Cu K\a'
_diffrn_radiation_wavelength 1.54180
_diffrn_reflns_av_R_equivalents 0.097
_diffrn_reflns_av_unetI/netI 0.090
_diffrn_reflns_limit_h_max 25
_diffrn_reflns_limit_h_min -19
_diffrn_reflns_limit_k_max 27
_diffrn_reflns_limit_k_min -27
_diffrn_reflns_limit_l_max 48
_diffrn_reflns_limit_l_min -47
_diffrn_reflns_number 322782
_diffrn_reflns_theta_full 67.739
_diffrn_reflns_theta_max 76.976
_diffrn_reflns_theta_min 2.037
_diffrn_standards_number 0
_exptl_absorpt_coefficient_mu 24.739
_exptl_absorpt_correction_T_max 0.23
_exptl_absorpt_correction_T_min 0.01
_exptl_absorpt_correction_type multi-scan
_exptl_absorpt_process_details
; 
 CrysAlisPro (Rigaku Oxford Diffraction, 2017) 
;
_exptl_crystal_colour yellow
_exptl_crystal_density_diffrn 1.720
_exptl_crystal_density_meas ?
_exptl_crystal_density_method 'not measured'
_exptl_crystal_description block
_exptl_crystal_F_000 8460
_exptl_crystal_size_max 0.207
_exptl_crystal_size_mid 0.106
_exptl_crystal_size_min 0.059
_platon_squeeze_details
;
proposed 31 solvent pyridines (1302 e- , 3348 18A3 per atom) consistent with resisual
e density and  volume at 18A3 per non hydrogen atom, 
;
_refine_diff_density_max 3.86
_refine_diff_density_min -2.91
_refine_ls_extinction_method None
_refine_ls_goodness_of_fit_ref 1.0072
_refine_ls_hydrogen_treatment constr
_refine_ls_matrix_type full
_refine_ls_number_parameters 3781
_refine_ls_number_reflns 69426
_refine_ls_number_restraints 782
_refine_ls_R_factor_all 0.1082
_refine_ls_R_factor_gt 0.0900
_refine_ls_shift/su_max 0.0471820
_refine_ls_shift/su_mean 0.0003487
_refine_ls_structure_factor_coef Fsqd
_refine_ls_weighting_details
;
 Method= Modified Sheldrick 
 w=1/[\s^2^(F^2^) + ( 0.19P)^2^ +*****P] 
 ,where P=(max(Fo^2^,0) + 2Fc^2^)/3 
;
_refine_ls_weighting_scheme calc
_refine_ls_wR_factor_all 0.3085
_refine_ls_wR_factor_gt 0.2833
_refine_ls_wR_factor_ref 0.3085
_reflns_limit_h_max 25
_reflns_limit_h_min -25
_reflns_limit_k_max 27
_reflns_limit_k_min -27
_reflns_limit_l_max 48
_reflns_limit_l_min 0
_reflns_number_gt 50081
_reflns_number_total 69436
_reflns_threshold_expression I>2.0\s(I)
_oxford_diffrn_Wilson_B_factor 0.00
_oxford_diffrn_Wilson_scale 0.00
_oxford_refine_ls_r_factor_ref 0.1082
_oxford_refine_ls_scale 0.3925(4)
_oxford_reflns_number_all 69426
_oxford_structure_analysis_title 'res\sb2.21_facecorr.cif_od At 14:27 on 6/ 1'
_cod_data_source_file d5sc00905g2.cif
_cod_data_source_block Ce24Ph4F
_cod_depositor_comments
;
The following automatic conversions were performed:

data item '_chemical_melting_point' value 'not measured' was changed
to '?' -- the value is undefined or not given.

data item '_exptl_crystal_density_meas' value 'not measured' was
changed to '?' -- the value is perceived as not measured.

Automatic conversion script
Id: cif_fix_values 8170 2020-07-09 18:12:32Z antanas 

 Adding full bibliography for 1574748--1574755.cif.
;
_cod_original_sg_symbol_H-M 'P -1 '
_cod_database_code 1574751
_oxford_refine_reflns_threshold_expression_ref I>-3.0\s(I)
_platon_squeeze_void_probe_radius 1.20

loop_
_symmetry_equiv_pos_as_xyz
x,y,z
-x,-y,-z

loop_
_atom_site_label
_atom_site_type_symbol
_atom_site_fract_x
_atom_site_fract_y
_atom_site_fract_z
_atom_site_U_iso_or_equiv
_atom_site_occupancy
_atom_site_adp_type
_atom_site_refinement_flags_posn
_atom_site_refinement_flags_adp
_atom_site_refinement_flags_occupancy
_atom_site_disorder_assembly
_atom_site_disorder_group
_atom_site_attached_hydrogens
Ce1 Ce -0.18265(4) 1.19950(4) 0.46513(2) 0.0566 1.0000 Uani . . . . . .
Ce2 Ce -0.17071(4) 1.17551(3) 0.57343(2) 0.0547 1.0000 Uani . . . . . .
Ce3 Ce -0.15949(3) 1.04439(3) 0.51552(2) 0.0505 1.0000 Uani . . . . . .
Ce4 Ce -0.14482(4) 1.01398(3) 0.61312(2) 0.0530 1.0000 Uani . . . . . .
Ce5 Ce -0.02588(3) 1.15219(3) 0.50471(2) 0.0500 1.0000 Uani . . . . . .
Ce6 Ce -0.12778(3) 0.88162(3) 0.55724(2) 0.0519 1.0000 Uani . . . . . .
Ce7 Ce 0.00548(3) 0.98905(3) 0.548997(18) 0.0481 1.0000 Uani . . . . . .
Ce8 Ce 0.01346(4) 0.96474(4) 0.64814(2) 0.0542 1.0000 Uani . . . . . .
Ce9 Ce 0.13754(3) 1.09779(3) 0.53547(2) 0.0524 1.0000 Uani . . . . . .
Ce10 Ce -0.00780(4) 1.12436(3) 0.60185(2) 0.0529 1.0000 Uani . . . . . .
Ce11 Ce 0.16584(4) 0.94177(4) 0.58371(2) 0.0569 1.0000 Uani . . . . . .
Ce12 Ce 0.02825(4) 0.83160(3) 0.59362(2) 0.0528 1.0000 Uani . . . . . .
Ce13 Ce 0.40465(4) 0.58788(4) 0.89181(2) 0.0558 1.0000 Uani . . . . . .
Ce14 Ce 0.39710(3) 0.42557(3) 0.93137(2) 0.0521 1.0000 Uani . . . . . .
Ce15 Ce 0.58305(4) 0.56340(3) 0.85359(2) 0.0523 1.0000 Uani . . . . . .
Ce16 Ce 0.53656(3) 0.68407(3) 0.91611(2) 0.0517 1.0000 Uani . . . . . .
Ce17 Ce 0.65306(3) 0.61271(3) 0.97787(2) 0.0513 1.0000 Uani . . . . . .
Ce18 Ce 0.70080(4) 0.49159(3) 0.91424(2) 0.0525 1.0000 Uani . . . . . .
Ce19 Ce 0.56807(4) 0.39697(3) 0.88972(2) 0.0541 1.0000 Uani . . . . . .
Ce20 Ce 0.65268(3) 0.44360(3) 1.010583(19) 0.0496 1.0000 Uani . . . . . .
Ce21 Ce 0.52364(3) 0.35070(3) 0.987014(19) 0.0492 1.0000 Uani . . . . . .
Ce22 Ce 0.69728(4) 0.32533(3) 0.94412(2) 0.0540 1.0000 Uani . . . . . .
Ce23 Ce 0.63765(4) 0.28081(4) 1.05157(2) 0.0551 1.0000 Uani . . . . . .
Ce24 Ce 0.52658(3) 0.52035(3) 0.951315(19) 0.0485 1.0000 Uani . . . . . .
O25 O 0.5999(5) 0.4477(5) 0.8327(3) 0.0658 1.0000 Uani . . . . . .
O26 O 0.5926(7) 0.5266(5) 0.7925(3) 0.0845 1.0000 Uani . . . . . .
C27 C 0.5990(8) 0.4694(8) 0.8008(5) 0.0734 1.0000 Uani . . . . . .
C28 C 0.6087(5) 0.4263(6) 0.7728(4) 0.1458 1.0000 Uani D . . . . .
C29 C 0.6093(5) 0.3633(7) 0.7797(3) 0.1446 1.0000 Uani D . . . . .
C30 C 0.6233(5) 0.3258(5) 0.7526(4) 0.1479 1.0000 Uani D . . . . .
C31 C 0.6375(5) 0.3512(7) 0.7186(3) 0.1537 1.0000 Uani D . . . . .
C33 C 0.6225(5) 0.4518(5) 0.7387(4) 0.1529 1.0000 Uani D . . . . .
F34 F 0.642(2) 0.3138(9) 0.6931(5) 0.3674 1.0000 Uani . . . . . .
O35 O 0.4506(4) 0.3843(4) 1.0361(2) 0.0522 1.0000 Uani . . . . . .
F36 F 0.6166(6) 0.9268(5) 0.7533(3) 0.0922 1.0000 Uani . . . . . .
F37 F 0.0651(6) 0.6210(5) 0.7698(3) 0.1043 1.0000 Uani . . . . . .
F38 F 0.4898(4) 1.0434(6) 0.6298(3) 0.1002 1.0000 Uani . . . . . .
F39 F 0.1031(6) 0.5076(6) 0.8013(4) 0.1221 1.0000 Uani . . . . . .
F40 F 0.4841(6) 1.0789(4) 0.8651(3) 0.1001 1.0000 Uani . . . . . .
F41 F 0.6621(7) 0.0406(5) 0.8113(4) 0.1067 1.0000 Uani . . . . . .
F42 F -0.2036(8) 0.9474(8) 0.8341(3) 0.1319 1.0000 Uani . . . . . .
F43 F -0.2047(8) 0.5375(6) 0.6213(4) 0.1248 1.0000 Uani . . . . . .
F44 F -0.4745(5) 1.1468(6) 0.7534(3) 0.0969 1.0000 Uani . . . . . .
F45 F 0.9212(6) 0.5970(8) 0.7228(3) 0.1210 1.0000 Uani . . . . . .
F46 F -0.0188(9) 1.2361(7) 0.7952(4) 0.1357 1.0000 Uani . . . . . .
F47 F 0.1258(7) 0.8160(7) 0.7780(5) 0.1392 1.0000 Uani . . . . . .
F48 F 0.0970(10) 0.4431(6) 0.6427(7) 0.2110 1.0000 Uani . . . . . .
O49 O 0.6339(4) 0.5192(4) 0.9637(2) 0.0518 1.0000 Uani . . . . . .
O50 O 0.0181(4) 1.1122(4) 0.4507(2) 0.0505 1.0000 Uani . . . . . .
O51 O 0.1158(4) 0.9983(4) 0.5374(2) 0.0516 1.0000 Uani . . . . . .
O52 O 0.0485(4) 0.9497(4) 0.4947(2) 0.0487 1.0000 Uani . . . . . .
O53 O -0.0752(4) 1.1972(4) 0.4577(3) 0.0543 1.0000 Uani . . . . . .
O54 O -0.0367(4) 1.0271(4) 0.6024(2) 0.0510 1.0000 Uani . . . . . .
O55 O 0.5447(4) 0.4471(4) 0.9995(2) 0.0502 1.0000 Uani . . . . . .
O56 O 0.5097(4) 0.5917(4) 0.9047(2) 0.0517 1.0000 Uani . . . . . .
O57 O 0.0284(4) 1.0902(4) 0.5482(2) 0.0500 1.0000 Uani . . . . . .
O58 O -0.0640(4) 1.1734(4) 0.5609(3) 0.0525 1.0000 Uani . . . . . .
O59 O -0.1069(4) 0.9800(4) 0.5584(2) 0.0506 1.0000 Uani . . . . . .
O60 O -0.1842(4) 1.0768(4) 0.5709(3) 0.0567 1.0000 Uani . . . . . .
O61 O 0.5372(4) 0.2936(4) 1.0394(2) 0.0561 1.0000 Uani . . . . . .
O62 O 0.5043(4) 0.4241(4) 0.9406(2) 0.0504 1.0000 Uani . . . . . .
O63 O 0.4157(4) 0.3588(4) 0.9768(2) 0.0520 1.0000 Uani . . . . . .
O64 O 0.7092(4) 0.4182(4) 0.9571(2) 0.0513 1.0000 Uani . . . . . .
O65 O 0.4181(4) 0.5208(4) 0.9416(2) 0.0525 1.0000 Uani . . . . . .
O66 O 0.0397(5) 0.8425(4) 0.6538(3) 0.0601 1.0000 Uani . . . . . .
O67 O -0.0745(5) 0.9059(5) 0.6168(3) 0.0600 1.0000 Uani . . . . . .
O68 O 0.5932(4) 0.3353(4) 0.9367(2) 0.0551 1.0000 Uani . . . . . .
O69 O 0.2348(4) 1.0263(5) 0.5577(3) 0.0619 1.0000 Uani . . . . . .
O70 O 0.0565(4) 0.9285(4) 0.5924(2) 0.0516 1.0000 Uani . . . . . .
O71 O -0.2098(5) 0.8184(4) 0.5470(3) 0.0613 1.0000 Uani . . . . . .
O72 O 0.0874(4) 1.1529(5) 0.4944(3) 0.0568 1.0000 Uani . . . . . .
O73 O 0.1945(4) 0.9003(4) 0.5323(3) 0.0583 1.0000 Uani . . . . . .
O74 O 0.7015(4) 0.5255(5) 0.8465(2) 0.0578 1.0000 Uani . . . . . .
O75 O 0.5971(4) 0.4885(4) 0.9029(2) 0.0534 1.0000 Uani . . . . . .
O76 O 0.3000(5) 0.7363(5) 0.8986(3) 0.0618 1.0000 Uani . . . . . .
O77 O 0.3572(5) 0.4224(5) 0.8712(3) 0.0645 1.0000 Uani . . . . . .
O78 O 0.4017(5) 0.8121(5) 0.9158(3) 0.0646 1.0000 Uani . . . . . .
O79 O -0.0445(5) 1.2210(5) 0.6246(3) 0.0631 1.0000 Uani . . . . . .
O80 O 0.7452(5) 0.6572(4) 0.9367(3) 0.0613 1.0000 Uani . . . . . .
O81 O -0.1489(5) 1.2455(5) 0.6149(3) 0.0640 1.0000 Uani . . . . . .
O82 O 0.5628(5) 0.6852(5) 0.8532(3) 0.0603 1.0000 Uani . . . . . .
O83 O 0.4783(5) 0.6027(5) 0.8311(3) 0.0662 1.0000 Uani . . . . . .
O84 O -0.2564(5) 1.1596(5) 0.6229(3) 0.0690 1.0000 Uani . . . . . .
O85 O 0.4635(4) 0.3436(4) 0.9005(3) 0.0563 1.0000 Uani . . . . . .
O86 O -0.0718(5) 0.7841(4) 0.5807(3) 0.0580 1.0000 Uani . . . . . .
O87 O 0.3258(4) 0.5077(5) 0.8968(3) 0.0609 1.0000 Uani . . . . . .
O88 O 0.6152(5) 0.3048(5) 0.8656(3) 0.0632 1.0000 Uani . . . . . .
O89 O 0.7209(4) 0.6658(5) 1.0086(3) 0.0625 1.0000 Uani . . . . . .
O90 O 0.6842(4) 0.3977(4) 0.8921(2) 0.0538 1.0000 Uani . . . . . .
O91 O 0.6525(4) 0.3755(4) 1.0592(3) 0.0561 1.0000 Uani . . . . . .
O92 O 0.3889(5) 0.5560(5) 0.8316(3) 0.0667 1.0000 Uani . . . . . .
O93 O 0.0968(5) 1.0465(5) 0.6025(3) 0.0623 1.0000 Uani . . . . . .
O94 O 0.4759(5) 0.4808(5) 0.8771(3) 0.0634 1.0000 Uani . . . . . .
O95 O 0.1432(4) 0.8341(4) 0.5931(2) 0.0557 1.0000 Uani . . . . . .
O96 O 0.2151(5) 0.9855(5) 0.6314(3) 0.0760 1.0000 Uani . . . . . .
O97 O 0.6723(4) 0.5419(4) 1.0217(2) 0.0562 1.0000 Uani . . . . . .
O98 O 0.6403(5) 0.6065(5) 0.9044(3) 0.0614 1.0000 Uani . . . . . .
O99 O 0.5105(4) 0.7937(4) 0.9065(3) 0.0598 1.0000 Uani . . . . . .
O100 O 0.4321(4) 0.6911(4) 0.8949(3) 0.0574 1.0000 Uani . . . . . .
O101 O 0.7716(5) 0.5640(5) 0.8750(3) 0.0636 1.0000 Uani . . . . . .
O102 O 0.6363(4) 0.3411(4) 0.9984(2) 0.0513 1.0000 Uani . . . . . .
O103 O -0.1665(5) 1.2920(4) 0.4225(3) 0.0645 1.0000 Uani . . . . . .
O104 O 0.2740(5) 0.7945(5) 0.5690(3) 0.0703 1.0000 Uani . . . . . .
O105 O -0.0566(5) 0.7703(5) 0.6357(3) 0.0672 1.0000 Uani . . . . . .
O106 O 0.1316(5) 0.9346(5) 0.6525(3) 0.0666 1.0000 Uani . . . . . .
O107 O 0.7017(5) 0.2654(5) 0.8929(3) 0.0635 1.0000 Uani . . . . . .
O108 O 0.6912(4) 0.6385(5) 1.0656(3) 0.0621 1.0000 Uani . . . . . .
O109 O -0.1204(4) 1.1165(4) 0.6218(2) 0.0559 1.0000 Uani . . . . . .
O110 O -0.1419(4) 1.1517(4) 0.5156(3) 0.0577 1.0000 Uani . . . . . .
O111 O -0.0059(5) 1.0858(5) 0.6621(3) 0.0678 1.0000 Uani . . . . . .
O112 O -0.0998(5) 0.9946(5) 0.6731(3) 0.0631 1.0000 Uani . . . . . .
O113 O -0.1937(5) 0.8406(5) 0.6148(3) 0.0649 1.0000 Uani . . . . . .
O114 O 0.0864(5) 1.1821(4) 0.5707(3) 0.0608 1.0000 Uani . . . . . .
O115 O -0.1854(5) 0.9447(5) 0.6693(3) 0.0643 1.0000 Uani . . . . . .
O116 O 0.7600(5) 0.5556(5) 0.9480(3) 0.0619 1.0000 Uani . . . . . .
O117 O 0.6198(4) 0.7182(4) 0.9511(2) 0.0566 1.0000 Uani . . . . . .
O118 O 0.6397(5) 0.7427(5) 0.8948(3) 0.0657 1.0000 Uani . . . . . .
O119 O -0.2150(4) 0.9387(4) 0.5993(3) 0.0594 1.0000 Uani . . . . . .
O120 O 0.8076(4) 0.4423(5) 0.8981(3) 0.0602 1.0000 Uani . . . . . .
O121 O 0.0836(5) 1.1718(5) 0.6277(3) 0.0698 1.0000 Uani . . . . . .
O122 O 0.2153(5) 1.1710(5) 0.5111(3) 0.0601 1.0000 Uani . . . . . .
O123 O 0.1798(5) 1.0596(5) 0.4838(3) 0.0662 1.0000 Uani . . . . . .
O124 O 0.2131(5) 1.1171(5) 0.5792(3) 0.0641 1.0000 Uani . . . . . .
O125 O 0.8029(4) 0.3397(5) 0.9111(3) 0.0638 1.0000 Uani . . . . . .
O126 O 0.7865(5) 0.2931(5) 0.9782(3) 0.0735 1.0000 Uani . . . . . .
O127 O 0.0656(5) 0.7270(5) 0.6056(3) 0.0655 1.0000 Uani . . . . . .
O128 O 0.3194(5) 0.6530(5) 0.8679(3) 0.0675 1.0000 Uani . . . . . .
F129 F -0.1045(7) 1.4712(5) 0.6941(4) 0.1067 1.0000 Uani . . . . . .
F130 F -0.4765(5) 0.8800(6) 0.6961(3) 0.1061 1.0000 Uani . . . . . .
F131 F 1.0432(4) 0.6216(6) 0.8788(3) 0.0989 1.0000 Uani . . . . . .
O132 O -0.2863(5) 1.2053(7) 0.5001(3) 0.0848 1.0000 Uani . . . . . .
O133 O 0.6376(6) 0.1972(5) 1.0159(3) 0.0752 1.0000 Uani . . . . . .
O134 O -0.2406(5) 1.0600(5) 0.6435(3) 0.0642 1.0000 Uani . . . . . .
O135 O -0.1660(7) 1.2789(5) 0.5485(3) 0.0846 1.0000 Uani . . . . . .
O136 O 0.7457(5) 0.2561(7) 1.0315(3) 0.0854 1.0000 Uani . . . . . .
F137 F 0.6061(8) -0.0466(5) 0.9503(4) 0.1145 1.0000 Uani . . . . . .
F138 F 0.2529(8) 0.9706(7) 0.7915(4) 0.1367 1.0000 Uani . . . . . .
O139 O -0.2745(6) 1.2042(7) 0.5571(4) 0.0886 1.0000 Uani . . . . . .
F140 F 0.7921(10) 0.9408(7) 0.9511(5) 0.1587 1.0000 Uani . . . . . .
F141 F -0.5784(6) 1.2335(8) 0.5675(5) 0.1397 1.0000 Uani . . . . . .
F142 F 0.3313(8) 0.1294(6) 0.8496(5) 0.1421 1.0000 Uani . . . . . .
F143 F 0.5167(7) 0.7428(7) 0.6502(5) 0.1445 1.0000 Uani . . . . . .
F144 F -0.4205(10) 0.6356(10) 0.5416(6) 0.1943 1.0000 Uani . . . . . .
C145 C 0.2811(13) 0.9806(12) 0.7291(9) 0.1212 1.0000 Uani . . . . . .
O146 O 0.2682(5) 0.8847(5) 0.5927(3) 0.0661 1.0000 Uani . . . . . .
O147 O 0.0358(7) 1.0160(6) 0.7004(3) 0.0855 1.0000 Uani . . . . . .
O148 O 0.6867(6) 0.2200(5) 0.9621(3) 0.0749 1.0000 Uani . . . . . .
O149 O 0.4989(5) 0.3583(5) 0.8443(3) 0.0706 1.0000 Uani . . . . . .
O150 O -0.0110(6) 0.8851(5) 0.6996(3) 0.0786 1.0000 Uani . . . . . .
O151 O -0.1883(7) 1.2887(5) 0.4939(3) 0.0891 1.0000 Uani . . . . . .
N152 N 0.7771(5) 0.4225(5) 1.0222(3) 0.0588 1.0000 Uani . . . . . .
N153 N 0.5090(6) 0.2383(6) 0.9705(4) 0.0633 1.0000 Uani . . . . . .
N154 N -0.2908(6) 1.0538(6) 0.5277(3) 0.0622 1.0000 Uani . . . . . .
N155 N -0.1724(6) 1.1573(6) 0.6868(4) 0.0689 1.0000 Uani . . . . . .
N156 N 0.7650(6) 0.3637(6) 0.8321(4) 0.0760 1.0000 Uani . . . . . .
N157 N 0.4138(7) 0.7693(6) 0.8342(4) 0.0725 1.0000 Uani . . . . . .
C158 C 0.0157(8) 0.8398(8) 0.6866(4) 0.0656 1.0000 Uani . . . . . .
N159 N -0.0124(7) 1.2716(6) 0.5047(4) 0.0731 1.0000 Uani . . . . . .
C160 C 0.7838(6) 0.6080(7) 0.9361(4) 0.0549 1.0000 Uani . . . . . .
C161 C 0.7245(7) 0.6669(7) 1.0414(4) 0.0608 1.0000 Uani . . . . . .
C162 C 0.6068(6) 0.7565(7) 0.8075(4) 0.0578 1.0000 Uani . . . . . .
C163 C 0.3185(7) 0.4699(7) 0.8745(4) 0.0600 1.0000 Uani . . . . . .
C164 C -0.2312(7) 0.8891(6) 0.6169(4) 0.0595 1.0000 Uani . . . . . .
C165 C 0.7552(7) 0.5528(7) 0.8465(4) 0.0633 1.0000 Uani . . . . . .
N166 N 0.2037(7) 0.7684(6) 0.6490(4) 0.0737 1.0000 Uani . . . . . .
F167 F 0.4508(9) 0.6126(9) 0.6685(3) 0.1437 1.0000 Uani . . . . . .
F168 F 0.9021(6) 0.8187(8) 1.0801(5) 0.1325 1.0000 Uani . . . . . .
C169 C -0.1607(8) 0.9566(8) 0.7270(4) 0.0695 1.0000 Uani . . . . . .
C170 C 0.8245(8) 0.4316(8) 0.9958(5) 0.0741 1.0000 Uani . . . . . .
C171 C 0.2622(7) 0.4814(7) 0.8541(4) 0.0623 1.0000 Uani . . . . . .
C172 C -0.2700(7) 1.1132(7) 0.6443(4) 0.0588 1.0000 Uani . . . . . .
C173 C 0.9016(6) 0.3752(7) 0.8823(4) 0.0625 1.0000 Uani . . . . . .
C174 C 0.4652(7) 0.8957(7) 0.8967(4) 0.0626 1.0000 Uani . . . . . .
C175 C 0.4586(7) 0.8297(7) 0.9070(4) 0.0570 1.0000 Uani . . . . . .
C176 C 0.4377(8) 0.5825(7) 0.8142(5) 0.0681 1.0000 Uani . . . . . .
C177 C 0.4650(7) 0.3307(7) 0.8685(4) 0.0635 1.0000 Uani . . . . . .
C178 C 0.1024(7) 1.1998(8) 0.6001(4) 0.0628 1.0000 Uani . . . . . .
C179 C 0.8525(7) 0.6116(7) 0.9226(4) 0.0599 1.0000 Uani . . . . . .
C180 C -0.1161(9) 0.6602(8) 0.6447(5) 0.0791 1.0000 Uani . . . . . .
C181 C 0.4098(9) 0.9377(7) 0.8946(5) 0.0739 1.0000 Uani . . . . . .
C182 C -0.0977(7) 1.2562(7) 0.6269(4) 0.0614 1.0000 Uani . . . . . .
C183 C 0.5277(6) 0.2193(7) 0.9385(4) 0.0588 1.0000 Uani . . . . . .
C184 C -0.2969(7) 0.8853(7) 0.6383(4) 0.0645 1.0000 Uani . . . . . .
F185 F 1.0471(6) 0.2246(9) 1.0443(4) 0.1414 1.0000 Uani . . . . . .
C186 C 0.4415(9) 0.5906(8) 0.7755(5) 0.0768 1.0000 Uani . . . . . .
C187 C -0.0818(7) 0.7551(6) 0.6109(4) 0.0567 1.0000 Uani . . . . . .
C188 C -0.3318(7) 0.9405(8) 0.6482(5) 0.0673 1.0000 Uani . . . . . .
C189 C 0.1422(5) 1.2530(4) 0.5968(5) 0.1086 1.0000 Uani D . . . . .
C190 C 0.6470(7) 0.1236(7) 0.9764(4) 0.0643 1.0000 Uani . . . . . .
C191 C 0.6583(7) 0.1831(7) 0.9855(4) 0.0656 1.0000 Uani . . . . . .
C192 C 0.2507(7) 1.0691(7) 0.5749(4) 0.0608 1.0000 Uani . . . . . .
C193 C -0.3269(7) 1.0596(7) 0.5022(4) 0.0652 1.0000 Uani . . . . . .
C194 C 0.7158(8) 0.1609(7) 0.8556(5) 0.0692 1.0000 Uani . . . . . .
C195 C 0.1731(7) 0.5481(8) 0.8342(5) 0.0709 1.0000 Uani . . . . . .
C196 C 0.7154(11) 0.1039(8) 0.8407(5) 0.0883 1.0000 Uani . . . . . .
C197 C 0.6874(7) 0.8006(7) 0.9325(5) 0.0674 1.0000 Uani . . . . . .
C198 C 0.3553(8) 0.8104(9) 0.6043(6) 0.0820 1.0000 Uani . . . . . .
C199 C 0.6982(9) 0.8082(8) 0.9667(5) 0.0771 1.0000 Uani . . . . . .
C200 C 0.8605(8) 0.5794(8) 0.8157(4) 0.0700 1.0000 Uani . . . . . .
C201 C 0.3927(9) 0.7552(9) 0.5914(7) 0.0990 1.0000 Uani . . . . . .
C202 C 0.8952(7) 0.5571(8) 0.9174(4) 0.0653 1.0000 Uani . . . . . .
C203 C 0.6605(7) 0.2628(7) 0.8710(4) 0.0608 1.0000 Uani . . . . . .
C204 C 0.8314(6) 0.3870(7) 0.8979(4) 0.0575 1.0000 Uani . . . . . .
C205 C -0.1486(7) 0.9637(7) 0.6877(4) 0.0618 1.0000 Uani . . . . . .
C206 C 0.6042(7) 0.6940(7) 0.8253(4) 0.0632 1.0000 Uani . . . . . .
C207 C 0.4402(9) 0.7502(8) 0.8039(4) 0.0735 1.0000 Uani . . . . . .
C208 C 0.9345(8) 0.3173(9) 0.8886(5) 0.0798 1.0000 Uani . . . . . .
C209 C 0.0127(8) 1.0705(8) 0.6918(4) 0.0659 1.0000 Uani . . . . . .
C210 C 0.2942(7) 0.8319(7) 0.5867(5) 0.0641 1.0000 Uani . . . . . .
C211 C 0.9319(8) 0.4233(9) 0.8617(5) 0.0755 1.0000 Uani . . . . . .
C212 C 0.6625(10) 0.0950(8) 0.8242(5) 0.0794 1.0000 Uani . . . . . .
C213 C 0.7967(7) 0.5643(7) 0.8138(4) 0.0633 1.0000 Uani . . . . . .
C214 C 0.6487(6) 0.7500(6) 0.9247(4) 0.0575 1.0000 Uani . . . . . .
C215 C 0.5122(8) 0.1636(8) 0.9281(5) 0.0729 1.0000 Uani . . . . . .
C216 C -0.2317(6) 0.8067(7) 0.5194(5) 0.0616 1.0000 Uani . . . . . .
C217 C 0.6444(10) 0.7635(8) 0.7743(5) 0.0821 1.0000 Uani . . . . . .
C218 C 0.2022(9) 0.7984(8) 0.6778(5) 0.0738 1.0000 Uani . . . . . .
C219 C 0.1162(8) 0.6910(8) 0.5970(5) 0.0731 1.0000 Uani . . . . . .
C220 C -0.3355(8) 1.0773(8) 0.7013(4) 0.0695 1.0000 Uani . . . . . .
C221 C -0.3808(7) 1.2164(9) 0.5411(5) 0.0768 1.0000 Uani . . . . . .
C222 C -0.0989(8) 1.3132(7) 0.6446(4) 0.0636 1.0000 Uani . . . . . .
C223 C 0.0258(7) 0.7807(8) 0.7078(4) 0.0659 1.0000 Uani . . . . . .
C224 C 0.9126(7) 0.2692(10) 0.9922(6) 0.0861 1.0000 Uani . . . . . .
C225 C 0.3171(7) 1.0631(7) 0.5874(4) 0.0601 1.0000 Uani . . . . . .
C226 C 0.1815(7) 0.9629(7) 0.6579(4) 0.0641 1.0000 Uani . . . . . .
C227 C 0.7943(7) 0.2686(8) 1.0082(5) 0.0688 1.0000 Uani . . . . . .
C228 C -0.3069(8) 0.7423(8) 0.4961(6) 0.0806 1.0000 Uani . . . . . .
C229 C 0.2451(8) 0.7349(8) 0.8478(5) 0.0738 1.0000 Uani . . . . . .
C230 C 0.6530(10) 0.0475(9) 0.9334(6) 0.0851 1.0000 Uani . . . . . .
C231 C -0.1171(7) 0.6984(7) 0.6138(4) 0.0656 1.0000 Uani . . . . . .
C232 C 0.1556(10) 0.5006(10) 0.8187(7) 0.1007 1.0000 Uani . . . . . .
C233 C 0.6632(7) 0.2054(7) 0.8538(4) 0.0639 1.0000 Uani . . . . . .
C234 C -0.1462(10) 0.6039(8) 0.6470(6) 0.0880 1.0000 Uani . . . . . .
C235 C 0.0661(9) 0.6741(10) 0.7134(6) 0.0903 1.0000 Uani . . . . . .
C236 C 0.5275(8) 0.9175(7) 0.8884(4) 0.0680 1.0000 Uani . . . . . .
C237 C 0.7732(7) 0.7069(7) 1.0520(5) 0.0652 1.0000 Uani . . . . . .
C238 C -0.1567(10) 1.3531(7) 0.6490(5) 0.0796 1.0000 Uani . . . . . .
C239 C 0.4273(8) 0.2777(8) 0.8638(5) 0.0728 1.0000 Uani . . . . . .
C240 C 0.8018(9) 0.3109(8) 0.8284(5) 0.0803 1.0000 Uani . . . . . .
C241 C 0.6113(8) 0.1939(8) 0.8357(5) 0.0733 1.0000 Uani . . . . . .
C242 C 0.9585(7) 0.5610(9) 0.9026(4) 0.0730 1.0000 Uani . . . . . .
C243 C 0.7942(7) 0.4028(8) 1.0541(4) 0.0690 1.0000 Uani . . . . . .
C244 C 0.7619(10) 0.4052(9) 0.8026(5) 0.0819 1.0000 Uani . . . . . .
C245 C -0.1879(14) 0.9503(12) 0.7990(6) 0.1045 1.0000 Uani . . . . . .
C246 C 0.4749(10) 0.2000(9) 0.9933(6) 0.0958 1.0000 Uani . . . . . .
C247 C -0.1565(12) 1.4058(8) 0.6669(6) 0.0958 1.0000 Uani . . . . . .
C248 C 0.2268(8) 0.5377(8) 0.8522(5) 0.0752 1.0000 Uani . . . . . .
C249 C 0.0544(8) 0.7268(8) 0.6930(5) 0.0752 1.0000 Uani . . . . . .
C250 C 0.5790(7) 0.8645(8) 0.8046(4) 0.0676 1.0000 Uani . . . . . .
C251 C 0.3892(8) 0.2479(8) 0.8913(5) 0.0753 1.0000 Uani . . . . . .
C252 C -0.4211(9) 1.2216(11) 0.5159(6) 0.0938 1.0000 Uani . . . . . .
C253 C -0.0114(9) 1.1775(8) 0.7103(5) 0.0744 1.0000 Uani . . . . . .
C254 C -0.3259(7) 1.1233(7) 0.6726(4) 0.0659 1.0000 Uani . . . . . .
C255 C -0.2816(7) 0.7594(8) 0.5248(5) 0.0720 1.0000 Uani . . . . . .
C256 C 0.5759(7) 0.8082(7) 0.8213(4) 0.0628 1.0000 Uani . . . . . .
C257 C 0.8902(7) 0.4229(9) 1.0005(5) 0.0760 1.0000 Uani . . . . . .
C258 C -0.2223(9) 0.9389(9) 0.7430(5) 0.0799 1.0000 Uani . . . . . .
C259 C 0.2921(8) 0.7069(8) 0.8732(5) 0.0714 1.0000 Uani . . . . . .
C260 C -0.1773(13) 0.5915(8) 0.6191(7) 0.1004 1.0000 Uani . . . . . .
C261 C -0.1448(9) 0.6834(8) 0.5864(5) 0.0768 1.0000 Uani . . . . . .
C262 C -0.1144(9) 0.9689(9) 0.7480(4) 0.0779 1.0000 Uani . . . . . .
C263 C -0.3942(8) 1.0647(9) 0.5068(5) 0.0791 1.0000 Uani . . . . . .
C264 C 0.7744(8) 0.5641(9) 0.7803(4) 0.0770 1.0000 Uani . . . . . .
C265 C 0.3942(10) 1.1053(11) 0.6158(7) 0.1014 1.0000 Uani . . . . . .
C266 C -0.0425(9) 1.3306(8) 0.6563(4) 0.0696 1.0000 Uani . . . . . .
C267 C 0.8765(8) 0.6668(9) 0.9130(5) 0.0788 1.0000 Uani . . . . . .
C268 C -0.3206(9) 0.8291(9) 0.6496(5) 0.0782 1.0000 Uani . . . . . .
C269 C 0.0521(9) 0.6735(9) 0.7480(6) 0.0831 1.0000 Uani . . . . . .
C270 C -0.3072(7) 1.2080(8) 0.5309(5) 0.0741 1.0000 Uani . . . . . .
C271 C 0.4786(11) 1.0173(8) 0.8763(5) 0.0814 1.0000 Uani . . . . . .
C272 C 0.1572(9) 0.9438(8) 0.7228(5) 0.0789 1.0000 Uani . . . . . .
C273 C -0.4268(8) 1.0585(9) 0.5404(5) 0.0813 1.0000 Uani . . . . . .
F274 F 1.0910(5) 0.3424(8) 0.8397(5) 0.1496 1.0000 Uani . . . . . .
C275 C 0.9071(7) 0.4054(9) 1.0341(5) 0.0810 1.0000 Uani . . . . . .
C276 C 0.9993(9) 0.3075(10) 0.8741(6) 0.0951 1.0000 Uani . . . . . .
C277 C -0.1609(10) 1.1179(9) 0.7149(5) 0.0797 1.0000 Uani . . . . . .
C278 C 0.9790(8) 0.6182(10) 0.8936(5) 0.0798 1.0000 Uani . . . . . .
C279 C -0.0202(12) 1.2191(9) 0.7355(5) 0.0973 1.0000 Uani . . . . . .
C280 C 0.1992(9) 0.9616(8) 0.6937(5) 0.0769 1.0000 Uani . . . . . .
C281 C 0.6667(9) 0.1044(8) 0.9433(5) 0.0767 1.0000 Uani . . . . . .
C282 C 0.5328(10) 0.9786(8) 0.8782(5) 0.0814 1.0000 Uani . . . . . .
C283 C 0.8613(8) 0.2553(9) 1.0177(5) 0.0822 1.0000 Uani . . . . . .
C284 C -0.4087(9) 1.2108(10) 0.5770(5) 0.0880 1.0000 Uani . . . . . .
C285 C 0.1578(5) 1.2723(6) 0.6270(4) 0.1143 1.0000 Uani D . . . . .
C286 C -0.0455(10) 1.3833(8) 0.6724(5) 0.0819 1.0000 Uani . . . . . .
C287 C 0.4302(8) 1.0510(10) 0.6144(5) 0.0810 1.0000 Uani . . . . . .
C288 C 0.4152(10) 0.9985(8) 0.8849(5) 0.0857 1.0000 Uani . . . . . .
C289 C -0.1739(10) 1.3121(9) 0.5205(6) 0.0830 1.0000 Uani . . . . . .
C290 C 0.8542(7) 0.7794(9) 1.0345(7) 0.0915 1.0000 Uani . . . . . .
F291 F 0.2487(5) 1.4014(6) 0.5909(6) 0.1551 1.0000 Uani D . . . . .
C292 C 0.6111(10) 0.1387(9) 0.8222(5) 0.0858 1.0000 Uani . . . . . .
C293 C 0.0050(9) 1.1166(8) 0.7189(4) 0.0731 1.0000 Uani . . . . . .
C294 C 0.7797(9) 0.7082(9) 1.0866(5) 0.0809 1.0000 Uani . . . . . .
C295 C 0.9021(9) 0.5904(10) 0.7850(5) 0.0850 1.0000 Uani . . . . . .
C296 C 0.1647(12) 0.5225(10) 0.6195(8) 0.1228 1.0000 Uani . . . . . .
C297 C 0.3922(11) 0.5716(11) 0.7585(6) 0.0971 1.0000 Uani . . . . . .
C298 C 0.8235(9) 0.7462(11) 1.0969(6) 0.0934 1.0000 Uani . . . . . .
C299 C 0.8165(10) 0.5721(11) 0.7494(5) 0.0922 1.0000 Uani . . . . . .
C300 C -0.2107(9) 1.2067(9) 0.6940(5) 0.0813 1.0000 Uani . . . . . .
C301 C -0.1759(12) 0.6284(9) 0.5888(7) 0.1056 1.0000 Uani . . . . . .
C302 C 0.6193(12) 0.0098(9) 0.9587(6) 0.0935 1.0000 Uani . . . . . .
C303 C -0.1711(11) 1.3789(8) 0.5184(5) 0.0831 1.0000 Uani . . . . . .
C304 C 0.7331(9) 0.8541(9) 0.9728(6) 0.0859 1.0000 Uani . . . . . .
C305 C -0.1010(10) 1.4190(8) 0.6776(5) 0.0739 1.0000 Uani . . . . . .
C306 C 0.1615(5) 1.2838(6) 0.5651(4) 0.1124 1.0000 Uani D . . . . .
C307 C -0.3940(8) 0.9382(9) 0.6664(5) 0.0756 1.0000 Uani . . . . . .
C308 C -0.3207(7) 1.0493(9) 0.5598(5) 0.0746 1.0000 Uani . . . . . .
C309 C 0.2417(11) 0.7811(9) 0.7030(6) 0.0912 1.0000 Uani . . . . . .
N310 N 0.8457(14) 0.5698(11) 1.0234(8) 0.1369 1.0000 Uani . . . . . .
C311 C 0.3541(8) 1.0072(8) 0.5868(5) 0.0774 1.0000 Uani . . . . . .
C312 C 0.2381(9) 0.7049(9) 0.8184(5) 0.0815 1.0000 Uani . . . . . .
C313 C 0.0088(13) 1.3570(9) 0.5352(6) 0.1031 1.0000 Uani . . . . . .
C314 C 0.6473(11) 0.8213(9) 0.7569(5) 0.0929 1.0000 Uani . . . . . .
C315 C 0.2465(9) 0.7186(8) 0.6458(5) 0.0768 1.0000 Uani . . . . . .
C316 C 0.8590(9) 0.7794(11) 1.0710(8) 0.1002 1.0000 Uani . . . . . .
C317 C 0.4135(7) 1.0039(10) 0.6015(5) 0.0805 1.0000 Uani . . . . . .
C318 C 0.0236(11) 0.7232(10) 0.7648(6) 0.0934 1.0000 Uani . . . . . .
C319 C 0.8582(7) 0.3940(10) 1.0611(5) 0.0796 1.0000 Uani . . . . . .
C320 C 0.9415(9) 0.6715(10) 0.8987(6) 0.0925 1.0000 Uani . . . . . .
C321 C -0.3857(9) 1.0846(9) 0.7286(5) 0.0827 1.0000 Uani . . . . . .
C322 C -0.4253(8) 1.1390(10) 0.7268(5) 0.0808 1.0000 Uani . . . . . .
C323 C 0.2447(10) 0.4338(9) 0.8378(6) 0.0919 1.0000 Uani . . . . . .
C324 C 0.2918(11) 0.6990(11) 0.6707(7) 0.1007 1.0000 Uani . . . . . .
C325 C 0.0128(10) 0.7793(9) 0.7442(5) 0.0869 1.0000 Uani . . . . . .
C326 C 0.6148(8) 0.8703(8) 0.7717(5) 0.0717 1.0000 Uani . . . . . .
C327 C 0.3756(9) 0.8229(8) 0.8333(5) 0.0819 1.0000 Uani . . . . . .
C328 C 0.2140(8) 0.7926(10) 0.8529(6) 0.0872 1.0000 Uani . . . . . .
C329 C 0.1668(9) 0.5824(9) 0.6076(6) 0.0908 1.0000 Uani . . . . . .
C330 C 0.5978(13) 0.0255(9) 0.9925(7) 0.1063 1.0000 Uani . . . . . .
C331 C 0.8119(7) 0.7416(8) 1.0258(5) 0.0715 1.0000 Uani . . . . . .
C332 C 0.1899(11) 0.4428(10) 0.8193(6) 0.0977 1.0000 Uani . . . . . .
C333 C -0.0123(15) 1.1958(10) 0.7694(6) 0.1118 1.0000 Uani . . . . . .
C334 C 0.9968(9) 0.4109(11) 0.8479(6) 0.0970 1.0000 Uani . . . . . .
C335 C 0.0022(11) 1.3715(9) 0.4730(6) 0.0946 1.0000 Uani . . . . . .
C336 C -0.0095(9) 1.3097(8) 0.4750(5) 0.0791 1.0000 Uani . . . . . .
C337 C 0.1134(10) 0.6256(8) 0.6105(6) 0.0911 1.0000 Uani . . . . . .
C338 C 0.1742(11) 0.9462(10) 0.7560(6) 0.0904 1.0000 Uani . . . . . .
C339 C 0.1659(11) 0.7878(12) 0.7996(7) 0.0996 1.0000 Uani . . . . . .
C340 C 0.2636(10) 0.9783(9) 0.6963(6) 0.0903 1.0000 Uani . . . . . .
C341 C -0.0037(10) 1.2971(9) 0.5352(6) 0.0879 1.0000 Uani . . . . . .
C342 C -0.4184(11) 1.1843(11) 0.6996(6) 0.1029 1.0000 Uani . . . . . .
C343 C 0.3716(11) 0.8404(10) 0.6311(6) 0.0975 1.0000 Uani . . . . . .
C344 C 0.4313(12) 0.7813(10) 0.7723(6) 0.0998 1.0000 Uani . . . . . .
C345 C 0.4952(9) 0.6173(8) 0.7548(5) 0.0750 1.0000 Uani . . . . . .
C346 C -0.5132(11) 1.2287(13) 0.5597(9) 0.1235 1.0000 Uani . . . . . .
C347 C -0.3669(9) 1.1763(9) 0.6730(5) 0.0883 1.0000 Uani . . . . . .
C348 C 0.7912(12) 0.3931(11) 0.7704(6) 0.1077 1.0000 Uani . . . . . .
C349 C -0.4164(8) 0.8819(10) 0.6764(5) 0.0846 1.0000 Uani . . . . . .
C350 C 0.4465(9) 0.7355(11) 0.6098(8) 0.1165 1.0000 Uani . . . . . .
C351 C 0.8695(11) 0.2330(12) 1.0508(5) 0.1056 1.0000 Uani . . . . . .
C352 C 0.3384(8) 1.1117(9) 0.6005(6) 0.0892 1.0000 Uani . . . . . .
C353 C 0.2875(13) 0.7316(12) 0.6988(7) 0.1148 1.0000 Uani . . . . . .
C354 C 0.6131(11) 0.0815(9) 1.0015(6) 0.0943 1.0000 Uani . . . . . .
C355 C 0.3584(10) 0.1994(9) 0.8868(7) 0.0928 1.0000 Uani . . . . . .
C356 C 0.4352(12) 0.2544(10) 0.8306(5) 0.0967 1.0000 Uani . . . . . .
C357 C -0.1283(12) 0.9658(10) 0.7838(5) 0.0939 1.0000 Uani . . . . . .
C358 C 0.7094(11) 0.8414(9) 0.9042(6) 0.0931 1.0000 Uani . . . . . .
C359 C 0.4521(13) 0.1486(10) 0.9843(7) 0.1160 1.0000 Uani . . . . . .
C360 C -0.3873(8) 1.0522(11) 0.5688(5) 0.0914 1.0000 Uani . . . . . .
C361 C 0.0516(11) 0.6044(9) 0.6255(8) 0.1211 1.0000 Uani . . . . . .
C362 C -0.4743(10) 1.2166(11) 0.5862(7) 0.1010 1.0000 Uani . . . . . .
C363 C 0.8838(10) 0.5638(11) 1.0810(7) 0.1041 1.0000 Uani . . . . . .
C364 C -0.1899(12) 1.1281(10) 0.7492(5) 0.0966 1.0000 Uani . . . . . .
C365 C -0.2371(13) 0.9369(12) 0.7789(6) 0.1129 1.0000 Uani . . . . . .
C366 C 0.1997(12) 0.7310(11) 0.7938(6) 0.1048 1.0000 Uani . . . . . .
C367 C -0.3040(11) 0.7359(11) 0.5584(7) 0.1049 1.0000 Uani . . . . . .
C368 C 0.4263(12) 0.8184(12) 0.6461(7) 0.1086 1.0000 Uani . . . . . .
C369 C 0.0142(13) 1.3942(10) 0.5041(7) 0.1108 1.0000 Uani . . . . . .
C370 C 0.0140(12) 1.0946(11) 0.7522(6) 0.0965 1.0000 Uani . . . . . .
C371 C 0.9486(11) 0.6062(10) 1.0308(7) 0.0983 1.0000 Uani . . . . . .
C372 C -0.2392(13) 1.2213(11) 0.7259(6) 0.1123 1.0000 Uani . . . . . .
C373 C 0.2346(14) 0.9659(11) 0.7586(7) 0.1069 1.0000 Uani . . . . . .
C374 C 0.8797(9) 0.5870(11) 0.7525(5) 0.0873 1.0000 Uani . . . . . .
C375 C 0.4752(10) 0.1267(9) 0.9510(6) 0.0931 1.0000 Uani . . . . . .
C376 C -0.3532(10) 0.6992(10) 0.5021(9) 0.1107 1.0000 Uani . . . . . .
C377 C 0.4984(11) 0.6248(10) 0.7193(6) 0.0968 1.0000 Uani . . . . . .
C378 C 0.8382(9) 0.5529(10) 1.0588(8) 0.0979 1.0000 Uani . . . . . .
C379 C 0.1712(10) 0.8177(11) 0.8280(7) 0.1067 1.0000 Uani . . . . . .
C380 C 0.5844(8) 0.8826(5) 0.5724(4) 0.1221 1.0000 Uani D . . . . .
C381 C 0.9046(13) 0.5954(12) 1.0108(7) 0.1063 1.0000 Uani . . . . . .
C382 C 0.7562(13) 0.8932(11) 0.9443(8) 0.1105 1.0000 Uani . . . . . .
C383 C -0.1741(14) 1.4145(10) 0.4882(7) 0.1184 1.0000 Uani . . . . . .
C384 C 0.8336(13) 0.2959(11) 0.7963(7) 0.1232 1.0000 Uani . . . . . .
C385 C 0.4517(13) 0.6050(14) 0.7036(6) 0.1109 1.0000 Uani . . . . . .
C386 C 0.8249(15) 0.3373(11) 0.7664(7) 0.1264 1.0000 Uani . . . . . .
C387 C 1.0264(9) 0.3546(13) 0.8534(7) 0.1108 1.0000 Uani . . . . . .
C388 C 0.0026(14) 1.1350(11) 0.7789(6) 0.1130 1.0000 Uani . . . . . .
C389 C -0.1623(18) 1.4063(10) 0.5469(7) 0.1373 1.0000 Uani . . . . . .
C390 C 0.5872(9) 0.8916(5) 0.5038(4) 0.1315 1.0000 Uani D . . . . .
C391 C 0.2135(5) 1.3521(5) 0.5937(5) 0.1212 1.0000 Uani D . . . . .
C392 C -0.3798(9) 0.8264(9) 0.6698(6) 0.0943 1.0000 Uani . . . . . .
C393 C 0.9367(9) 0.5919(11) 1.0652(6) 0.0929 1.0000 Uani . . . . . .
C394 C 0.9851(9) 0.2343(13) 1.0354(6) 0.1090 1.0000 Uani . . . . . .
C395 C 0.9338(10) 0.2234(16) 1.0593(6) 0.1342 1.0000 Uani . . . . . .
C396 C 0.6464(7) 0.9044(5) 0.5522(5) 0.1238 1.0000 Uani D . . . . .
C397 C 0.1969(5) 1.3335(5) 0.5636(4) 0.1170 1.0000 Uani D . . . . .
C398 C 0.4625(12) 0.7658(14) 0.6349(9) 0.1268 1.0000 Uani . . . . . .
C399 C 0.6414(7) 0.9069(5) 0.5133(5) 0.1290 1.0000 Uani D . . . . .
C400 C 0.3942(13) 0.5807(13) 0.7232(6) 0.1155 1.0000 Uani . . . . . .
C401 C -0.4886(13) 1.2301(14) 0.5240(8) 0.1262 1.0000 Uani . . . . . .
C402 C 0.4031(16) 0.2031(11) 0.8268(8) 0.1256 1.0000 Uani . . . . . .
C403 C -0.3752(12) 0.6787(12) 0.5365(10) 0.1266 1.0000 Uani . . . . . .
C404 C 0.9771(10) 0.2587(11) 1.0011(7) 0.1012 1.0000 Uani . . . . . .
C405 C 0.5385(6) 0.8707(5) 0.5544(5) 0.1267 1.0000 Uani D . . . . .
C406 C 0.7459(16) 0.8905(12) 0.9113(7) 0.1327 1.0000 Uani . . . . . .
C407 C 0.1037(16) 0.5028(10) 0.6328(9) 0.1433 1.0000 Uani . . . . . .
C408 C 0.3646(13) 0.1772(10) 0.8562(8) 0.1062 1.0000 Uani . . . . . .
C409 C -0.3519(14) 0.6952(15) 0.5638(9) 0.1464 1.0000 Uani . . . . . .
C410 C -0.1718(16) 1.4779(12) 0.4860(9) 0.1297 1.0000 Uani . . . . . .
C411 C 0.3940(14) 0.8376(11) 0.7720(7) 0.1177 1.0000 Uani . . . . . .
C412 C 0.0487(13) 0.5433(10) 0.6378(10) 0.1555 1.0000 Uani . . . . . .
C413 C -0.2301(14) 1.1807(12) 0.7532(6) 0.1181 1.0000 Uani . . . . . .
C414 C -0.1590(19) 1.4711(12) 0.5448(9) 0.1469 1.0000 Uani . . . . . .
C415 C 0.3660(12) 0.8587(11) 0.8026(7) 0.1091 1.0000 Uani . . . . . .
N416 N 0.5398(7) 0.8750(5) 0.5227(5) 0.1358 1.0000 Uani D . . . . .
C417 C 0.1936(5) 1.3218(6) 0.6254(4) 0.1205 1.0000 Uani D . . . . .
F418 F -0.1672(15) 1.5662(7) 0.5119(6) 0.2148 1.0000 Uani . . . . . .
C419 C -0.1648(18) 1.5028(12) 0.5145(9) 0.1367 1.0000 Uani . . . . . .
O420 O 0.6376(6) 0.6485(5) 0.8134(3) 0.0720 1.0000 Uani . . . . . .
C32 C 0.6369(5) 0.4142(7) 0.7117(3) 0.1565 1.0000 Uani D . . . . .
H291 H 0.5987 0.3461 0.8032 0.1739 1.0000 Uiso R . . . . .
H301 H 0.6230 0.2824 0.7575 0.1776 1.0000 Uiso R . . . . .
H331 H 0.6219 0.4952 0.7338 0.1839 1.0000 Uiso R . . . . .
H1451 H 0.3230 0.9923 0.7316 0.1484 1.0000 Uiso R . . . . .
H1701 H 0.8133 0.4444 0.9729 0.0899 1.0000 Uiso R . . . . .
H1801 H -0.0961 0.6716 0.6636 0.0953 1.0000 Uiso R . . . . .
H1811 H 0.3676 0.9233 0.9005 0.0873 1.0000 Uiso R . . . . .
H1831 H 0.5529 0.2453 0.9218 0.0707 1.0000 Uiso R . . . . .
H1881 H -0.3128 0.9786 0.6426 0.0794 1.0000 Uiso R . . . . .
H1931 H -0.3052 1.0599 0.4788 0.0783 1.0000 Uiso R . . . . .
H1941 H 0.7520 0.1689 0.8668 0.0850 1.0000 Uiso R . . . . .
H1951 H 0.1489 0.5872 0.8327 0.0850 1.0000 Uiso R . . . . .
H1961 H 0.7503 0.0727 0.8421 0.1007 1.0000 Uiso R . . . . .
H1991 H 0.6802 0.7814 0.9857 0.0931 1.0000 Uiso R . . . . .
H2001 H 0.8743 0.5815 0.8381 0.0844 1.0000 Uiso R . . . . .
H2021 H 0.8792 0.5179 0.9244 0.0795 1.0000 Uiso R . . . . .
H2071 H 0.4663 0.7120 0.8041 0.0874 1.0000 Uiso R . . . . .
H2081 H 0.9133 0.2854 0.9029 0.0956 1.0000 Uiso R . . . . .
H2111 H 0.9088 0.4624 0.8571 0.0911 1.0000 Uiso R . . . . .
H2151 H 0.5273 0.1519 0.9051 0.0877 1.0000 Uiso R . . . . .
H2171 H 0.6660 0.7284 0.7638 0.0946 1.0000 Uiso R . . . . .
H2181 H 0.1713 0.8331 0.6808 0.0897 1.0000 Uiso R . . . . .
H2201 H -0.3062 1.0412 0.7018 0.0833 1.0000 Uiso R . . . . .
H2241 H 0.9045 0.2853 0.9692 0.1026 1.0000 Uiso R . . . . .
H2281 H -0.2925 0.7601 0.4732 0.0990 1.0000 Uiso R . . . . .
H2301 H 0.6662 0.0351 0.9104 0.1007 1.0000 Uiso R . . . . .
H2341 H -0.1452 0.5756 0.6673 0.1064 1.0000 Uiso R . . . . .
H2351 H 0.0827 0.6373 0.7030 0.1109 1.0000 Uiso R . . . . .
H2361 H 0.5653 0.8898 0.8902 0.0815 1.0000 Uiso R . . . . .
H2381 H -0.1950 1.3440 0.6401 0.0977 1.0000 Uiso R . . . . .
H2401 H 0.8071 0.2834 0.8487 0.0974 1.0000 Uiso R . . . . .
H2411 H 0.5771 0.2255 0.8330 0.0860 1.0000 Uiso R . . . . .
H2421 H 0.9872 0.5252 0.8985 0.0853 1.0000 Uiso R . . . . .
H2431 H 0.7605 0.3948 1.0727 0.0803 1.0000 Uiso R . . . . .
H2441 H 0.7372 0.4436 0.8051 0.1002 1.0000 Uiso R . . . . .
H2461 H 0.4683 0.2083 1.0174 0.1154 1.0000 Uiso R . . . . .
H2471 H -0.1950 1.4326 0.6709 0.1093 1.0000 Uiso R . . . . .
H2481 H 0.2396 0.5699 0.8639 0.0912 1.0000 Uiso R . . . . .
H2491 H 0.0659 0.7283 0.6682 0.0922 1.0000 Uiso R . . . . .
H2501 H 0.5575 0.8999 0.8149 0.0818 1.0000 Uiso R . . . . .
H2511 H 0.3846 0.2636 0.9137 0.0914 1.0000 Uiso R . . . . .
H2521 H -0.4027 1.2190 0.4921 0.1100 1.0000 Uiso R . . . . .
H2531 H -0.0171 1.1910 0.6865 0.0867 1.0000 Uiso R . . . . .
H2561 H 0.5505 0.8037 0.8437 0.0766 1.0000 Uiso R . . . . .
H2571 H 0.9231 0.4286 0.9811 0.0887 1.0000 Uiso R . . . . .
H2581 H -0.2544 0.9292 0.7294 0.0957 1.0000 Uiso R . . . . .
H2611 H -0.1439 0.7111 0.5657 0.0929 1.0000 Uiso R . . . . .
H2621 H -0.0723 0.9786 0.7373 0.0937 1.0000 Uiso R . . . . .
H2631 H -0.4176 1.0728 0.4870 0.0949 1.0000 Uiso R . . . . .
H2641 H 0.7302 0.5576 0.7791 0.0895 1.0000 Uiso R . . . . .
H2651 H 0.4080 1.1379 0.6268 0.1216 1.0000 Uiso R . . . . .
H2661 H -0.0028 1.3052 0.6533 0.0850 1.0000 Uiso R . . . . .
H2671 H 0.8483 0.7032 0.9161 0.0939 1.0000 Uiso R . . . . .
H2681 H -0.2960 0.7922 0.6432 0.0915 1.0000 Uiso R . . . . .
H2721 H 0.1164 0.9300 0.7199 0.0983 1.0000 Uiso R . . . . .
H2731 H -0.4728 1.0576 0.5445 0.0965 1.0000 Uiso R . . . . .
H2751 H 0.9516 0.4019 1.0381 0.0958 1.0000 Uiso R . . . . .
H2761 H 1.0236 0.2688 0.8776 0.1135 1.0000 Uiso R . . . . .
H2771 H -0.1320 1.0822 0.7109 0.0988 1.0000 Uiso R . . . . .
H2791 H -0.0314 1.2618 0.7299 0.1136 1.0000 Uiso R . . . . .
H2811 H 0.6902 0.1310 0.9263 0.0911 1.0000 Uiso R . . . . .
H2821 H 0.5743 0.9943 0.8720 0.0984 1.0000 Uiso R . . . . .
H2841 H -0.3805 1.2043 0.5948 0.1041 1.0000 Uiso R . . . . .
H2851 H 0.1438 1.2516 0.6492 0.1402 1.0000 Uiso R . . . . .
H2861 H -0.0075 1.3952 0.6804 0.0985 1.0000 Uiso R . . . . .
H2881 H 0.3778 1.0270 0.8839 0.1006 1.0000 Uiso R . . . . .
H2901 H 0.8799 0.8035 1.0171 0.1069 1.0000 Uiso R . . . . .
H2921 H 0.5747 0.1302 0.8115 0.1044 1.0000 Uiso R . . . . .
H2941 H 0.7542 0.6832 1.1037 0.0975 1.0000 Uiso R . . . . .
H2951 H 0.9452 0.6009 0.7858 0.1010 1.0000 Uiso R . . . . .
H2961 H 0.2032 0.4954 0.6201 0.1631 1.0000 Uiso R . . . . .
H2971 H 0.3578 0.5512 0.7722 0.1154 1.0000 Uiso R . . . . .
H2981 H 0.8286 0.7488 1.1208 0.1143 1.0000 Uiso R . . . . .
H2991 H 0.8033 0.5679 0.7271 0.1087 1.0000 Uiso R . . . . .
H3001 H -0.2189 1.2352 0.6745 0.0984 1.0000 Uiso R . . . . .
H3011 H -0.1944 0.6173 0.5692 0.1214 1.0000 Uiso R . . . . .
H3041 H 0.7409 0.8604 0.9959 0.1041 1.0000 Uiso R . . . . .
H3061 H 0.1495 1.2707 0.5443 0.1383 1.0000 Uiso R . . . . .
H3071 H -0.4204 0.9749 0.6716 0.0888 1.0000 Uiso R . . . . .
H3081 H -0.2942 1.0445 0.5784 0.0883 1.0000 Uiso R . . . . .
H3091 H 0.2382 0.8030 0.7233 0.1101 1.0000 Uiso R . . . . .
H3111 H 0.3402 0.9734 0.5769 0.0929 1.0000 Uiso R . . . . .
H3121 H 0.2598 0.6649 0.8161 0.0977 1.0000 Uiso R . . . . .
H3131 H 0.0148 1.3729 0.5565 0.1164 1.0000 Uiso R . . . . .
H3141 H 0.6736 0.8269 0.7348 0.1103 1.0000 Uiso R . . . . .
H3151 H 0.2472 0.6956 0.6260 0.0933 1.0000 Uiso R . . . . .
H3171 H 0.4408 0.9665 0.6018 0.0942 1.0000 Uiso R . . . . .
H3181 H 0.0115 0.7193 0.7895 0.1131 1.0000 Uiso R . . . . .
H3191 H 0.8683 0.3801 1.0841 0.0946 1.0000 Uiso R . . . . .
H3201 H 0.9591 0.7102 0.8929 0.1095 1.0000 Uiso R . . . . .
H3211 H -0.3927 1.0533 0.7473 0.1013 1.0000 Uiso R . . . . .
H3231 H 0.2696 0.3950 0.8388 0.1070 1.0000 Uiso R . . . . .
H3241 H 0.3221 0.6639 0.6679 0.1215 1.0000 Uiso R . . . . .
H3251 H -0.0032 0.8160 0.7549 0.1076 1.0000 Uiso R . . . . .
H3271 H 0.3540 0.8365 0.8548 0.0967 1.0000 Uiso R . . . . .
H3281 H 0.2210 0.8137 0.8723 0.1082 1.0000 Uiso R . . . . .
H3291 H 0.2060 0.5954 0.5946 0.1089 1.0000 Uiso R . . . . .
H3301 H 0.5734 -0.0014 1.0090 0.1223 1.0000 Uiso R . . . . .
H3311 H 0.8068 0.7385 1.0019 0.0873 1.0000 Uiso R . . . . .
H3321 H 0.1769 0.4107 0.8076 0.1139 1.0000 Uiso R . . . . .
H3341 H 1.0203 0.4425 0.8348 0.1145 1.0000 Uiso R . . . . .
H3351 H 0.0035 1.3967 0.4514 0.1151 1.0000 Uiso R . . . . .
H3361 H -0.0162 1.2931 0.4540 0.0934 1.0000 Uiso R . . . . .
H3381 H 0.1462 0.9346 0.7766 0.1104 1.0000 Uiso R . . . . .
H3401 H 0.2923 0.9861 0.6754 0.1135 1.0000 Uiso R . . . . .
H3411 H -0.0069 1.2716 0.5567 0.1086 1.0000 Uiso R . . . . .
H3421 H -0.4478 1.2203 0.6988 0.1224 1.0000 Uiso R . . . . .
H3431 H 0.3449 0.8754 0.6389 0.1200 1.0000 Uiso R . . . . .
H3441 H 0.4503 0.7652 0.7510 0.1141 1.0000 Uiso R . . . . .
H3451 H 0.5287 0.6305 0.7661 0.0914 1.0000 Uiso R . . . . .
H3471 H -0.3590 1.2082 0.6548 0.1056 1.0000 Uiso R . . . . .
H3481 H 0.7904 0.4236 0.7510 0.1353 1.0000 Uiso R . . . . .
H3501 H 0.4719 0.6981 0.6050 0.1438 1.0000 Uiso R . . . . .
H3511 H 0.8336 0.2236 1.0678 0.1243 1.0000 Uiso R . . . . .
H3521 H 0.3132 1.1503 0.5989 0.1042 1.0000 Uiso R . . . . .
H3531 H 0.3176 0.7211 0.7154 0.1314 1.0000 Uiso R . . . . .
H3541 H 0.6016 0.0924 1.0249 0.1112 1.0000 Uiso R . . . . .
H3551 H 0.3324 0.1804 0.9063 0.1117 1.0000 Uiso R . . . . .
H3561 H 0.4622 0.2729 0.8114 0.1150 1.0000 Uiso R . . . . .
H3571 H -0.0972 0.9753 0.7980 0.1181 1.0000 Uiso R . . . . .
H3581 H 0.6982 0.8384 0.8813 0.1117 1.0000 Uiso R . . . . .
H3591 H 0.4196 0.1284 0.9997 0.1358 1.0000 Uiso R . . . . .
H3601 H -0.4063 1.0499 0.5927 0.1093 1.0000 Uiso R . . . . .
H3611 H 0.0134 0.6321 0.6257 0.1521 1.0000 Uiso R . . . . .
H3621 H -0.4932 1.2109 0.6101 0.1206 1.0000 Uiso R . . . . .
H3631 H 0.8783 0.5519 1.1056 0.1241 1.0000 Uiso R . . . . .
H3641 H -0.1811 1.0998 0.7687 0.1175 1.0000 Uiso R . . . . .
H3651 H -0.2784 0.9265 0.7904 0.1408 1.0000 Uiso R . . . . .
H3661 H 0.1966 0.7113 0.7732 0.1261 1.0000 Uiso R . . . . .
H3671 H -0.2865 0.7476 0.5781 0.1247 1.0000 Uiso R . . . . .
H3681 H 0.4398 0.8396 0.6639 0.1299 1.0000 Uiso R . . . . .
H3691 H 0.0244 1.4356 0.5039 0.1311 1.0000 Uiso R . . . . .
H3701 H 0.0277 1.0523 0.7572 0.1158 1.0000 Uiso R . . . . .
H3711 H 0.9881 0.6232 1.0211 0.1141 1.0000 Uiso R . . . . .
H3721 H -0.2656 1.2588 0.7289 0.1385 1.0000 Uiso R . . . . .
H3751 H 0.4653 0.0877 0.9453 0.1102 1.0000 Uiso R . . . . .
H3761 H -0.3697 0.6846 0.4829 0.1346 1.0000 Uiso R . . . . .
H3771 H 0.5336 0.6435 0.7053 0.1186 1.0000 Uiso R . . . . .
H3781 H 0.7997 0.5337 1.0682 0.1252 1.0000 Uiso R . . . . .
H3791 H 0.1462 0.8558 0.8314 0.1312 1.0000 Uiso R . . . . .
H3801 H 0.5789 0.8782 0.5974 0.1509 1.0000 Uiso R . . . . .
H3811 H 0.9140 0.6062 0.9863 0.1304 1.0000 Uiso R . . . . .
H3831 H -0.1798 1.3957 0.4678 0.1422 1.0000 Uiso R . . . . .
H3841 H 0.8589 0.2575 0.7942 0.1407 1.0000 Uiso R . . . . .
H3861 H 0.8430 0.3266 0.7437 0.1476 1.0000 Uiso R . . . . .
H3881 H 0.0051 1.1206 0.8028 0.1393 1.0000 Uiso R . . . . .
H3891 H -0.1605 1.3820 0.5687 0.1569 1.0000 Uiso R . . . . .
H3901 H 0.5845 0.8934 0.4792 0.1612 1.0000 Uiso R . . . . .
H3921 H -0.3953 0.7881 0.6796 0.1083 1.0000 Uiso R . . . . .
H3931 H 0.9667 0.6025 1.0798 0.1095 1.0000 Uiso R . . . . .
H3951 H 0.9411 0.2096 1.0827 0.1506 1.0000 Uiso R . . . . .
H3971 H 0.2101 1.3548 0.5415 0.1438 1.0000 Uiso R . . . . .
H3991 H 0.6762 0.9185 0.4960 0.1583 1.0000 Uiso R . . . . .
H4001 H 0.3587 0.5715 0.7119 0.1340 1.0000 Uiso R . . . . .
H4011 H -0.5170 1.2365 0.5063 0.1494 1.0000 Uiso R . . . . .
H4021 H 0.4051 0.1862 0.8049 0.1562 1.0000 Uiso R . . . . .
H4041 H 1.0136 0.2685 0.9846 0.1188 1.0000 Uiso R . . . . .
H4051 H 0.4996 0.8579 0.5678 0.1559 1.0000 Uiso R . . . . .
H4061 H 0.7645 0.9183 0.8930 0.1661 1.0000 Uiso R . . . . .
H4091 H -0.3683 0.6794 0.5868 0.1630 1.0000 Uiso R . . . . .
H4101 H -0.1747 1.5026 0.4645 0.1547 1.0000 Uiso R . . . . .
H4111 H 0.3892 0.8615 0.7504 0.1377 1.0000 Uiso R . . . . .
H4121 H 0.0100 0.5288 0.6505 0.1858 1.0000 Uiso R . . . . .
H4131 H -0.2512 1.1889 0.7759 0.1498 1.0000 Uiso R . . . . .
H4141 H -0.1493 1.4903 0.5643 0.1595 1.0000 Uiso R . . . . .
H4151 H 0.3402 0.8970 0.8026 0.1288 1.0000 Uiso R . . . . .
H4171 H 0.2051 1.3352 0.6463 0.1480 1.0000 Uiso R . . . . .
H321 H 0.6477 0.4314 0.6882 0.1880 1.0000 Uiso R . . . . .
H3961 H 0.6832 0.9144 0.5620 0.1537 1.0000 Uiso R . . . . .
H2011 H 0.3824 0.7354 0.5722 0.1286 1.0000 Uiso R . . . . .

loop_
_atom_site_aniso_label
_atom_site_aniso_U_11
_atom_site_aniso_U_22
_atom_site_aniso_U_33
_atom_site_aniso_U_23
_atom_site_aniso_U_13
_atom_site_aniso_U_12
Ce1 0.0424(4) 0.0585(4) 0.0649(5) -0.0048(3) 0.0017(3) 0.0048(3)
Ce2 0.0419(4) 0.0565(4) 0.0623(4) -0.0087(3) 0.0028(3) 0.0038(3)
Ce3 0.0366(3) 0.0576(4) 0.0548(4) -0.0063(3) 0.0016(3) -0.0005(3)
Ce4 0.0422(4) 0.0573(4) 0.0570(4) -0.0089(3) 0.0005(3) 0.0034(3)
Ce5 0.0406(4) 0.0524(4) 0.0548(4) -0.0071(3) 0.0013(3) 0.0000(3)
Ce6 0.0392(4) 0.0552(4) 0.0585(4) -0.0071(3) 0.0025(3) 0.0005(3)
Ce7 0.0383(4) 0.0529(4) 0.0507(4) -0.0063(3) 0.0009(3) 0.0010(3)
Ce8 0.0455(4) 0.0613(4) 0.0538(4) -0.0075(3) -0.0027(3) 0.0032(3)
Ce9 0.0389(4) 0.0566(4) 0.0595(4) -0.0077(3) 0.0004(3) 0.0009(3)
Ce10 0.0429(4) 0.0578(4) 0.0557(4) -0.0093(3) 0.0015(3) 0.0017(3)
Ce11 0.0446(4) 0.0605(4) 0.0615(4) -0.0042(3) 0.0018(3) 0.0030(3)
Ce12 0.0431(4) 0.0563(4) 0.0561(4) -0.0046(3) 0.0003(3) 0.0018(3)
Ce13 0.0401(4) 0.0612(4) 0.0608(4) -0.0010(3) 0.0025(3) 0.0059(3)
Ce14 0.0368(3) 0.0581(4) 0.0577(4) -0.0046(3) 0.0013(3) 0.0050(3)
Ce15 0.0420(4) 0.0582(4) 0.0526(4) -0.0043(3) 0.0016(3) 0.0056(3)
Ce16 0.0385(4) 0.0572(4) 0.0545(4) -0.0024(3) 0.0029(3) 0.0056(3)
Ce17 0.0355(3) 0.0572(4) 0.0571(4) -0.0046(3) 0.0025(3) 0.0053(3)
Ce18 0.0395(4) 0.0591(4) 0.0543(4) -0.0047(3) 0.0033(3) 0.0066(3)
Ce19 0.0391(4) 0.0577(4) 0.0603(4) -0.0047(3) 0.0053(3) 0.0057(3)
Ce20 0.0335(3) 0.0569(4) 0.0547(4) -0.0042(3) 0.0015(3) 0.0050(3)
Ce21 0.0354(3) 0.0531(4) 0.0550(4) -0.0044(3) 0.0026(3) 0.0051(3)
Ce22 0.0379(4) 0.0567(4) 0.0626(4) -0.0055(3) 0.0042(3) 0.0070(3)
Ce23 0.0385(4) 0.0585(4) 0.0628(4) -0.0013(3) 0.0016(3) 0.0082(3)
Ce24 0.0357(3) 0.0532(4) 0.0525(4) -0.0039(3) 0.0026(3) 0.0052(3)
O25 0.049(5) 0.073(6) 0.074(7) -0.019(5) 0.011(5) -0.009(4)
O26 0.110(10) 0.071(7) 0.073(7) -0.012(6) -0.023(7) 0.017(6)
C27 0.066(10) 0.080(10) 0.069(10) -0.016(8) 0.004(8) 0.014(8)
C28 0.272(17) 0.080(7) 0.078(7) -0.020(6) -0.010(9) 0.015(9)
C29 0.270(17) 0.080(7) 0.077(7) -0.022(6) -0.008(9) 0.016(9)
C30 0.275(17) 0.083(7) 0.080(7) -0.024(6) -0.009(9) 0.014(9)
C31 0.281(17) 0.090(7) 0.083(7) -0.022(6) -0.008(9) 0.013(9)
C33 0.280(17) 0.087(7) 0.084(7) -0.017(6) -0.008(9) 0.015(9)
F34 0.88(9) 0.108(13) 0.093(13) -0.031(10) -0.00(3) -0.01(3)
O35 0.033(4) 0.058(5) 0.059(5) -0.000(4) 0.009(4) 0.004(3)
F36 0.108(8) 0.070(6) 0.089(7) 0.008(5) 0.010(6) -0.002(5)
F37 0.080(7) 0.097(7) 0.125(9) 0.039(7) -0.013(6) -0.005(6)
F38 0.039(5) 0.154(10) 0.107(8) -0.007(7) -0.011(5) -0.007(6)
F39 0.082(8) 0.118(9) 0.177(13) 0.033(9) -0.079(9) -0.028(7)
F40 0.125(10) 0.060(5) 0.112(9) -0.010(5) 0.005(7) -0.019(6)
F41 0.119(10) 0.084(7) 0.118(9) -0.037(6) 0.002(7) -0.008(6)
F42 0.158(13) 0.166(13) 0.059(6) -0.003(7) 0.016(7) 0.004(10)
F43 0.135(12) 0.083(7) 0.154(13) -0.008(8) 0.005(9) -0.038(8)
F44 0.058(6) 0.135(9) 0.091(7) -0.029(6) 0.026(5) 0.001(6)
F45 0.089(8) 0.197(14) 0.074(7) -0.018(8) 0.030(6) -0.045(9)
F46 0.200(16) 0.120(10) 0.093(9) -0.051(8) -0.045(10) 0.037(10)
F47 0.119(11) 0.132(11) 0.177(14) 0.043(10) -0.096(11) -0.019(9)
F48 0.168(16) 0.072(8) 0.34(3) 0.042(12) 0.096(18) 0.014(9)
O49 0.027(4) 0.058(5) 0.064(5) -0.001(4) 0.009(4) 0.003(3)
O50 0.036(4) 0.059(5) 0.054(5) -0.007(4) 0.006(4) -0.001(3)
O51 0.037(4) 0.063(5) 0.054(5) -0.011(4) -0.004(4) 0.005(4)
O52 0.034(4) 0.055(4) 0.054(5) -0.005(4) 0.004(3) -0.002(3)
O53 0.039(5) 0.058(5) 0.062(5) -0.002(4) -0.001(4) 0.004(4)
O54 0.038(4) 0.059(5) 0.054(5) -0.011(4) 0.009(4) -0.003(4)
O55 0.034(4) 0.057(5) 0.055(5) -0.007(4) 0.012(4) -0.001(3)
O56 0.035(4) 0.060(5) 0.055(5) -0.003(4) 0.005(4) 0.006(4)
O57 0.034(4) 0.060(5) 0.055(5) -0.011(4) -0.001(4) 0.000(3)
O58 0.031(4) 0.058(5) 0.067(6) -0.015(4) 0.004(4) 0.003(3)
O59 0.034(4) 0.058(5) 0.058(5) -0.010(4) 0.004(4) -0.004(3)
O60 0.046(5) 0.058(5) 0.061(5) -0.007(4) 0.005(4) 0.004(4)
O61 0.040(5) 0.063(5) 0.058(5) -0.004(4) 0.012(4) 0.005(4)
O62 0.034(4) 0.056(5) 0.055(5) -0.001(4) 0.007(4) 0.006(3)
O63 0.033(4) 0.062(5) 0.056(5) -0.002(4) 0.002(4) 0.002(4)
O64 0.035(4) 0.051(4) 0.063(5) -0.003(4) 0.003(4) 0.006(3)
O65 0.026(4) 0.070(5) 0.058(5) -0.004(4) 0.001(3) 0.007(3)
O66 0.045(5) 0.063(5) 0.070(6) 0.003(4) -0.007(4) 0.003(4)
O67 0.048(5) 0.072(6) 0.056(5) -0.007(4) 0.007(4) -0.004(4)
O68 0.042(5) 0.063(5) 0.053(5) -0.013(4) 0.012(4) 0.015(4)
O69 0.039(5) 0.077(6) 0.066(6) -0.008(5) 0.000(4) 0.004(4)
O70 0.038(4) 0.062(5) 0.053(5) 0.001(4) -0.007(4) -0.004(4)
O71 0.052(5) 0.061(5) 0.071(6) -0.007(5) -0.002(5) -0.010(4)
O72 0.033(4) 0.075(6) 0.061(5) -0.013(4) 0.003(4) -0.004(4)
O73 0.044(5) 0.066(5) 0.063(6) -0.001(4) -0.005(4) -0.004(4)
O74 0.042(5) 0.072(6) 0.057(5) -0.010(4) 0.003(4) -0.001(4)
O75 0.040(5) 0.057(5) 0.057(5) -0.004(4) 0.011(4) 0.002(4)
O76 0.042(5) 0.068(6) 0.072(6) -0.002(5) -0.006(4) 0.011(4)
O77 0.046(5) 0.070(6) 0.074(6) -0.002(5) -0.003(5) 0.003(4)
O78 0.052(6) 0.063(5) 0.074(6) -0.010(5) 0.002(5) 0.012(4)
O79 0.048(5) 0.070(6) 0.070(6) -0.015(5) -0.001(4) 0.001(4)
O80 0.043(5) 0.064(5) 0.072(6) -0.008(5) 0.005(4) 0.003(4)
O81 0.052(6) 0.064(5) 0.074(6) -0.022(5) 0.004(5) 0.003(4)
O82 0.051(5) 0.066(5) 0.059(6) -0.004(4) 0.003(4) -0.001(4)
O83 0.045(5) 0.083(7) 0.068(6) 0.004(5) -0.010(5) 0.001(5)
O84 0.056(6) 0.067(6) 0.078(7) -0.013(5) 0.013(5) -0.000(5)
O85 0.042(5) 0.058(5) 0.067(6) -0.009(4) -0.002(4) 0.003(4)
O86 0.049(5) 0.056(5) 0.063(6) -0.006(4) 0.003(4) 0.011(4)
O87 0.038(5) 0.082(6) 0.059(5) -0.002(5) -0.002(4) 0.008(4)
O88 0.045(5) 0.072(6) 0.066(6) -0.006(5) 0.006(4) 0.013(4)
O89 0.040(5) 0.077(6) 0.068(6) -0.007(5) 0.001(4) 0.000(4)
O90 0.034(4) 0.064(5) 0.059(5) -0.003(4) 0.003(4) 0.005(4)
O91 0.037(5) 0.065(5) 0.065(6) -0.006(4) -0.003(4) 0.003(4)
O92 0.042(5) 0.070(6) 0.084(7) 0.000(5) -0.004(5) -0.000(4)
O93 0.054(6) 0.074(6) 0.056(5) -0.008(4) -0.001(4) 0.005(4)
O94 0.042(5) 0.076(6) 0.066(6) -0.005(5) 0.002(4) 0.012(4)
O95 0.042(5) 0.062(5) 0.059(5) -0.006(4) 0.003(4) 0.002(4)
O96 0.054(6) 0.081(7) 0.088(8) -0.007(6) 0.007(5) -0.005(5)
O97 0.050(5) 0.061(5) 0.050(5) -0.002(4) 0.009(4) 0.012(4)
O98 0.048(5) 0.068(6) 0.062(6) 0.000(4) 0.005(4) 0.006(4)
O99 0.042(5) 0.063(5) 0.069(6) -0.007(4) 0.004(4) 0.010(4)
O100 0.034(4) 0.067(5) 0.069(6) -0.003(4) -0.005(4) 0.004(4)
O101 0.045(5) 0.083(7) 0.062(6) -0.018(5) 0.003(4) -0.006(5)
O102 0.031(4) 0.061(5) 0.059(5) -0.010(4) 0.001(4) 0.006(3)
O103 0.050(6) 0.055(5) 0.082(7) -0.002(5) 0.002(5) 0.004(4)
O104 0.059(6) 0.068(6) 0.080(7) -0.007(5) -0.004(5) 0.006(5)
O105 0.060(6) 0.071(6) 0.069(6) -0.004(5) -0.002(5) -0.002(5)
O106 0.044(5) 0.079(6) 0.077(7) -0.003(5) -0.014(5) 0.000(5)
O107 0.051(6) 0.063(5) 0.069(6) -0.010(5) 0.009(5) 0.009(4)
O108 0.038(5) 0.073(6) 0.073(6) -0.007(5) -0.000(4) 0.001(4)
O109 0.046(5) 0.060(5) 0.058(5) -0.014(4) 0.008(4) 0.001(4)
O110 0.044(5) 0.063(5) 0.066(6) -0.006(4) -0.007(4) -0.005(4)
O111 0.060(6) 0.084(7) 0.058(6) -0.015(5) 0.002(5) -0.001(5)
O112 0.053(6) 0.072(6) 0.063(6) -0.013(5) 0.005(4) -0.008(5)
O113 0.051(6) 0.069(6) 0.071(6) -0.012(5) 0.008(5) -0.002(4)
O114 0.049(5) 0.061(5) 0.069(6) -0.010(4) 0.006(4) -0.000(4)
O115 0.042(5) 0.077(6) 0.073(6) -0.013(5) -0.005(5) 0.002(4)
O116 0.044(5) 0.077(6) 0.061(6) -0.001(5) -0.003(4) 0.005(4)
O117 0.046(5) 0.058(5) 0.059(5) 0.004(4) 0.002(4) 0.003(4)
O118 0.051(6) 0.074(6) 0.066(6) 0.001(5) 0.002(5) 0.003(5)
O119 0.040(5) 0.066(5) 0.069(6) -0.009(5) 0.002(4) 0.000(4)
O120 0.043(5) 0.067(5) 0.066(6) -0.010(4) 0.009(4) 0.006(4)
O121 0.055(6) 0.084(7) 0.070(7) -0.019(6) -0.003(5) 0.005(5)
O122 0.046(5) 0.069(6) 0.065(6) -0.009(5) 0.001(4) -0.013(4)
O123 0.057(6) 0.074(6) 0.066(6) -0.009(5) -0.003(5) 0.003(5)
O124 0.049(5) 0.067(6) 0.074(6) -0.008(5) -0.004(5) 0.001(4)
O125 0.034(5) 0.070(6) 0.083(7) -0.013(5) 0.007(4) 0.008(4)
O126 0.039(5) 0.092(7) 0.085(8) 0.006(6) -0.014(5) 0.012(5)
O127 0.050(5) 0.062(5) 0.076(7) -0.002(5) 0.006(5) 0.016(4)
O128 0.058(6) 0.072(6) 0.069(6) -0.004(5) -0.009(5) 0.012(5)
F129 0.131(10) 0.073(6) 0.119(9) -0.038(6) -0.013(8) -0.001(6)
F130 0.058(6) 0.137(10) 0.121(9) -0.044(7) 0.044(6) -0.038(6)
F131 0.030(4) 0.139(9) 0.120(9) -0.010(7) 0.011(5) -0.001(5)
O132 0.048(6) 0.123(10) 0.074(7) 0.001(7) 0.003(5) 0.016(6)
O133 0.073(7) 0.067(6) 0.080(7) 0.001(5) 0.004(6) 0.003(5)
O134 0.045(5) 0.068(6) 0.072(6) -0.003(5) 0.012(4) 0.005(4)
O135 0.098(9) 0.069(7) 0.082(8) 0.006(6) -0.011(7) 0.005(6)
O136 0.041(6) 0.122(10) 0.083(8) -0.003(7) 0.006(5) 0.016(6)
F137 0.150(12) 0.076(7) 0.119(10) -0.017(6) -0.008(8) -0.024(7)
F138 0.151(13) 0.146(12) 0.127(11) -0.036(9) -0.085(10) 0.031(10)
O139 0.050(6) 0.120(10) 0.091(9) -0.014(7) -0.002(6) 0.010(6)
F140 0.206(18) 0.128(11) 0.156(14) -0.018(10) -0.005(12) -0.099(12)
F141 0.048(6) 0.186(15) 0.170(14) 0.009(11) 0.005(7) 0.015(7)
F142 0.147(13) 0.090(8) 0.201(17) -0.049(9) -0.034(12) -0.018(8)
F143 0.102(10) 0.120(10) 0.221(18) 0.006(11) -0.077(11) -0.002(8)
F144 0.170(17) 0.216(19) 0.22(2) 0.055(16) -0.081(15) -0.135(16)
C145 0.090(17) 0.114(18) 0.17(3) -0.025(18) -0.063(19) 0.013(14)
O146 0.058(6) 0.069(6) 0.070(6) -0.004(5) -0.011(5) 0.005(5)
O147 0.096(9) 0.080(7) 0.087(8) -0.023(6) -0.035(7) 0.011(6)
O148 0.074(7) 0.067(6) 0.074(7) 0.013(5) 0.008(6) -0.001(5)
O149 0.053(6) 0.088(7) 0.065(6) -0.002(5) 0.001(5) 0.007(5)
O150 0.087(8) 0.072(7) 0.068(7) -0.000(5) 0.006(6) 0.009(6)
O151 0.116(11) 0.067(7) 0.080(8) -0.010(6) -0.000(7) 0.007(7)
N152 0.035(5) 0.064(6) 0.076(8) -0.007(6) -0.004(5) 0.003(5)
N153 0.047(6) 0.063(7) 0.075(8) -0.009(6) 0.009(6) 0.002(5)
N154 0.046(6) 0.069(7) 0.067(7) 0.003(6) -0.001(6) -0.003(5)
N155 0.055(7) 0.076(8) 0.073(8) -0.014(7) 0.011(6) -0.009(6)
N156 0.050(7) 0.073(8) 0.102(11) -0.026(8) 0.017(7) -0.006(6)
N157 0.057(8) 0.061(7) 0.098(10) 0.004(7) -0.010(7) -0.006(6)
C158 0.057(9) 0.075(9) 0.065(9) -0.011(7) -0.007(7) 0.001(7)
N159 0.076(9) 0.064(7) 0.073(8) -0.003(6) 0.005(7) 0.004(6)
C160 0.034(6) 0.072(8) 0.057(7) -0.007(6) 0.003(5) -0.008(6)
C161 0.039(7) 0.064(8) 0.072(9) 0.000(7) 0.006(6) 0.007(6)
C162 0.040(7) 0.083(9) 0.051(7) -0.021(6) 0.003(5) -0.002(6)
C163 0.038(7) 0.070(8) 0.069(9) -0.000(7) -0.005(6) 0.000(6)
C164 0.049(8) 0.058(7) 0.066(8) -0.010(6) 0.009(6) 0.007(6)
C165 0.052(8) 0.066(8) 0.065(9) -0.003(7) 0.005(7) 0.012(6)
N166 0.058(8) 0.069(8) 0.089(10) 0.005(7) -0.006(7) 0.001(6)
F167 0.159(14) 0.199(16) 0.074(8) 0.007(9) -0.022(8) -0.029(12)
F168 0.067(7) 0.162(13) 0.181(15) -0.055(11) -0.015(8) -0.033(8)
C169 0.062(9) 0.079(10) 0.061(9) -0.009(7) 0.019(7) -0.009(7)
C170 0.057(9) 0.079(10) 0.078(10) 0.008(8) 0.009(8) -0.000(7)
C171 0.044(7) 0.070(8) 0.071(9) -0.002(7) -0.005(6) -0.004(6)
C172 0.049(8) 0.066(8) 0.058(8) -0.009(6) 0.006(6) -0.003(6)
C173 0.032(6) 0.079(9) 0.071(9) -0.011(7) 0.012(6) 0.006(6)
C174 0.054(8) 0.064(8) 0.066(9) -0.004(7) -0.006(7) 0.010(6)
C175 0.047(7) 0.069(8) 0.053(7) -0.006(6) -0.002(6) 0.006(6)
C176 0.051(8) 0.070(9) 0.079(10) -0.000(8) -0.009(7) 0.009(7)
C177 0.054(8) 0.071(9) 0.061(9) -0.014(7) 0.006(7) 0.005(7)
C178 0.049(8) 0.079(9) 0.060(9) -0.014(7) -0.010(6) 0.005(7)
C179 0.041(7) 0.074(9) 0.062(8) -0.008(7) 0.004(6) -0.000(6)
C180 0.083(12) 0.075(10) 0.072(10) -0.007(8) 0.012(9) -0.003(9)
C181 0.064(10) 0.065(9) 0.086(11) -0.002(8) 0.007(8) 0.001(7)
C182 0.054(8) 0.061(8) 0.063(8) -0.006(6) 0.011(7) 0.004(6)
C183 0.033(6) 0.070(8) 0.068(9) 0.005(7) -0.004(6) 0.005(5)
C184 0.048(8) 0.075(9) 0.071(9) -0.020(7) 0.001(7) -0.008(7)
F185 0.052(7) 0.218(17) 0.150(13) -0.023(12) -0.020(7) 0.025(8)
C186 0.063(10) 0.084(11) 0.084(11) 0.008(9) -0.021(8) -0.008(8)
C187 0.048(7) 0.058(7) 0.062(8) -0.012(6) -0.005(6) 0.008(6)
C188 0.039(7) 0.079(9) 0.084(10) -0.014(8) -0.003(7) -0.006(6)
C189 0.086(7) 0.074(6) 0.172(11) -0.044(6) -0.012(7) -0.007(6)
C190 0.053(8) 0.060(8) 0.076(10) -0.003(7) -0.004(7) 0.007(6)
C191 0.047(8) 0.074(9) 0.070(9) -0.008(7) 0.006(7) 0.009(6)
C192 0.045(7) 0.063(8) 0.070(9) 0.001(7) 0.002(6) -0.002(6)
C193 0.042(7) 0.079(9) 0.071(9) 0.002(7) -0.004(7) -0.000(6)
C194 0.056(9) 0.064(8) 0.079(10) -0.007(7) 0.015(7) 0.005(7)
C195 0.038(7) 0.089(11) 0.087(11) 0.002(9) -0.025(7) 0.002(7)
C196 0.101(15) 0.070(10) 0.078(11) -0.005(8) 0.022(10) 0.025(10)
C197 0.047(8) 0.066(8) 0.085(11) -0.002(7) -0.004(7) 0.003(6)
C198 0.047(9) 0.094(12) 0.106(14) 0.017(10) -0.026(9) -0.015(8)
C199 0.071(11) 0.071(9) 0.094(12) -0.004(8) -0.024(9) -0.011(8)
C200 0.052(8) 0.092(11) 0.067(9) -0.011(8) 0.000(7) -0.014(7)
C201 0.058(10) 0.069(10) 0.16(2) 0.018(11) 0.006(11) 0.007(8)
C202 0.037(7) 0.089(10) 0.067(9) -0.009(7) -0.007(6) 0.010(6)
C203 0.045(7) 0.072(8) 0.062(8) -0.009(7) 0.005(6) -0.000(6)
C204 0.039(7) 0.064(8) 0.065(8) -0.001(6) 0.004(6) 0.003(6)
C205 0.049(8) 0.077(9) 0.054(8) -0.006(7) 0.006(6) 0.004(7)
C206 0.048(8) 0.078(9) 0.062(8) -0.011(7) -0.008(6) 0.008(7)
C207 0.072(11) 0.078(10) 0.065(9) 0.004(8) -0.000(8) -0.000(8)
C208 0.047(9) 0.090(11) 0.097(13) -0.010(9) -0.002(8) 0.013(8)
C209 0.057(9) 0.078(9) 0.058(8) -0.001(7) -0.004(7) 0.005(7)
C210 0.039(7) 0.067(8) 0.082(10) 0.010(7) -0.009(7) 0.003(6)
C211 0.048(8) 0.092(11) 0.083(11) -0.006(9) 0.004(8) -0.005(8)
C212 0.091(13) 0.066(9) 0.081(11) -0.020(8) -0.003(10) -0.005(9)
C213 0.056(8) 0.073(9) 0.055(8) -0.006(6) 0.009(6) 0.001(7)
C214 0.038(7) 0.061(7) 0.069(9) 0.002(6) -0.004(6) 0.008(5)
C215 0.057(9) 0.075(9) 0.082(11) -0.015(8) 0.011(8) 0.004(7)
C216 0.032(6) 0.065(8) 0.088(11) -0.021(7) 0.002(7) -0.001(5)
C217 0.097(13) 0.071(10) 0.068(10) -0.007(8) 0.020(9) 0.000(9)
C218 0.066(10) 0.068(9) 0.087(12) 0.002(8) -0.013(9) -0.011(7)
C219 0.059(9) 0.070(9) 0.086(11) -0.004(8) -0.007(8) 0.009(7)
C220 0.066(10) 0.072(9) 0.065(9) -0.003(7) 0.007(7) -0.003(7)
C221 0.039(8) 0.096(12) 0.094(12) -0.019(9) -0.016(8) 0.018(7)
C222 0.059(9) 0.060(8) 0.067(9) -0.006(7) -0.000(7) 0.006(6)
C223 0.048(8) 0.081(10) 0.066(9) 0.000(7) -0.004(7) -0.003(7)
C224 0.030(7) 0.120(14) 0.101(13) 0.004(11) -0.013(8) 0.020(8)
C225 0.041(7) 0.080(9) 0.059(8) 0.001(7) -0.006(6) -0.009(6)
C226 0.045(8) 0.063(8) 0.081(10) -0.003(7) -0.000(7) -0.001(6)
C227 0.044(8) 0.077(9) 0.085(11) 0.004(8) -0.017(7) 0.001(7)
C228 0.049(9) 0.074(10) 0.120(15) -0.017(10) -0.012(9) -0.002(7)
C229 0.053(9) 0.072(9) 0.091(12) 0.013(8) -0.003(8) -0.008(7)
C230 0.083(13) 0.080(11) 0.092(13) -0.018(10) -0.009(10) 0.004(9)
C231 0.051(8) 0.069(8) 0.074(10) -0.009(7) -0.002(7) 0.006(6)
C232 0.073(12) 0.097(14) 0.125(18) 0.029(13) -0.017(12) -0.003(10)
C233 0.052(8) 0.075(9) 0.059(8) -0.013(7) 0.015(6) 0.002(6)
C234 0.094(14) 0.063(9) 0.096(14) 0.001(9) 0.024(11) -0.009(9)
C235 0.069(11) 0.089(12) 0.103(15) 0.013(11) 0.007(10) -0.003(9)
C236 0.055(9) 0.072(9) 0.076(10) -0.014(7) 0.004(7) -0.005(7)
C237 0.036(7) 0.067(8) 0.092(11) -0.017(8) -0.005(7) 0.008(6)
C238 0.083(12) 0.056(8) 0.094(12) -0.017(8) 0.014(9) 0.003(8)
C239 0.059(9) 0.085(10) 0.071(10) -0.017(8) -0.007(8) 0.017(8)
C240 0.069(11) 0.073(10) 0.094(13) -0.013(9) 0.016(9) -0.011(8)
C241 0.061(9) 0.085(10) 0.074(10) -0.022(8) -0.004(8) 0.002(8)
C242 0.029(7) 0.110(13) 0.077(10) -0.011(9) -0.013(6) 0.019(7)
C243 0.034(7) 0.099(11) 0.068(9) 0.003(8) 0.003(6) 0.000(7)
C244 0.080(12) 0.082(11) 0.079(11) -0.007(9) 0.010(9) -0.007(9)
C245 0.117(19) 0.116(17) 0.072(12) 0.001(11) 0.002(13) 0.007(14)
C246 0.095(14) 0.080(11) 0.101(14) -0.028(10) 0.045(11) -0.009(10)
C247 0.119(18) 0.063(10) 0.094(14) -0.016(9) 0.018(12) 0.013(10)
C248 0.053(9) 0.082(10) 0.086(11) -0.005(9) 0.007(8) -0.006(7)
C249 0.058(9) 0.071(9) 0.094(12) -0.002(8) -0.003(8) -0.004(7)
C250 0.051(8) 0.074(9) 0.074(10) -0.003(7) 0.003(7) -0.005(7)
C251 0.051(9) 0.085(11) 0.087(12) -0.020(9) 0.003(8) 0.002(8)
C252 0.054(10) 0.131(17) 0.093(13) -0.018(12) -0.014(9) 0.028(10)
C253 0.074(11) 0.080(10) 0.072(10) -0.021(8) -0.014(8) -0.004(8)
C254 0.040(7) 0.077(9) 0.077(10) -0.016(8) 0.009(7) -0.000(6)
C255 0.043(8) 0.076(9) 0.095(12) -0.005(9) -0.007(8) 0.001(7)
C256 0.055(8) 0.070(8) 0.059(8) -0.002(7) 0.006(6) -0.006(7)
C257 0.039(8) 0.097(12) 0.085(11) 0.003(9) 0.000(7) 0.007(7)
C258 0.057(9) 0.100(12) 0.075(11) -0.003(9) 0.009(8) 0.007(8)
C259 0.053(9) 0.080(10) 0.077(11) 0.009(8) -0.005(7) -0.007(7)
C260 0.14(2) 0.058(9) 0.109(16) -0.015(10) -0.015(14) -0.016(11)
C261 0.073(11) 0.071(9) 0.086(12) -0.005(8) -0.019(9) 0.001(8)
C262 0.071(11) 0.100(12) 0.060(9) 0.002(8) -0.002(8) -0.007(9)
C263 0.040(8) 0.102(12) 0.086(11) -0.001(9) 0.010(7) 0.007(8)
C264 0.047(8) 0.116(14) 0.065(9) 0.004(9) -0.000(7) -0.014(8)
C265 0.061(11) 0.115(16) 0.135(19) -0.031(14) -0.021(12) -0.007(11)
C266 0.069(10) 0.074(9) 0.066(9) -0.009(7) -0.010(8) -0.000(7)
C267 0.046(8) 0.083(11) 0.102(13) -0.009(9) 0.003(8) 0.008(7)
C268 0.064(10) 0.085(11) 0.087(12) -0.029(9) 0.012(8) -0.016(8)
C269 0.057(10) 0.083(11) 0.106(15) 0.028(10) -0.021(9) -0.009(8)
C270 0.036(7) 0.083(10) 0.101(13) -0.012(9) -0.001(8) 0.000(7)
C271 0.102(14) 0.057(8) 0.082(11) -0.002(8) -0.006(10) -0.006(9)
C272 0.074(11) 0.084(11) 0.074(11) 0.006(8) -0.011(9) 0.009(9)
C273 0.045(9) 0.105(13) 0.090(12) -0.009(10) -0.007(8) 0.009(8)
F274 0.045(6) 0.162(13) 0.218(17) -0.017(12) 0.046(8) 0.025(7)
C275 0.027(7) 0.115(14) 0.097(13) 0.001(10) -0.014(7) 0.011(7)
C276 0.052(10) 0.099(13) 0.123(17) -0.020(12) 0.015(10) 0.027(9)
C277 0.081(12) 0.090(11) 0.070(10) -0.022(9) -0.002(9) -0.005(9)
C278 0.042(8) 0.102(13) 0.092(12) -0.009(10) -0.007(8) 0.007(8)
C279 0.15(2) 0.079(11) 0.066(11) -0.022(9) -0.041(12) 0.010(12)
C280 0.068(10) 0.084(11) 0.082(11) -0.006(9) -0.030(9) 0.006(8)
C281 0.082(12) 0.071(9) 0.070(10) 0.000(8) 0.005(8) 0.001(8)
C282 0.081(12) 0.073(10) 0.092(13) -0.016(9) -0.005(10) -0.014(9)
C283 0.040(8) 0.105(13) 0.093(13) -0.004(10) 0.008(8) 0.012(8)
C284 0.054(10) 0.115(15) 0.086(12) -0.008(11) 0.005(9) 0.014(9)
C285 0.094(7) 0.080(6) 0.176(11) -0.045(7) -0.018(7) -0.008(6)
C286 0.094(14) 0.073(10) 0.082(12) -0.018(9) -0.006(10) -0.018(9)
C287 0.044(9) 0.109(14) 0.089(12) -0.003(10) -0.008(8) -0.010(9)
C288 0.087(13) 0.063(9) 0.098(13) 0.000(9) 0.002(10) 0.010(9)
C289 0.078(12) 0.078(11) 0.090(13) -0.019(10) 0.004(10) 0.000(9)
C290 0.023(7) 0.107(13) 0.143(19) 0.010(12) -0.024(9) -0.005(7)
F291 0.123(10) 0.107(8) 0.242(14) -0.042(9) -0.011(10) -0.035(7)
C292 0.077(12) 0.094(13) 0.087(12) -0.021(10) -0.002(10) -0.010(10)
C293 0.081(11) 0.071(9) 0.063(9) -0.013(7) 0.005(8) 0.008(8)
C294 0.072(11) 0.097(12) 0.074(11) -0.019(9) -0.005(9) -0.004(9)
C295 0.058(10) 0.111(14) 0.083(12) -0.008(10) 0.011(8) -0.018(9)
C296 0.093(16) 0.071(12) 0.19(3) 0.007(14) 0.027(17) 0.005(11)
C297 0.078(13) 0.120(16) 0.094(14) 0.002(12) -0.015(11) -0.019(11)
C298 0.059(11) 0.119(16) 0.107(15) -0.018(12) -0.009(10) -0.020(10)
C299 0.077(13) 0.126(16) 0.070(11) -0.018(11) 0.010(9) -0.010(11)
C300 0.077(12) 0.078(10) 0.082(11) -0.016(9) 0.016(9) -0.000(9)
C301 0.124(19) 0.067(11) 0.14(2) -0.010(12) -0.054(16) -0.014(11)
C302 0.118(17) 0.066(10) 0.097(14) 0.000(9) -0.014(12) -0.016(10)
C303 0.100(14) 0.065(9) 0.081(12) -0.010(8) 0.002(10) -0.009(9)
C304 0.073(12) 0.088(12) 0.098(14) -0.003(10) -0.018(10) -0.011(9)
C305 0.081(12) 0.063(9) 0.079(11) -0.016(8) -0.009(9) -0.003(8)
C306 0.089(7) 0.076(6) 0.177(11) -0.042(6) -0.006(7) -0.009(5)
C307 0.053(9) 0.086(11) 0.086(11) -0.025(9) 0.012(8) -0.002(8)
C308 0.037(7) 0.116(13) 0.072(10) -0.010(9) -0.014(7) -0.002(8)
C309 0.097(15) 0.087(12) 0.089(13) -0.006(10) -0.016(11) 0.001(11)
N310 0.15(2) 0.110(16) 0.16(2) -0.025(15) -0.050(18) 0.040(15)
C311 0.056(9) 0.076(10) 0.095(12) -0.007(9) 0.011(8) -0.004(7)
C312 0.072(11) 0.079(10) 0.098(13) -0.006(9) -0.027(10) -0.008(8)
C313 0.14(2) 0.073(11) 0.110(16) -0.016(11) -0.049(15) -0.006(12)
C314 0.110(16) 0.088(12) 0.070(11) -0.006(9) 0.035(10) -0.021(11)
C315 0.066(10) 0.079(10) 0.081(11) 0.000(8) -0.010(8) 0.006(8)
C316 0.055(11) 0.103(14) 0.15(2) -0.035(14) -0.033(13) -0.005(10)
C317 0.032(7) 0.107(13) 0.098(13) -0.002(10) -0.009(8) 0.011(8)
C318 0.088(14) 0.105(15) 0.080(12) 0.021(11) -0.010(10) -0.003(11)
C319 0.041(8) 0.124(15) 0.069(10) 0.001(9) -0.008(7) 0.014(8)
C320 0.049(9) 0.097(13) 0.126(17) -0.005(12) 0.006(10) -0.005(9)
C321 0.069(11) 0.089(11) 0.085(12) -0.012(9) 0.020(9) -0.014(9)
C322 0.050(9) 0.107(13) 0.084(12) -0.031(10) 0.012(8) -0.000(8)
C323 0.072(12) 0.075(11) 0.129(17) 0.014(11) -0.030(11) -0.008(9)
C324 0.079(13) 0.095(14) 0.121(18) -0.004(13) -0.015(12) 0.023(11)
C325 0.100(14) 0.085(11) 0.073(11) 0.001(9) -0.020(10) 0.013(10)
C326 0.063(9) 0.069(9) 0.082(11) -0.003(8) -0.003(8) -0.010(7)
C327 0.068(10) 0.081(11) 0.087(12) 0.020(9) 0.004(9) 0.001(8)
C328 0.054(10) 0.099(13) 0.103(14) 0.012(11) -0.007(9) 0.000(9)
C329 0.065(11) 0.076(11) 0.122(16) 0.003(10) 0.001(10) 0.013(8)
C330 0.14(2) 0.061(10) 0.110(17) 0.005(10) 0.017(14) -0.014(11)
C331 0.037(7) 0.084(10) 0.092(12) -0.008(9) -0.013(7) 0.004(7)
C332 0.101(16) 0.082(12) 0.115(16) 0.003(11) -0.046(13) -0.004(11)
C333 0.17(2) 0.083(13) 0.079(13) -0.034(10) -0.019(14) 0.024(14)
C334 0.052(10) 0.107(14) 0.120(17) -0.010(12) 0.031(10) -0.006(10)
C335 0.107(16) 0.066(10) 0.106(15) -0.014(10) 0.008(12) -0.005(10)
C336 0.078(12) 0.075(10) 0.086(12) -0.023(9) -0.007(9) 0.002(8)
C337 0.072(11) 0.072(10) 0.113(15) 0.007(10) 0.027(10) 0.009(8)
C338 0.084(13) 0.098(13) 0.089(13) -0.015(10) -0.034(11) 0.029(11)
C339 0.077(13) 0.114(17) 0.111(17) 0.008(13) -0.036(12) -0.009(12)
C340 0.071(12) 0.090(12) 0.119(16) -0.032(11) -0.027(11) -0.007(9)
C341 0.073(12) 0.090(12) 0.104(15) -0.016(11) -0.020(10) 0.000(9)
C342 0.096(15) 0.100(14) 0.097(15) -0.009(12) 0.012(12) 0.038(12)
C343 0.093(15) 0.090(13) 0.115(17) -0.005(12) -0.038(13) -0.009(11)
C344 0.115(17) 0.098(14) 0.078(12) 0.010(10) -0.009(11) 0.017(12)
C345 0.065(10) 0.083(10) 0.073(10) 0.004(8) -0.007(8) 0.004(8)
C346 0.054(12) 0.15(2) 0.15(2) -0.000(18) 0.029(14) 0.020(12)
C347 0.072(11) 0.095(12) 0.083(12) 0.000(10) 0.022(9) 0.015(9)
C348 0.119(18) 0.105(15) 0.083(13) -0.013(11) 0.035(12) 0.009(13)
C349 0.052(9) 0.113(14) 0.092(13) -0.032(11) 0.010(8) -0.021(9)
C350 0.047(10) 0.108(16) 0.20(3) 0.017(17) -0.045(14) -0.004(10)
C351 0.086(14) 0.15(2) 0.069(12) 0.002(12) -0.004(10) 0.028(13)
C352 0.041(8) 0.091(12) 0.135(17) -0.001(11) -0.019(10) -0.000(8)
C353 0.115(19) 0.117(18) 0.117(19) -0.020(15) -0.050(15) 0.027(15)
C354 0.101(15) 0.086(12) 0.084(13) -0.004(10) 0.021(11) 0.000(11)
C355 0.067(11) 0.073(10) 0.138(19) -0.027(11) -0.002(11) 0.000(8)
C356 0.124(18) 0.091(13) 0.077(12) -0.043(10) 0.002(11) 0.001(12)
C357 0.104(16) 0.107(15) 0.065(11) -0.001(10) 0.000(10) -0.002(12)
C358 0.108(16) 0.079(11) 0.088(13) -0.008(9) 0.015(11) -0.023(11)
C359 0.13(2) 0.090(14) 0.121(18) -0.022(13) 0.051(15) -0.040(13)
C360 0.047(9) 0.136(17) 0.081(12) 0.008(11) 0.017(8) -0.012(10)
C361 0.085(14) 0.065(10) 0.19(3) 0.012(13) 0.043(15) 0.001(10)
C362 0.061(12) 0.120(17) 0.112(17) -0.007(13) 0.020(11) -0.001(11)
C363 0.073(13) 0.108(15) 0.112(17) 0.009(12) 0.021(12) 0.025(11)
C364 0.126(18) 0.086(12) 0.073(12) -0.017(10) 0.017(11) -0.017(12)
C365 0.112(19) 0.119(17) 0.088(15) 0.005(13) 0.042(14) -0.000(14)
C366 0.116(18) 0.108(16) 0.098(15) 0.023(12) -0.047(14) -0.033(14)
C367 0.086(14) 0.119(17) 0.109(16) 0.017(13) -0.010(12) -0.040(13)
C368 0.096(16) 0.110(16) 0.128(19) 0.011(14) -0.051(15) -0.020(13)
C369 0.119(19) 0.070(11) 0.14(2) 0.000(13) 0.004(15) -0.019(12)
C370 0.110(17) 0.096(13) 0.084(13) -0.020(11) -0.013(12) 0.007(12)
C371 0.082(14) 0.094(14) 0.114(18) -0.007(12) 0.011(13) -0.016(11)
C372 0.14(2) 0.098(14) 0.083(14) -0.018(12) 0.043(13) 0.002(14)
C373 0.12(2) 0.092(14) 0.113(18) -0.017(13) -0.040(16) 0.021(13)
C374 0.059(10) 0.129(16) 0.071(11) -0.012(10) 0.017(8) -0.020(10)
C375 0.079(13) 0.075(11) 0.118(16) -0.020(11) 0.022(11) -0.011(9)
C376 0.059(11) 0.089(13) 0.19(3) -0.014(15) -0.034(14) -0.032(10)
C377 0.095(15) 0.107(15) 0.079(12) 0.018(11) -0.007(11) 0.005(12)
C378 0.040(9) 0.101(14) 0.15(2) -0.020(14) -0.022(11) 0.018(8)
C379 0.074(13) 0.106(15) 0.126(19) 0.041(14) -0.019(12) 0.020(11)
C380 0.084(9) 0.133(11) 0.146(12) -0.009(10) -0.011(9) 0.001(9)
C381 0.086(16) 0.115(17) 0.110(17) 0.015(14) -0.011(14) 0.007(13)
C382 0.115(19) 0.097(15) 0.13(2) -0.021(14) -0.015(15) -0.029(13)
C383 0.15(2) 0.075(12) 0.118(19) -0.002(12) 0.002(16) 0.013(13)
C384 0.13(2) 0.089(14) 0.13(2) -0.026(14) 0.064(16) 0.005(13)
C385 0.107(18) 0.16(2) 0.066(12) 0.009(13) -0.016(12) -0.015(16)
C386 0.16(3) 0.095(15) 0.103(17) -0.018(13) 0.058(17) -0.001(15)
C387 0.036(9) 0.15(2) 0.133(19) -0.010(16) 0.026(10) 0.005(11)
C388 0.15(2) 0.103(15) 0.083(14) -0.028(12) -0.023(14) 0.025(15)
C389 0.24(4) 0.066(11) 0.108(18) -0.007(12) -0.04(2) 0.007(16)
C390 0.091(9) 0.146(11) 0.148(12) -0.005(10) -0.002(9) 0.016(9)
C391 0.097(7) 0.082(6) 0.190(11) -0.041(6) -0.010(7) -0.014(5)
C392 0.069(11) 0.090(12) 0.120(16) -0.038(11) 0.038(11) -0.024(9)
C393 0.059(11) 0.122(16) 0.099(15) -0.010(12) -0.012(10) -0.007(10)
C394 0.040(9) 0.17(2) 0.107(16) -0.008(15) -0.016(10) 0.022(11)
C395 0.051(11) 0.25(4) 0.091(15) -0.005(18) -0.013(10) 0.037(15)
C396 0.079(9) 0.132(11) 0.156(12) -0.009(10) -0.014(9) 0.009(8)
C397 0.092(7) 0.079(6) 0.183(11) -0.040(7) -0.003(7) -0.012(5)
C398 0.074(15) 0.14(2) 0.17(3) 0.030(19) -0.071(17) -0.001(14)
C399 0.088(9) 0.135(11) 0.152(12) -0.004(10) 0.004(9) 0.015(9)
C400 0.116(19) 0.15(2) 0.092(15) 0.014(14) -0.047(14) -0.032(16)
C401 0.089(17) 0.15(2) 0.14(2) 0.009(18) -0.029(16) -0.004(16)
C402 0.17(3) 0.091(15) 0.13(2) -0.053(15) -0.04(2) 0.015(16)
C403 0.087(16) 0.105(16) 0.20(3) 0.026(18) -0.049(18) -0.051(14)
C404 0.057(11) 0.113(16) 0.129(19) -0.011(14) -0.003(11) 0.003(10)
C405 0.089(9) 0.140(11) 0.148(12) -0.009(11) -0.011(9) -0.007(9)
C406 0.19(3) 0.116(18) 0.095(17) -0.020(14) 0.031(17) -0.078(19)
C407 0.15(3) 0.066(12) 0.19(3) 0.006(15) 0.04(2) 0.024(14)
C408 0.117(19) 0.078(12) 0.13(2) -0.031(13) -0.011(15) 0.000(12)
C409 0.12(2) 0.18(3) 0.15(3) 0.01(2) -0.003(18) -0.10(2)
C410 0.16(3) 0.087(15) 0.14(2) -0.008(15) 0.00(2) -0.014(16)
C411 0.13(2) 0.108(16) 0.092(15) 0.030(13) -0.004(14) 0.029(15)
C412 0.103(18) 0.074(13) 0.26(4) 0.029(18) 0.06(2) 0.000(12)
C413 0.15(2) 0.115(17) 0.078(14) -0.030(13) 0.045(14) -0.034(16)
C414 0.24(4) 0.078(14) 0.13(2) -0.019(15) -0.04(2) -0.025(19)
C415 0.107(17) 0.097(15) 0.114(18) 0.003(13) -0.012(14) 0.026(13)
N416 0.099(9) 0.151(10) 0.152(12) -0.007(10) -0.008(9) -0.002(9)
C417 0.099(7) 0.085(6) 0.185(11) -0.042(7) -0.016(7) -0.011(6)
F418 0.36(3) 0.073(9) 0.22(2) -0.004(11) -0.05(2) -0.020(14)
C419 0.20(3) 0.075(14) 0.14(2) -0.010(16) -0.01(2) -0.021(17)
O420 0.072(7) 0.063(6) 0.072(7) -0.002(5) 0.013(5) 0.004(5)
C32 0.283(17) 0.092(7) 0.086(7) -0.018(6) -0.007(9) 0.014(9)

loop_
_atom_type_symbol
_atom_type_scat_dispersion_real
_atom_type_scat_dispersion_imag
_atom_type_scat_Cromer_Mann_a1
_atom_type_scat_Cromer_Mann_b1
_atom_type_scat_Cromer_Mann_a2
_atom_type_scat_Cromer_Mann_b2
_atom_type_scat_Cromer_Mann_a3
_atom_type_scat_Cromer_Mann_b3
_atom_type_scat_Cromer_Mann_a4
_atom_type_scat_Cromer_Mann_b4
_atom_type_scat_Cromer_Mann_c
_atom_type_scat_source
C 0.0181 0.0091 2.3100 20.8439 1.0200 10.2075 1.5886 0.5687 0.8650 51.6512 0.2156 'International Tables Vol C 4.2.6.8 and 6.1.1.4'
H 0.0000 0.0000 0.4930 10.5109 0.3229 26.1257 0.1402 3.1424 0.0408 57.7998 0.0030 'International Tables Vol C 4.2.6.8 and 6.1.1.4'
Ce -1.8482 9.6596 21.1671 2.8122 19.7695 0.2268 11.8513 17.6083 3.3305 127.1130 1.8626 'International Tables Vol C 4.2.6.8 and 6.1.1.4'
F 0.0727 0.0534 3.5392 10.2825 2.6412 4.2944 1.5170 0.2615 1.0243 26.1476 0.2776 'International Tables Vol C 4.2.6.8 and 6.1.1.4'
O 0.0492 0.0322 3.0485 13.2771 2.2868 5.7011 1.5463 0.3239 0.8670 32.9089 0.2508 'International Tables Vol C 4.2.6.8 and 6.1.1.4'
N 0.0311 0.0180 12.2126 0.0057 3.1322 9.8933 2.0125 28.9975 1.1663 0.5826 -11.5290 'International Tables Vol C 4.2.6.8 and 6.1.1.4'

loop_
_geom_angle_atom_site_label_1
_geom_angle_site_symmetry_1
_geom_angle_atom_site_label_2
_geom_angle_site_symmetry_2
_geom_angle_atom_site_label_3
_geom_angle_site_symmetry_3
_geom_angle
_geom_angle_publ_flag
O95 2_576 Ce1 . O104 2_576 71.1(3) yes
O95 2_576 Ce1 . O73 2_576 72.8(3) yes
O104 2_576 Ce1 . O73 2_576 82.0(4) yes
O95 2_576 Ce1 . O53 . 71.8(3) yes
O104 2_576 Ce1 . O53 . 140.4(4) yes
O73 2_576 Ce1 . O53 . 99.9(3) yes
O95 2_576 Ce1 . O103 . 71.0(3) yes
O104 2_576 Ce1 . O103 . 75.9(4) yes
O73 2_576 Ce1 . O103 . 142.0(4) yes
O53 . Ce1 . O103 . 79.5(3) yes
O95 2_576 Ce1 . O110 . 121.6(3) yes
O104 2_576 Ce1 . O110 . 143.5(4) yes
O73 2_576 Ce1 . O110 . 71.6(3) yes
O53 . Ce1 . O110 . 70.5(3) yes
O103 . Ce1 . O110 . 139.4(3) yes
O95 2_576 Ce1 . O132 . 134.2(4) yes
O104 2_576 Ce1 . O132 . 66.4(4) yes
O73 2_576 Ce1 . O132 . 84.9(4) yes
O53 . Ce1 . O132 . 153.0(4) yes
O103 . Ce1 . O132 . 112.9(4) yes
O95 2_576 Ce1 . O151 . 138.0(4) yes
O104 2_576 Ce1 . O151 . 109.0(4) yes
O73 2_576 Ce1 . O151 . 148.9(4) yes
O53 . Ce1 . O151 . 89.8(4) yes
O103 . Ce1 . O151 . 68.6(4) yes
O110 . Ce1 . O132 . 86.2(4) yes
O110 . Ce1 . O151 . 84.3(4) yes
O132 . Ce1 . O151 . 74.0(5) yes
Ce3 . Ce2 . Ce5 . 59.943(19) yes
Ce3 . Ce2 . O58 . 85.9(2) yes
Ce5 . Ce2 . O58 . 33.5(2) yes
Ce3 . Ce2 . O60 . 33.7(2) yes
Ce5 . Ce2 . O60 . 86.3(2) yes
O58 . Ce2 . O60 . 99.9(3) yes
Ce3 . Ce2 . O81 . 163.8(2) yes
Ce5 . Ce2 . O81 . 110.7(2) yes
O58 . Ce2 . O81 . 80.9(3) yes
O60 . Ce2 . O81 . 140.4(4) yes
Ce3 . Ce2 . O84 . 109.3(3) yes
Ce5 . Ce2 . O84 . 163.6(2) yes
O58 . Ce2 . O84 . 141.7(4) yes
O60 . Ce2 . O84 . 79.5(3) yes
O81 . Ce2 . O84 . 76.4(4) yes
Ce3 . Ce2 . O109 . 96.3(2) yes
Ce5 . Ce2 . O109 . 95.8(2) yes
O58 . Ce2 . O109 . 71.3(3) yes
O60 . Ce2 . O109 . 72.2(3) yes
O81 . Ce2 . O109 . 70.6(3) yes
Ce3 . Ce2 . O110 . 37.9(2) yes
Ce5 . Ce2 . O110 . 37.6(2) yes
O58 . Ce2 . O110 . 71.1(3) yes
O60 . Ce2 . O110 . 71.6(3) yes
O81 . Ce2 . O110 . 141.8(3) yes
Ce3 . Ce2 . O135 . 120.8(3) yes
Ce5 . Ce2 . O135 . 81.2(3) yes
O58 . Ce2 . O135 . 82.7(4) yes
O60 . Ce2 . O135 . 152.8(4) yes
O81 . Ce2 . O135 . 66.8(4) yes
Ce3 . Ce2 . O139 . 87.6(3) yes
Ce5 . Ce2 . O139 . 120.7(3) yes
O58 . Ce2 . O139 . 149.6(4) yes
O60 . Ce2 . O139 . 90.8(4) yes
O81 . Ce2 . O139 . 108.5(4) yes
O84 . Ce2 . O109 . 72.2(3) yes
O84 . Ce2 . O110 . 140.6(4) yes
O109 . Ce2 . O110 . 121.1(3) yes
O84 . Ce2 . O135 . 115.1(4) yes
O109 . Ce2 . O135 . 132.8(4) yes
O110 . Ce2 . O135 . 83.9(4) yes
O84 . Ce2 . O139 . 68.1(4) yes
O109 . Ce2 . O139 . 139.0(4) yes
O110 . Ce2 . O139 . 85.8(4) yes
O135 . Ce2 . O139 . 75.3(5) yes
Ce2 . Ce3 . O51 2_576 148.7(2) yes
Ce2 . Ce3 . O123 2_576 142.7(3) yes
O51 2_576 Ce3 . O123 2_576 67.7(3) yes
Ce2 . Ce3 . O52 2_576 88.7(2) yes
O51 2_576 Ce3 . O52 2_576 69.3(3) yes
O123 2_576 Ce3 . O52 2_576 108.0(3) yes
Ce2 . Ce3 . O73 2_576 97.4(3) yes
O51 2_576 Ce3 . O73 2_576 67.7(3) yes
O123 2_576 Ce3 . O73 2_576 110.5(4) yes
O52 2_576 Ce3 . O73 2_576 102.5(3) yes
Ce2 . Ce3 . Ce5 . 59.856(19) yes
O51 2_576 Ce3 . Ce5 . 90.8(2) yes
O123 2_576 Ce3 . Ce5 . 143.5(3) yes
O52 2_576 Ce3 . Ce5 . 35.5(2) yes
O73 2_576 Ce3 . Ce5 . 85.7(2) yes
Ce2 . Ce3 . O59 . 89.0(2) yes
O51 2_576 Ce3 . O59 . 102.8(3) yes
O123 2_576 Ce3 . O59 . 67.5(3) yes
O52 2_576 Ce3 . O59 . 69.5(3) yes
O73 2_576 Ce3 . O59 . 169.7(3) yes
Ce2 . Ce3 . O60 . 32.5(2) yes
O51 2_576 Ce3 . O60 . 169.0(3) yes
O123 2_576 Ce3 . O60 . 110.3(4) yes
O52 2_576 Ce3 . O60 . 102.1(3) yes
O73 2_576 Ce3 . O60 . 122.1(3) yes
Ce2 . Ce3 . O110 . 36.3(2) yes
O51 2_576 Ce3 . O110 . 113.5(3) yes
O123 2_576 Ce3 . O110 . 178.4(3) yes
O52 2_576 Ce3 . O110 . 73.6(3) yes
O73 2_576 Ce3 . O110 . 69.3(3) yes
Ce2 . Ce3 . N154 . 85.1(3) yes
O51 2_576 Ce3 . N154 . 114.6(4) yes
O123 2_576 Ce3 . N154 . 79.6(4) yes
O52 2_576 Ce3 . N154 . 172.5(3) yes
O73 2_576 Ce3 . N154 . 74.1(4) yes
Ce5 . Ce3 . O59 . 90.7(2) yes
Ce5 . Ce3 . O60 . 85.2(2) yes
O59 . Ce3 . O60 . 67.1(3) yes
Ce5 . Ce3 . O110 . 38.1(2) yes
O59 . Ce3 . O110 . 113.1(3) yes
O60 . Ce3 . O110 . 68.8(3) yes
Ce5 . Ce3 . N154 . 136.9(3) yes
O59 . Ce3 . N154 . 114.6(3) yes
O60 . Ce3 . N154 . 74.8(4) yes
O110 . Ce3 . N154 . 98.8(3) yes
Ce6 . Ce4 . Ce10 . 118.96(2) yes
Ce6 . Ce4 . O54 . 92.5(2) yes
Ce10 . Ce4 . O54 . 31.5(2) yes
Ce6 . Ce4 . O59 . 34.2(2) yes
Ce10 . Ce4 . O59 . 89.9(2) yes
O54 . Ce4 . O59 . 72.4(3) yes
Ce6 . Ce4 . O60 . 91.1(2) yes
Ce10 . Ce4 . O60 . 84.2(3) yes
O54 . Ce4 . O60 . 101.9(3) yes
O59 . Ce4 . O60 . 69.3(3) yes
Ce6 . Ce4 . O67 . 48.1(2) yes
Ce10 . Ce4 . O67 . 100.2(2) yes
O54 . Ce4 . O67 . 69.3(3) yes
O59 . Ce4 . O67 . 66.8(3) yes
O60 . Ce4 . O67 . 135.9(3) yes
Ce6 . Ce4 . O109 . 150.0(2) yes
Ce10 . Ce4 . O109 . 36.0(2) yes
O54 . Ce4 . O109 . 67.0(3) yes
O59 . Ce4 . O109 . 115.9(3) yes
O60 . Ce4 . O109 . 73.1(3) yes
Ce6 . Ce4 . O112 . 117.2(2) yes
Ce10 . Ce4 . O112 . 77.7(2) yes
O54 . Ce4 . O112 . 73.4(3) yes
O59 . Ce4 . O112 . 132.0(3) yes
O60 . Ce4 . O112 . 151.2(3) yes
Ce6 . Ce4 . O115 . 92.0(2) yes
Ce10 . Ce4 . O115 . 127.7(2) yes
O54 . Ce4 . O115 . 117.8(3) yes
O59 . Ce4 . O115 . 125.7(3) yes
O60 . Ce4 . O115 . 139.9(3) yes
Ce6 . Ce4 . O119 . 43.3(2) yes
Ce10 . Ce4 . O119 . 160.0(2) yes
O54 . Ce4 . O119 . 135.4(3) yes
O59 . Ce4 . O119 . 70.2(3) yes
O60 . Ce4 . O119 . 86.9(3) yes
Ce6 . Ce4 . O134 . 128.4(3) yes
Ce10 . Ce4 . O134 . 110.0(3) yes
O54 . Ce4 . O134 . 139.1(3) yes
O59 . Ce4 . O134 . 139.9(3) yes
O60 . Ce4 . O134 . 78.3(3) yes
Ce6 . Ce4 . C205 . 108.3(3) yes
Ce10 . Ce4 . C205 . 103.2(3) yes
O54 . Ce4 . C205 . 98.0(4) yes
O59 . Ce4 . C205 . 137.1(4) yes
O60 . Ce4 . C205 . 151.5(4) yes
O67 . Ce4 . O109 . 132.0(3) yes
O67 . Ce4 . O112 . 70.2(3) yes
O109 . Ce4 . O112 . 79.1(3) yes
O67 . Ce4 . O115 . 68.8(3) yes
O109 . Ce4 . O115 . 116.7(3) yes
O112 . Ce4 . O115 . 50.2(3) yes
O67 . Ce4 . O119 . 74.2(3) yes
O109 . Ce4 . O119 . 153.8(3) yes
O112 . Ce4 . O119 . 116.8(3) yes
O115 . Ce4 . O119 . 68.9(3) yes
O67 . Ce4 . O134 . 137.1(3) yes
O109 . Ce4 . O134 . 74.2(3) yes
O112 . Ce4 . O134 . 87.1(3) yes
O115 . Ce4 . O134 . 68.7(3) yes
O119 . Ce4 . O134 . 85.5(3) yes
O67 . Ce4 . C205 . 70.6(4) yes
O109 . Ce4 . C205 . 96.6(4) yes
O112 . Ce4 . C205 . 26.1(4) yes
O115 . Ce4 . C205 . 24.5(4) yes
O119 . Ce4 . C205 . 93.2(4) yes
O134 . Ce4 . C205 . 73.3(4) yes
Ce3 . Ce5 . Ce2 . 60.201(19) yes
Ce3 . Ce5 . O52 2_576 35.2(2) yes
Ce2 . Ce5 . O52 2_576 88.7(2) yes
Ce3 . Ce5 . O50 . 90.3(2) yes
Ce2 . Ce5 . O50 . 148.1(2) yes
O52 2_576 Ce5 . O50 . 69.7(3) yes
Ce3 . Ce5 . O53 . 84.6(2) yes
Ce2 . Ce5 . O53 . 96.7(2) yes
O52 2_576 Ce5 . O53 . 101.6(3) yes
O50 . Ce5 . O53 . 66.6(3) yes
Ce3 . Ce5 . O57 . 90.8(2) yes
Ce2 . Ce5 . O57 . 88.4(2) yes
O52 2_576 Ce5 . O57 . 70.1(3) yes
O50 . Ce5 . O57 . 104.9(3) yes
O53 . Ce5 . O57 . 170.2(3) yes
Ce3 . Ce5 . O58 . 85.1(2) yes
Ce2 . Ce5 . O58 . 32.2(2) yes
O52 2_576 Ce5 . O58 . 101.8(3) yes
O50 . Ce5 . O58 . 169.9(3) yes
O53 . Ce5 . O58 . 121.7(3) yes
Ce3 . Ce5 . O72 . 141.6(2) yes
Ce2 . Ce5 . O72 . 143.3(2) yes
O52 2_576 Ce5 . O72 . 106.4(3) yes
O50 . Ce5 . O72 . 67.7(3) yes
O53 . Ce5 . O72 . 112.0(3) yes
Ce3 . Ce5 . O110 . 38.5(2) yes
Ce2 . Ce5 . O110 . 36.5(2) yes
O52 2_576 Ce5 . O110 . 73.7(3) yes
O50 . Ce5 . O110 . 112.6(3) yes
O53 . Ce5 . O110 . 68.2(3) yes
Ce3 . Ce5 . N159 . 139.3(3) yes
Ce2 . Ce5 . N159 . 86.9(3) yes
O52 2_576 Ce5 . N159 . 174.4(4) yes
O50 . Ce5 . N159 . 112.8(4) yes
O53 . Ce5 . N159 . 75.6(4) yes
O57 . Ce5 . O58 . 66.3(3) yes
O57 . Ce5 . O72 . 66.9(3) yes
O58 . Ce5 . O72 . 111.1(3) yes
O57 . Ce5 . O110 . 112.9(3) yes
O58 . Ce5 . O110 . 68.7(3) yes
O72 . Ce5 . O110 . 179.7(3) yes
O57 . Ce5 . N159 . 113.2(4) yes
O58 . Ce5 . N159 . 76.2(4) yes
O72 . Ce5 . N159 . 79.1(4) yes
O110 . Ce5 . N159 . 100.8(4) yes
Ce4 . Ce6 . O50 2_576 88.9(2) yes
Ce4 . Ce6 . O123 2_576 90.4(3) yes
O50 2_576 Ce6 . O123 2_576 113.3(4) yes
Ce4 . Ce6 . O72 2_576 146.0(3) yes
O50 2_576 Ce6 . O72 2_576 71.3(3) yes
O123 2_576 Ce6 . O72 2_576 73.6(4) yes
Ce4 . Ce6 . Ce7 . 59.904(19) yes
O50 2_576 Ce6 . Ce7 . 35.2(2) yes
O123 2_576 Ce6 . Ce7 . 92.1(3) yes
O72 2_576 Ce6 . Ce7 . 90.3(2) yes
Ce4 . Ce6 . O59 . 35.5(2) yes
O50 2_576 Ce6 . O59 . 70.8(3) yes
O123 2_576 Ce6 . O59 . 71.3(4) yes
O72 2_576 Ce6 . O59 . 110.5(3) yes
Ce7 . Ce6 . O59 . 35.6(2) yes
Ce4 . Ce6 . O67 . 45.2(2) yes
O50 2_576 Ce6 . O67 . 65.0(3) yes
O123 2_576 Ce6 . O67 . 134.3(3) yes
O72 2_576 Ce6 . O67 . 134.9(3) yes
Ce7 . Ce6 . O67 . 59.75(19) yes
Ce4 . Ce6 . O71 . 128.5(2) yes
O50 2_576 Ce6 . O71 . 142.1(3) yes
O123 2_576 Ce6 . O71 . 77.2(4) yes
O72 2_576 Ce6 . O71 . 77.8(3) yes
Ce7 . Ce6 . O71 . 165.8(3) yes
Ce4 . Ce6 . O86 . 116.7(2) yes
O50 2_576 Ce6 . O86 . 69.9(3) yes
O123 2_576 Ce6 . O86 . 152.9(4) yes
O72 2_576 Ce6 . O86 . 82.8(3) yes
Ce7 . Ce6 . O86 . 101.4(2) yes
Ce4 . Ce6 . O113 . 76.5(2) yes
O50 2_576 Ce6 . O113 . 125.0(3) yes
O123 2_576 Ce6 . O113 . 119.5(4) yes
O72 2_576 Ce6 . O113 . 137.5(3) yes
Ce7 . Ce6 . O113 . 126.3(2) yes
Ce4 . Ce6 . O119 . 40.5(2) yes
O50 2_576 Ce6 . O119 . 128.6(3) yes
O123 2_576 Ce6 . O119 . 82.0(3) yes
O72 2_576 Ce6 . O119 . 153.9(3) yes
Ce7 . Ce6 . O119 . 99.8(2) yes
Ce4 . Ce6 . C164 . 59.6(3) yes
O50 2_576 Ce6 . C164 . 135.5(4) yes
O123 2_576 Ce6 . C164 . 98.6(4) yes
O72 2_576 Ce6 . C164 . 150.8(4) yes
Ce7 . Ce6 . C164 . 118.5(3) yes
O59 . Ce6 . O67 . 65.3(3) yes
O59 . Ce6 . O71 . 142.8(3) yes
O67 . Ce6 . O71 . 134.4(3) yes
O59 . Ce6 . O86 . 131.2(3) yes
O67 . Ce6 . O86 . 72.4(3) yes
O71 . Ce6 . O86 . 85.0(3) yes
O59 . Ce6 . O113 . 111.9(3) yes
O67 . Ce6 . O113 . 67.6(3) yes
O71 . Ce6 . O113 . 67.7(3) yes
O86 . Ce6 . O113 . 70.5(3) yes
O59 . Ce6 . O119 . 68.8(3) yes
O67 . Ce6 . O119 . 69.9(3) yes
O71 . Ce6 . O119 . 88.0(3) yes
O86 . Ce6 . O119 . 118.0(3) yes
O113 . Ce6 . O119 . 50.3(3) yes
O59 . Ce6 . C164 . 92.6(4) yes
O67 . Ce6 . C164 . 70.6(4) yes
O71 . Ce6 . C164 . 73.0(4) yes
O86 . Ce6 . C164 . 95.5(4) yes
O113 . Ce6 . C164 . 25.3(3) yes
O119 . Ce6 . C164 . 25.6(3) yes
Ce6 . Ce7 . O52 2_576 87.9(2) yes
Ce6 . Ce7 . O50 2_576 34.5(2) yes
O52 2_576 Ce7 . O50 2_576 108.9(3) yes
Ce6 . Ce7 . Ce9 . 176.85(3) yes
O52 2_576 Ce7 . Ce9 . 89.5(2) yes
O50 2_576 Ce7 . Ce9 . 145.6(2) yes
Ce6 . Ce7 . Ce10 . 121.96(2) yes
O52 2_576 Ce7 . Ce10 . 89.8(2) yes
O50 2_576 Ce7 . Ce10 . 145.0(2) yes
Ce9 . Ce7 . Ce10 . 59.788(19) yes
Ce6 . Ce7 . O51 . 145.8(2) yes
O52 2_576 Ce7 . O51 . 109.3(3) yes
O50 2_576 Ce7 . O51 . 111.5(3) yes
Ce9 . Ce7 . O51 . 34.2(2) yes
Ce10 . Ce7 . O51 . 88.3(2) yes
Ce6 . Ce7 . O52 . 88.8(2) yes
O52 2_576 Ce7 . O52 . 74.0(3) yes
O50 2_576 Ce7 . O52 . 69.8(3) yes
Ce9 . Ce7 . O52 . 88.7(2) yes
Ce10 . Ce7 . O52 . 145.1(2) yes
Ce6 . Ce7 . O54 . 91.0(2) yes
O52 2_576 Ce7 . O54 . 106.2(3) yes
O50 2_576 Ce7 . O54 . 109.9(3) yes
Ce9 . Ce7 . O54 . 91.5(2) yes
Ce10 . Ce7 . O54 . 35.2(2) yes
Ce6 . Ce7 . O57 . 145.2(2) yes
O52 2_576 Ce7 . O57 . 70.5(3) yes
O50 2_576 Ce7 . O57 . 179.4(3) yes
Ce9 . Ce7 . O57 . 34.6(2) yes
Ce10 . Ce7 . O57 . 35.3(2) yes
Ce6 . Ce7 . O59 . 33.9(2) yes
O52 2_576 Ce7 . O59 . 68.8(3) yes
O50 2_576 Ce7 . O59 . 68.4(3) yes
Ce9 . Ce7 . O59 . 145.8(2) yes
Ce10 . Ce7 . O59 . 92.9(2) yes
Ce6 . Ce7 . O70 . 91.1(2) yes
O52 2_576 Ce7 . O70 . 178.9(3) yes
O50 2_576 Ce7 . O70 . 70.6(3) yes
Ce9 . Ce7 . O70 . 91.5(2) yes
Ce10 . Ce7 . O70 . 90.2(2) yes
O51 . Ce7 . O52 . 69.2(3) yes
O51 . Ce7 . O54 . 110.9(3) yes
O52 . Ce7 . O54 . 179.7(3) yes
O51 . Ce7 . O57 . 68.8(3) yes
O52 . Ce7 . O57 . 109.9(3) yes
O54 . Ce7 . O57 . 70.4(3) yes
O51 . Ce7 . O59 . 177.8(3) yes
O52 . Ce7 . O59 . 108.9(3) yes
O54 . Ce7 . O59 . 71.0(3) yes
O57 . Ce7 . O59 . 111.3(3) yes
O51 . Ce7 . O70 . 71.8(3) yes
O52 . Ce7 . O70 . 106.5(3) yes
O54 . Ce7 . O70 . 73.3(3) yes
O57 . Ce7 . O70 . 110.1(3) yes
O59 . Ce7 . O70 . 110.1(3) yes
Ce12 . Ce8 . O54 . 88.8(2) yes
Ce12 . Ce8 . O66 . 39.9(2) yes
O54 . Ce8 . O66 . 127.5(3) yes
Ce12 . Ce8 . O67 . 45.6(2) yes
O54 . Ce8 . O67 . 65.2(3) yes
O66 . Ce8 . O67 . 68.4(3) yes
Ce12 . Ce8 . O70 . 35.4(2) yes
O54 . Ce8 . O70 . 70.7(3) yes
O66 . Ce8 . O70 . 68.9(3) yes
O67 . Ce8 . O70 . 65.7(3) yes
Ce12 . Ce8 . O93 . 99.8(2) yes
O54 . Ce8 . O93 . 64.0(3) yes
O66 . Ce8 . O93 . 122.3(3) yes
O67 . Ce8 . O93 . 117.3(3) yes
O70 . Ce8 . O93 . 64.7(3) yes
Ce12 . Ce8 . O106 . 83.7(3) yes
O54 . Ce8 . O106 . 129.4(3) yes
O66 . Ce8 . O106 . 68.1(3) yes
O67 . Ce8 . O106 . 129.0(3) yes
O70 . Ce8 . O106 . 74.9(3) yes
Ce12 . Ce8 . O111 . 156.7(2) yes
O54 . Ce8 . O111 . 68.7(3) yes
O66 . Ce8 . O111 . 163.4(3) yes
O67 . Ce8 . O111 . 123.3(3) yes
O70 . Ce8 . O111 . 125.3(3) yes
Ce12 . Ce8 . O112 . 113.6(2) yes
O54 . Ce8 . O112 . 73.3(3) yes
O66 . Ce8 . O112 . 111.5(3) yes
O67 . Ce8 . O112 . 69.6(3) yes
O70 . Ce8 . O112 . 131.0(3) yes
Ce12 . Ce8 . O147 . 152.7(3) yes
O54 . Ce8 . O147 . 118.2(3) yes
O66 . Ce8 . O147 . 114.0(4) yes
O67 . Ce8 . O147 . 147.6(4) yes
O70 . Ce8 . O147 . 146.7(4) yes
Ce12 . Ce8 . O150 . 84.8(3) yes
O54 . Ce8 . O150 . 142.0(4) yes
O66 . Ce8 . O150 . 49.4(3) yes
O67 . Ce8 . O150 . 84.3(4) yes
O70 . Ce8 . O150 . 118.0(3) yes
Ce12 . Ce8 . C158 . 63.4(3) yes
O54 . Ce8 . C158 . 142.0(4) yes
O66 . Ce8 . C158 . 25.8(4) yes
O67 . Ce8 . C158 . 76.8(4) yes
O70 . Ce8 . C158 . 94.7(4) yes
Ce12 . Ce8 . C209 . 175.6(3) yes
O54 . Ce8 . C209 . 93.4(4) yes
O66 . Ce8 . C209 . 138.6(4) yes
O67 . Ce8 . C209 . 138.8(4) yes
O70 . Ce8 . C209 . 142.5(4) yes
O93 . Ce8 . O106 . 68.2(3) yes
O93 . Ce8 . O111 . 65.3(3) yes
O106 . Ce8 . O111 . 105.3(3) yes
O93 . Ce8 . O112 . 124.4(3) yes
O106 . Ce8 . O112 . 153.4(4) yes
O111 . Ce8 . O112 . 67.1(3) yes
O93 . Ce8 . O147 . 89.6(4) yes
O106 . Ce8 . O147 . 76.0(4) yes
O111 . Ce8 . O147 . 49.6(4) yes
O112 . Ce8 . O147 . 80.5(4) yes
O93 . Ce8 . O150 . 154.0(4) yes
O106 . Ce8 . O150 . 87.1(4) yes
O111 . Ce8 . O150 . 116.7(3) yes
O112 . Ce8 . O150 . 75.2(4) yes
O147 . Ce8 . O150 . 76.2(4) yes
O93 . Ce8 . C158 . 141.7(4) yes
O106 . Ce8 . C158 . 75.6(4) yes
O111 . Ce8 . C158 . 139.3(4) yes
O112 . Ce8 . C158 . 93.6(4) yes
O147 . Ce8 . C158 . 93.5(4) yes
O93 . Ce8 . C209 . 77.9(4) yes
O106 . Ce8 . C209 . 92.0(4) yes
O111 . Ce8 . C209 . 24.9(4) yes
O112 . Ce8 . C209 . 70.7(4) yes
O147 . Ce8 . C209 . 24.8(4) yes
O150 . Ce8 . C158 . 23.7(4) yes
O150 . Ce8 . C209 . 95.7(4) yes
C158 . Ce8 . C209 . 116.2(4) yes
Ce7 . Ce9 . Ce10 . 59.745(19) yes
Ce7 . Ce9 . O51 . 34.9(2) yes
Ce10 . Ce9 . O51 . 88.9(2) yes
Ce7 . Ce9 . O57 . 35.2(2) yes
Ce10 . Ce9 . O57 . 35.0(2) yes
O51 . Ce9 . O57 . 70.1(3) yes
Ce7 . Ce9 . O69 . 101.0(2) yes
Ce10 . Ce9 . O69 . 115.9(2) yes
O51 . Ce9 . O69 . 70.5(3) yes
O57 . Ce9 . O69 . 129.8(3) yes
Ce7 . Ce9 . O72 . 89.8(2) yes
Ce10 . Ce9 . O72 . 90.8(2) yes
O51 . Ce9 . O72 . 109.6(3) yes
O57 . Ce9 . O72 . 71.0(3) yes
O69 . Ce9 . O72 . 153.1(3) yes
Ce7 . Ce9 . O93 . 60.2(2) yes
Ce10 . Ce9 . O93 . 44.8(2) yes
O51 . Ce9 . O93 . 66.3(3) yes
O57 . Ce9 . O93 . 64.6(3) yes
O69 . Ce9 . O93 . 71.9(3) yes
Ce7 . Ce9 . O114 . 101.2(2) yes
Ce10 . Ce9 . O114 . 42.5(2) yes
O51 . Ce9 . O114 . 131.0(3) yes
O57 . Ce9 . O114 . 69.5(3) yes
O69 . Ce9 . O114 . 119.3(3) yes
Ce7 . Ce9 . O122 . 164.9(2) yes
Ce10 . Ce9 . O122 . 127.1(2) yes
O51 . Ce9 . O122 . 143.8(3) yes
O57 . Ce9 . O122 . 141.2(3) yes
O69 . Ce9 . O122 . 87.8(3) yes
Ce7 . Ce9 . O123 . 91.5(3) yes
Ce10 . Ce9 . O123 . 147.8(3) yes
O51 . Ce9 . O123 . 70.8(4) yes
O57 . Ce9 . O123 . 112.9(4) yes
O69 . Ce9 . O123 . 81.3(3) yes
Ce7 . Ce9 . O124 . 127.4(2) yes
Ce10 . Ce9 . O124 . 91.0(2) yes
O51 . Ce9 . O124 . 113.7(3) yes
O57 . Ce9 . O124 . 125.3(3) yes
O69 . Ce9 . O124 . 50.8(3) yes
Ce7 . Ce9 . C192 . 118.7(3) yes
Ce10 . Ce9 . C192 . 106.6(3) yes
O51 . Ce9 . C192 . 93.9(4) yes
O57 . Ce9 . C192 . 135.0(4) yes
O69 . Ce9 . C192 . 26.0(4) yes
O72 . Ce9 . O93 . 133.9(3) yes
O72 . Ce9 . O114 . 81.8(3) yes
O93 . Ce9 . O114 . 72.1(3) yes
O72 . Ce9 . O122 . 77.1(3) yes
O93 . Ce9 . O122 . 134.8(3) yes
O114 . Ce9 . O122 . 84.7(3) yes
O72 . Ce9 . O123 . 73.8(4) yes
O93 . Ce9 . O123 . 134.9(3) yes
O114 . Ce9 . O123 . 152.4(4) yes
O122 . Ce9 . O123 . 77.6(4) yes
O72 . Ce9 . O124 . 136.7(3) yes
O93 . Ce9 . O124 . 68.2(3) yes
O114 . Ce9 . O124 . 71.0(3) yes
O122 . Ce9 . O124 . 67.6(3) yes
O123 . Ce9 . O124 . 119.7(4) yes
O72 . Ce9 . C192 . 151.1(4) yes
O93 . Ce9 . C192 . 70.5(3) yes
O114 . Ce9 . C192 . 95.6(4) yes
O122 . Ce9 . C192 . 74.0(4) yes
O123 . Ce9 . C192 . 99.6(4) yes
O124 . Ce9 . C192 . 25.1(4) yes
Ce4 . Ce10 . Ce9 . 119.59(2) yes
Ce4 . Ce10 . Ce7 . 59.146(19) yes
Ce9 . Ce10 . Ce7 . 60.467(19) yes
Ce4 . Ce10 . O54 . 31.6(2) yes
Ce9 . Ce10 . O54 . 93.1(2) yes
Ce7 . Ce10 . O54 . 36.3(2) yes
Ce4 . Ce10 . O57 . 89.4(2) yes
Ce9 . Ce10 . O57 . 35.0(2) yes
Ce7 . Ce10 . O57 . 35.8(2) yes
O54 . Ce10 . O57 . 72.0(3) yes
Ce4 . Ce10 . O58 . 83.4(2) yes
Ce9 . Ce10 . O58 . 91.1(2) yes
Ce7 . Ce10 . O58 . 86.0(2) yes
O54 . Ce10 . O58 . 101.2(3) yes
O57 . Ce10 . O58 . 69.1(3) yes
Ce4 . Ce10 . O79 . 112.0(2) yes
Ce9 . Ce10 . O79 . 124.9(2) yes
Ce7 . Ce10 . O79 . 161.4(2) yes
O54 . Ce10 . O79 . 141.8(3) yes
O57 . Ce10 . O79 . 136.8(3) yes
Ce4 . Ce10 . O93 . 101.7(2) yes
Ce9 . Ce10 . O93 . 47.9(2) yes
Ce7 . Ce10 . O93 . 61.4(2) yes
O54 . Ce10 . O93 . 70.7(3) yes
O57 . Ce10 . O93 . 67.0(3) yes
Ce4 . Ce10 . O109 . 36.6(2) yes
Ce9 . Ce10 . O109 . 150.8(2) yes
Ce7 . Ce10 . O109 . 93.7(2) yes
O54 . Ce10 . O109 . 67.6(3) yes
O57 . Ce10 . O109 . 115.9(3) yes
Ce4 . Ce10 . O111 . 79.5(3) yes
Ce9 . Ce10 . O111 . 120.9(3) yes
Ce7 . Ce10 . O111 . 107.6(3) yes
O54 . Ce10 . O111 . 77.4(4) yes
O57 . Ce10 . O111 . 136.9(3) yes
Ce4 . Ce10 . O114 . 157.5(2) yes
Ce9 . Ce10 . O114 . 41.3(2) yes
Ce7 . Ce10 . O114 . 100.8(2) yes
O54 . Ce10 . O114 . 134.3(3) yes
O57 . Ce10 . O114 . 68.4(3) yes
Ce4 . Ce10 . O121 . 149.7(3) yes
Ce9 . Ce10 . O121 . 76.9(2) yes
Ce7 . Ce10 . O121 . 128.8(2) yes
O54 . Ce10 . O121 . 133.7(3) yes
O57 . Ce10 . O121 . 111.6(3) yes
Ce4 . Ce10 . C178 . 173.4(3) yes
Ce9 . Ce10 . C178 . 61.3(3) yes
Ce7 . Ce10 . C178 . 121.1(3) yes
O54 . Ce10 . C178 . 144.7(4) yes
O57 . Ce10 . C178 . 93.3(4) yes
O58 . Ce10 . O79 . 76.4(3) yes
O58 . Ce10 . O93 . 135.7(3) yes
O79 . Ce10 . O93 . 136.6(3) yes
O58 . Ce10 . O109 . 72.5(3) yes
O79 . Ce10 . O109 . 75.5(3) yes
O93 . Ce10 . O109 . 133.9(3) yes
O58 . Ce10 . O111 . 148.0(3) yes
O79 . Ce10 . O111 . 85.2(4) yes
O93 . Ce10 . O111 . 74.6(3) yes
O109 . Ce10 . O111 . 77.8(3) yes
O58 . Ce10 . O114 . 85.2(3) yes
O79 . Ce10 . O114 . 83.9(3) yes
O93 . Ce10 . O114 . 73.6(3) yes
O109 . Ce10 . O114 . 152.4(3) yes
O111 . Ce10 . O114 . 119.0(4) yes
O58 . Ce10 . O121 . 123.7(3) yes
O79 . Ce10 . O121 . 67.7(3) yes
O93 . Ce10 . O121 . 69.4(3) yes
O109 . Ce10 . O121 . 132.4(3) yes
O111 . Ce10 . O121 . 70.2(4) yes
O58 . Ce10 . C178 . 103.1(4) yes
O79 . Ce10 . C178 . 69.7(4) yes
O93 . Ce10 . C178 . 74.0(4) yes
O109 . Ce10 . C178 . 144.9(4) yes
O111 . Ce10 . C178 . 94.5(4) yes
O114 . Ce10 . O121 . 50.2(3) yes
O114 . Ce10 . C178 . 26.7(4) yes
O121 . Ce10 . C178 . 24.3(4) yes
Ce12 . Ce11 . O51 . 88.1(2) yes
Ce12 . Ce11 . O69 . 158.8(2) yes
O51 . Ce11 . O69 . 71.0(3) yes
Ce12 . Ce11 . O70 . 31.2(2) yes
O51 . Ce11 . O70 . 71.2(3) yes
O69 . Ce11 . O70 . 135.9(3) yes
Ce12 . Ce11 . O73 . 82.9(2) yes
O51 . Ce11 . O73 . 67.9(3) yes
O69 . Ce11 . O73 . 85.8(3) yes
O70 . Ce11 . O73 . 100.3(3) yes
Ce12 . Ce11 . O93 . 100.4(2) yes
O51 . Ce11 . O93 . 66.4(3) yes
O69 . Ce11 . O93 . 74.9(3) yes
O70 . Ce11 . O93 . 69.7(3) yes
O73 . Ce11 . O93 . 134.0(3) yes
Ce12 . Ce11 . O95 . 36.2(2) yes
O51 . Ce11 . O95 . 114.3(3) yes
O69 . Ce11 . O95 . 152.2(3) yes
O70 . Ce11 . O95 . 66.9(3) yes
O73 . Ce11 . O95 . 72.5(3) yes
Ce12 . Ce11 . O96 . 128.5(3) yes
O51 . Ce11 . O96 . 126.7(3) yes
O69 . Ce11 . O96 . 69.9(4) yes
O70 . Ce11 . O96 . 118.4(3) yes
O73 . Ce11 . O96 . 141.1(3) yes
Ce12 . Ce11 . O106 . 79.0(2) yes
O51 . Ce11 . O106 . 130.8(3) yes
O69 . Ce11 . O106 . 117.1(3) yes
O70 . Ce11 . O106 . 73.8(3) yes
O73 . Ce11 . O106 . 153.0(3) yes
Ce12 . Ce11 . O146 . 110.3(3) yes
O51 . Ce11 . O146 . 138.7(3) yes
O69 . Ce11 . O146 . 84.6(3) yes
O70 . Ce11 . O146 . 139.5(3) yes
O73 . Ce11 . O146 . 77.8(4) yes
Ce12 . Ce11 . C226 . 104.4(3) yes
O51 . Ce11 . C226 . 135.5(4) yes
O69 . Ce11 . C226 . 93.4(4) yes
O70 . Ce11 . C226 . 97.8(4) yes
O73 . Ce11 . C226 . 154.7(4) yes
O93 . Ce11 . O95 . 132.8(3) yes
O93 . Ce11 . O96 . 69.4(3) yes
O95 . Ce11 . O96 . 117.3(4) yes
O93 . Ce11 . O106 . 69.7(3) yes
O95 . Ce11 . O106 . 81.1(3) yes
O96 . Ce11 . O106 . 49.7(3) yes
O93 . Ce11 . O146 . 138.9(3) yes
O95 . Ce11 . O146 . 74.2(3) yes
O96 . Ce11 . O146 . 70.2(4) yes
O106 . Ce11 . O146 . 89.7(3) yes
O93 . Ce11 . C226 . 69.4(4) yes
O95 . Ce11 . C226 . 98.9(4) yes
O96 . Ce11 . C226 . 24.1(4) yes
O106 . Ce11 . C226 . 25.8(4) yes
O146 . Ce11 . C226 . 76.9(4) yes
Ce11 . Ce12 . Ce8 . 59.66(2) yes
Ce11 . Ce12 . O50 2_576 90.5(2) yes
Ce8 . Ce12 . O50 2_576 93.0(2) yes
Ce11 . Ce12 . O53 2_576 84.4(2) yes
Ce8 . Ce12 . O53 2_576 140.5(2) yes
O50 2_576 Ce12 . O53 2_576 69.8(3) yes
Ce11 . Ce12 . O66 . 78.2(2) yes
Ce8 . Ce12 . O66 . 45.6(2) yes
O50 2_576 Ce12 . O66 . 137.2(3) yes
O53 2_576 Ce12 . O66 . 147.1(3) yes
Ce11 . Ce12 . O67 . 101.0(2) yes
Ce8 . Ce12 . O67 . 48.4(2) yes
O50 2_576 Ce12 . O67 . 67.4(3) yes
O53 2_576 Ce12 . O67 . 136.8(3) yes
O66 . Ce12 . O67 . 74.5(3) yes
Ce11 . Ce12 . O70 . 31.9(2) yes
Ce8 . Ce12 . O70 . 38.0(2) yes
O50 2_576 Ce12 . O70 . 72.8(3) yes
O53 2_576 Ce12 . O70 . 102.6(3) yes
O66 . Ce12 . O70 . 76.4(3) yes
Ce11 . Ce12 . O86 . 159.3(2) yes
Ce8 . Ce12 . O86 . 121.3(2) yes
O50 2_576 Ce12 . O86 . 68.9(3) yes
O53 2_576 Ce12 . O86 . 86.3(3) yes
O66 . Ce12 . O86 . 118.2(3) yes
Ce11 . Ce12 . O95 . 36.9(2) yes
Ce8 . Ce12 . O95 . 85.4(2) yes
O50 2_576 Ce12 . O95 . 117.0(3) yes
O53 2_576 Ce12 . O95 . 72.8(3) yes
O66 . Ce12 . O95 . 76.6(3) yes
Ce11 . Ce12 . O105 . 147.7(2) yes
Ce8 . Ce12 . O105 . 94.7(2) yes
O50 2_576 Ce12 . O105 . 111.7(3) yes
O53 2_576 Ce12 . O105 . 124.5(3) yes
O66 . Ce12 . O105 . 69.6(3) yes
Ce11 . Ce12 . O127 . 113.1(3) yes
Ce8 . Ce12 . O127 . 131.2(3) yes
O50 2_576 Ce12 . O127 . 135.5(4) yes
O53 2_576 Ce12 . O127 . 75.5(3) yes
O66 . Ce12 . O127 . 86.0(4) yes
Ce11 . Ce12 . C187 . 171.8(3) yes
Ce8 . Ce12 . C187 . 112.6(3) yes
O50 2_576 Ce12 . C187 . 92.6(4) yes
O53 2_576 Ce12 . C187 . 103.7(4) yes
O66 . Ce12 . C187 . 94.5(4) yes
O67 . Ce12 . O70 . 69.8(3) yes
O67 . Ce12 . O86 . 73.6(3) yes
O70 . Ce12 . O86 . 134.6(3) yes
O67 . Ce12 . O95 . 133.3(3) yes
O70 . Ce12 . O95 . 68.3(3) yes
O86 . Ce12 . O95 . 153.1(3) yes
O67 . Ce12 . O105 . 68.9(3) yes
O70 . Ce12 . O105 . 131.8(3) yes
O86 . Ce12 . O105 . 49.9(3) yes
O95 . Ce12 . O105 . 131.2(3) yes
O67 . Ce12 . O127 . 136.1(3) yes
O70 . Ce12 . O127 . 143.1(3) yes
O86 . Ce12 . O127 . 82.2(3) yes
O95 . Ce12 . O127 . 76.3(3) yes
O105 . Ce12 . O127 . 67.5(3) yes
O67 . Ce12 . C187 . 73.3(3) yes
O70 . Ce12 . C187 . 143.1(3) yes
O86 . Ce12 . C187 . 25.6(3) yes
O95 . Ce12 . C187 . 145.0(3) yes
O105 . Ce12 . C187 . 24.9(4) yes
O127 . Ce12 . C187 . 69.4(4) yes
Ce23 2_667 Ce13 . O91 2_667 31.8(2) yes
Ce23 2_667 Ce13 . Ce16 . 58.07(2) yes
O91 2_667 Ce13 . Ce16 . 82.2(2) yes
Ce23 2_667 Ce13 . Ce24 . 89.36(2) yes
O91 2_667 Ce13 . Ce24 . 85.4(2) yes
Ce16 . Ce13 . Ce24 . 58.429(19) yes
Ce23 2_667 Ce13 . O56 . 85.1(2) yes
O91 2_667 Ce13 . O56 . 99.9(3) yes
Ce16 . Ce13 . O56 . 31.4(2) yes
Ce24 . Ce13 . O56 . 35.7(2) yes
Ce23 2_667 Ce13 . O65 . 90.0(2) yes
O91 2_667 Ce13 . O65 . 68.4(3) yes
Ce16 . Ce13 . O65 . 89.2(2) yes
Ce24 . Ce13 . O65 . 36.7(2) yes
O56 . Ce13 . O65 . 72.2(3) yes
Ce23 2_667 Ce13 . O83 . 120.5(3) yes
O91 2_667 Ce13 . O83 . 152.0(3) yes
Ce16 . Ce13 . O83 . 78.9(2) yes
Ce24 . Ce13 . O83 . 101.7(2) yes
O56 . Ce13 . O83 . 73.6(3) yes
Ce23 2_667 Ce13 . O87 . 117.5(2) yes
O91 2_667 Ce13 . O87 . 87.8(3) yes
Ce16 . Ce13 . O87 . 159.8(2) yes
Ce24 . Ce13 . O87 . 103.5(2) yes
O56 . Ce13 . O87 . 136.1(3) yes
Ce23 2_667 Ce13 . O92 . 141.0(2) yes
O91 2_667 Ce13 . O92 . 141.4(3) yes
Ce16 . Ce13 . O92 . 128.9(2) yes
Ce24 . Ce13 . O92 . 128.3(2) yes
O56 . Ce13 . O92 . 118.4(3) yes
Ce23 2_667 Ce13 . O94 . 150.3(2) yes
O91 2_667 Ce13 . O94 . 135.0(3) yes
Ce16 . Ce13 . O94 . 101.5(2) yes
Ce24 . Ce13 . O94 . 60.9(2) yes
O56 . Ce13 . O94 . 70.6(3) yes
Ce23 2_667 Ce13 . O100 . 40.0(2) yes
O91 2_667 Ce13 . O100 . 71.7(3) yes
Ce16 . Ce13 . O100 . 36.3(2) yes
Ce24 . Ce13 . O100 . 92.8(2) yes
O56 . Ce13 . O100 . 67.1(3) yes
Ce23 2_667 Ce13 . O128 . 72.6(3) yes
O91 2_667 Ce13 . O128 . 78.2(3) yes
Ce16 . Ce13 . O128 . 111.0(3) yes
Ce24 . Ce13 . O128 . 161.9(3) yes
O56 . Ce13 . O128 . 140.1(4) yes
Ce23 2_667 Ce13 . C176 . 132.7(3) yes
O91 2_667 Ce13 . C176 . 154.3(4) yes
Ce16 . Ce13 . C176 . 103.4(3) yes
Ce24 . Ce13 . C176 . 119.1(3) yes
O56 . Ce13 . C176 . 97.1(4) yes
O65 . Ce13 . O83 . 131.3(3) yes
O65 . Ce13 . O87 . 70.8(3) yes
O83 . Ce13 . O87 . 116.1(3) yes
O65 . Ce13 . O92 . 125.4(3) yes
O83 . Ce13 . O92 . 50.2(3) yes
O87 . Ce13 . O92 . 68.2(3) yes
O65 . Ce13 . O94 . 66.8(3) yes
O83 . Ce13 . O94 . 69.6(3) yes
O87 . Ce13 . O94 . 73.6(3) yes
O92 . Ce13 . O94 . 68.1(3) yes
O65 . Ce13 . O100 . 115.4(3) yes
O83 . Ce13 . O100 . 80.8(3) yes
O87 . Ce13 . O100 . 152.8(3) yes
O92 . Ce13 . O100 . 117.8(3) yes
O94 . Ce13 . O100 . 133.6(3) yes
O65 . Ce13 . O128 . 138.2(3) yes
O83 . Ce13 . O128 . 89.5(3) yes
O87 . Ce13 . O128 . 83.8(3) yes
O92 . Ce13 . O128 . 69.8(3) yes
O94 . Ce13 . O128 . 137.1(3) yes
O65 . Ce13 . C176 . 135.8(4) yes
O83 . Ce13 . C176 . 25.0(4) yes
O87 . Ce13 . C176 . 93.1(4) yes
O92 . Ce13 . C176 . 25.5(4) yes
O94 . Ce13 . C176 . 69.2(4) yes
O100 . Ce13 . O128 . 74.8(3) yes
O100 . Ce13 . C176 . 97.8(4) yes
O128 . Ce13 . C176 . 76.3(4) yes
Ce20 2_667 Ce14 . O108 2_667 109.7(2) yes
Ce20 2_667 Ce14 . O97 2_667 34.9(2) yes
O108 2_667 Ce14 . O97 2_667 77.1(4) yes
Ce20 2_667 Ce14 . Ce21 . 94.00(2) yes
O108 2_667 Ce14 . Ce21 . 110.3(2) yes
O97 2_667 Ce14 . Ce21 . 94.0(2) yes
Ce20 2_667 Ce14 . Ce24 . 61.471(19) yes
O108 2_667 Ce14 . Ce24 . 165.6(3) yes
O97 2_667 Ce14 . Ce24 . 91.3(3) yes
Ce21 . Ce14 . Ce24 . 61.347(19) yes
Ce20 2_667 Ce14 . O62 . 91.8(2) yes
O108 2_667 Ce14 . O62 . 142.9(3) yes
O97 2_667 Ce14 . O62 . 111.8(3) yes
Ce21 . Ce14 . O62 . 36.0(2) yes
Ce24 . Ce14 . O62 . 35.0(2) yes
Ce20 2_667 Ce14 . O63 . 92.5(2) yes
O108 2_667 Ce14 . O63 . 78.3(3) yes
O97 2_667 Ce14 . O63 . 73.8(3) yes
Ce21 . Ce14 . O63 . 34.7(2) yes
Ce24 . Ce14 . O63 . 90.3(2) yes
Ce20 2_667 Ce14 . O65 . 35.4(2) yes
O108 2_667 Ce14 . O65 . 141.4(3) yes
O97 2_667 Ce14 . O65 . 70.3(3) yes
Ce21 . Ce14 . O65 . 92.2(2) yes
Ce24 . Ce14 . O65 . 35.8(2) yes
Ce20 2_667 Ce14 . O77 . 123.3(2) yes
O108 2_667 Ce14 . O77 . 67.7(3) yes
O97 2_667 Ce14 . O77 . 121.0(3) yes
Ce21 . Ce14 . O77 . 141.7(2) yes
Ce24 . Ce14 . O77 . 126.5(2) yes
Ce20 2_667 Ce14 . O85 . 161.4(2) yes
O108 2_667 Ce14 . O85 . 85.8(3) yes
O97 2_667 Ce14 . O85 . 151.2(3) yes
Ce21 . Ce14 . O85 . 70.2(2) yes
Ce24 . Ce14 . O85 . 101.2(2) yes
Ce20 2_667 Ce14 . O87 . 72.9(2) yes
O108 2_667 Ce14 . O87 . 86.0(3) yes
O97 2_667 Ce14 . O87 . 82.3(3) yes
Ce21 . Ce14 . O87 . 162.1(2) yes
Ce24 . Ce14 . O87 . 101.1(2) yes
Ce20 2_667 Ce14 . O94 . 101.8(2) yes
O108 2_667 Ce14 . O94 . 133.8(3) yes
O97 2_667 Ce14 . O94 . 135.7(3) yes
Ce21 . Ce14 . O94 . 99.9(2) yes
Ce24 . Ce14 . O94 . 60.6(2) yes
Ce20 2_667 Ce14 . C163 . 98.1(3) yes
O108 2_667 Ce14 . C163 . 71.4(4) yes
O97 2_667 Ce14 . C163 . 99.6(4) yes
Ce21 . Ce14 . C163 . 166.3(3) yes
Ce24 . Ce14 . C163 . 119.7(3) yes
O62 . Ce14 . O63 . 70.7(3) yes
O62 . Ce14 . O65 . 70.8(3) yes
O63 . Ce14 . O65 . 110.5(3) yes
O62 . Ce14 . O77 . 125.1(3) yes
O63 . Ce14 . O77 . 136.6(3) yes
O65 . Ce14 . O77 . 112.9(3) yes
O62 . Ce14 . O85 . 69.6(3) yes
O63 . Ce14 . O85 . 80.2(3) yes
O65 . Ce14 . O85 . 132.2(3) yes
O77 . Ce14 . O85 . 71.5(3) yes
O62 . Ce14 . O87 . 130.0(3) yes
O63 . Ce14 . O87 . 153.8(3) yes
O65 . Ce14 . O87 . 70.0(3) yes
O77 . Ce14 . O87 . 50.5(3) yes
O85 . Ce14 . O87 . 119.8(3) yes
O62 . Ce14 . O94 . 65.2(3) yes
O63 . Ce14 . O94 . 133.8(3) yes
O65 . Ce14 . O94 . 67.4(3) yes
O77 . Ce14 . O94 . 67.0(3) yes
O85 . Ce14 . O94 . 72.3(3) yes
O62 . Ce14 . C163 . 136.7(3) yes
O63 . Ce14 . C163 . 149.7(4) yes
O65 . Ce14 . C163 . 94.0(4) yes
O77 . Ce14 . C163 . 25.3(4) yes
O85 . Ce14 . C163 . 96.7(4) yes
O87 . Ce14 . O94 . 71.7(3) yes
O87 . Ce14 . C163 . 25.9(4) yes
O94 . Ce14 . C163 . 71.5(3) yes
Ce16 . Ce15 . Ce18 . 87.52(2) yes
Ce16 . Ce15 . O25 . 156.4(2) yes
Ce18 . Ce15 . O25 . 80.4(2) yes
Ce16 . Ce15 . O26 . 151.5(3) yes
Ce18 . Ce15 . O26 . 118.2(3) yes
O25 . Ce15 . O26 . 49.6(4) yes
Ce16 . Ce15 . C27 . 171.1(3) yes
Ce18 . Ce15 . C27 . 100.1(3) yes
O25 . Ce15 . C27 . 25.1(4) yes
O26 . Ce15 . C27 . 24.5(4) yes
Ce16 . Ce15 . O56 . 35.5(2) yes
Ce18 . Ce15 . O56 . 88.3(2) yes
O25 . Ce15 . O56 . 123.2(3) yes
O26 . Ce15 . O56 . 145.8(4) yes
C27 . Ce15 . O56 . 139.2(4) yes
Ce16 . Ce15 . O74 . 115.2(2) yes
Ce18 . Ce15 . O74 . 44.9(2) yes
O25 . Ce15 . O74 . 69.2(3) yes
O26 . Ce15 . O74 . 80.6(4) yes
C27 . Ce15 . O74 . 73.7(4) yes
Ce16 . Ce15 . O75 . 89.1(2) yes
Ce18 . Ce15 . O75 . 35.6(2) yes
O25 . Ce15 . O75 . 69.3(3) yes
O26 . Ce15 . O75 . 118.8(3) yes
C27 . Ce15 . O75 . 94.4(4) yes
Ce16 . Ce15 . O82 . 40.2(2) yes
Ce18 . Ce15 . O82 . 114.2(2) yes
O25 . Ce15 . O82 . 162.3(3) yes
O26 . Ce15 . O82 . 112.7(3) yes
C27 . Ce15 . O82 . 137.2(4) yes
Ce16 . Ce15 . O83 . 83.5(3) yes
Ce18 . Ce15 . O83 . 160.6(2) yes
O25 . Ce15 . O83 . 101.5(4) yes
O26 . Ce15 . O83 . 75.2(4) yes
C27 . Ce15 . O83 . 87.9(4) yes
Ce16 . Ce15 . O94 . 99.62(19) yes
Ce18 . Ce15 . O94 . 97.90(19) yes
O25 . Ce15 . O94 . 62.5(3) yes
O26 . Ce15 . O94 . 89.3(4) yes
C27 . Ce15 . O94 . 74.9(4) yes
Ce16 . Ce15 . O98 . 44.9(2) yes
Ce18 . Ce15 . O98 . 46.6(2) yes
O25 . Ce15 . O98 . 127.0(3) yes
O26 . Ce15 . O98 . 149.1(4) yes
C27 . Ce15 . O98 . 143.8(4) yes
Ce16 . Ce15 . C206 . 63.3(3) yes
Ce18 . Ce15 . C206 . 114.9(3) yes
O25 . Ce15 . C206 . 140.3(4) yes
O26 . Ce15 . C206 . 92.8(4) yes
C27 . Ce15 . C206 . 116.6(5) yes
Ce16 . Ce15 . O420 . 85.1(2) yes
Ce18 . Ce15 . O420 . 108.2(3) yes
O25 . Ce15 . O420 . 117.9(3) yes
O26 . Ce15 . O420 . 75.6(4) yes
C27 . Ce15 . O420 . 96.8(4) yes
O56 . Ce15 . O74 . 131.5(3) yes
O56 . Ce15 . O75 . 69.7(3) yes
O74 . Ce15 . O75 . 74.3(3) yes
O56 . Ce15 . O82 . 69.4(3) yes
O74 . Ce15 . O82 . 113.3(3) yes
O75 . Ce15 . O82 . 128.4(3) yes
O56 . Ce15 . O83 . 74.5(3) yes
O74 . Ce15 . O83 . 153.7(3) yes
O75 . Ce15 . O83 . 126.7(3) yes
O82 . Ce15 . O83 . 68.3(3) yes
O56 . Ce15 . O94 . 64.4(3) yes
O74 . Ce15 . O94 . 123.3(3) yes
O75 . Ce15 . O94 . 62.6(3) yes
O82 . Ce15 . O94 . 121.9(3) yes
O83 . Ce15 . O94 . 66.9(3) yes
O56 . Ce15 . O98 . 64.9(3) yes
O74 . Ce15 . O98 . 71.6(3) yes
O75 . Ce15 . O98 . 66.7(3) yes
O82 . Ce15 . O98 . 68.3(3) yes
O83 . Ce15 . O98 . 128.3(3) yes
O56 . Ce15 . C206 . 94.8(4) yes
O74 . Ce15 . C206 . 95.4(4) yes
O75 . Ce15 . C206 . 143.5(4) yes
O82 . Ce15 . C206 . 25.5(3) yes
O83 . Ce15 . C206 . 76.1(4) yes
O56 . Ce15 . O420 . 118.6(3) yes
O74 . Ce15 . O420 . 75.9(3) yes
O75 . Ce15 . O420 . 143.7(4) yes
O82 . Ce15 . O420 . 49.6(3) yes
O83 . Ce15 . O420 . 88.2(4) yes
O94 . Ce15 . O98 . 117.1(3) yes
O94 . Ce15 . C206 . 141.0(3) yes
O98 . Ce15 . C206 . 76.8(4) yes
O94 . Ce15 . O420 . 153.7(3) yes
O98 . Ce15 . O420 . 84.5(3) yes
C206 . Ce15 . O420 . 24.2(4) yes
Ce13 . Ce16 . Ce15 . 60.15(2) yes
Ce13 . Ce16 . O35 2_667 89.4(2) yes
Ce15 . Ce16 . O35 2_667 92.8(2) yes
Ce13 . Ce16 . O61 2_667 83.9(3) yes
Ce15 . Ce16 . O61 2_667 140.4(3) yes
O35 2_667 Ce16 . O61 2_667 69.4(3) yes
Ce13 . Ce16 . Ce17 . 119.61(2) yes
Ce15 . Ce16 . Ce17 . 93.08(2) yes
O35 2_667 Ce16 . Ce17 . 34.9(2) yes
O61 2_667 Ce16 . Ce17 . 91.0(3) yes
Ce13 . Ce16 . O56 . 32.3(2) yes
Ce15 . Ce16 . O56 . 38.6(2) yes
O35 2_667 Ce16 . O56 . 71.4(3) yes
O61 2_667 Ce16 . O56 . 101.9(3) yes
Ce17 . Ce16 . O56 . 92.4(2) yes
Ce13 . Ce16 . O82 . 78.1(2) yes
Ce15 . Ce16 . O82 . 45.4(2) yes
O35 2_667 Ce16 . O82 . 137.0(3) yes
O61 2_667 Ce16 . O82 . 147.0(3) yes
Ce17 . Ce16 . O82 . 122.0(2) yes
Ce13 . Ce16 . O98 . 99.8(2) yes
Ce15 . Ce16 . O98 . 46.6(2) yes
O35 2_667 Ce16 . O98 . 68.6(3) yes
O61 2_667 Ce16 . O98 . 137.7(3) yes
Ce17 . Ce16 . O98 . 50.5(2) yes
Ce13 . Ce16 . O99 . 113.3(2) yes
Ce15 . Ce16 . O99 . 131.6(2) yes
O35 2_667 Ce16 . O99 . 135.5(3) yes
O61 2_667 Ce16 . O99 . 75.5(3) yes
Ce17 . Ce16 . O99 . 123.3(2) yes
Ce13 . Ce16 . O100 . 36.2(2) yes
Ce15 . Ce16 . O100 . 84.9(2) yes
O35 2_667 Ce16 . O100 . 116.0(3) yes
O61 2_667 Ce16 . O100 . 73.2(3) yes
Ce17 . Ce16 . O100 . 150.8(2) yes
Ce13 . Ce16 . O117 . 159.1(2) yes
Ce15 . Ce16 . O117 . 120.8(2) yes
O35 2_667 Ce16 . O117 . 69.8(3) yes
O61 2_667 Ce16 . O117 . 86.9(3) yes
Ce17 . Ce16 . O117 . 41.8(2) yes
Ce13 . Ce16 . O118 . 147.4(3) yes
Ce15 . Ce16 . O118 . 93.8(2) yes
O35 2_667 Ce16 . O118 . 112.7(3) yes
O61 2_667 Ce16 . O118 . 125.4(4) yes
Ce17 . Ce16 . O118 . 77.9(2) yes
Ce13 . Ce16 . C214 . 171.1(3) yes
Ce15 . Ce16 . C214 . 111.3(3) yes
O35 2_667 Ce16 . C214 . 93.7(4) yes
O61 2_667 Ce16 . C214 . 105.1(4) yes
Ce17 . Ce16 . C214 . 61.1(3) yes
O56 . Ce16 . O82 . 76.8(3) yes
O56 . Ce16 . O98 . 68.4(3) yes
O82 . Ce16 . O98 . 73.2(3) yes
O56 . Ce16 . O99 . 143.9(3) yes
O82 . Ce16 . O99 . 86.5(3) yes
O98 . Ce16 . O99 . 136.5(3) yes
O56 . Ce16 . O100 . 68.0(3) yes
O82 . Ce16 . O100 . 76.0(3) yes
O98 . Ce16 . O100 . 131.0(3) yes
O99 . Ce16 . O100 . 77.1(3) yes
O56 . Ce16 . O117 . 133.9(3) yes
O82 . Ce16 . O117 . 118.2(3) yes
O98 . Ce16 . O117 . 74.9(3) yes
O99 . Ce16 . O117 . 82.2(3) yes
O100 . Ce16 . O117 . 154.1(3) yes
O56 . Ce16 . O118 . 131.4(3) yes
O82 . Ce16 . O118 . 69.4(3) yes
O98 . Ce16 . O118 . 69.1(3) yes
O99 . Ce16 . O118 . 67.9(3) yes
O100 . Ce16 . O118 . 131.3(3) yes
O56 . Ce16 . C214 . 142.0(3) yes
O82 . Ce16 . C214 . 94.0(4) yes
O98 . Ce16 . C214 . 73.6(3) yes
O99 . Ce16 . C214 . 69.8(3) yes
O100 . Ce16 . C214 . 146.0(3) yes
O117 . Ce16 . O118 . 50.1(3) yes
O117 . Ce16 . C214 . 26.0(4) yes
O118 . Ce16 . C214 . 24.6(4) yes
Ce16 . Ce17 . O35 2_667 34.9(2) yes
Ce16 . Ce17 . O63 2_667 90.5(2) yes
O35 2_667 Ce17 . O63 2_667 71.2(3) yes
Ce16 . Ce17 . Ce18 . 86.83(2) yes
O35 2_667 Ce17 . Ce18 . 87.9(2) yes
O63 2_667 Ce17 . Ce18 . 145.6(2) yes
Ce16 . Ce17 . Ce24 . 59.358(19) yes
O35 2_667 Ce17 . Ce24 . 34.8(2) yes
O63 2_667 Ce17 . Ce24 . 90.0(2) yes
Ce18 . Ce17 . Ce24 . 59.358(19) yes
Ce16 . Ce17 . O49 . 88.8(2) yes
O35 2_667 Ce17 . O49 . 70.4(3) yes
O63 2_667 Ce17 . O49 . 111.0(3) yes
Ce18 . Ce17 . O49 . 34.7(2) yes
Ce24 . Ce17 . O49 . 35.6(2) yes
Ce16 . Ce17 . O80 . 89.1(2) yes
O35 2_667 Ce17 . O80 . 123.1(3) yes
O63 2_667 Ce17 . O80 . 137.4(3) yes
Ce18 . Ce17 . O80 . 76.8(2) yes
Ce24 . Ce17 . O80 . 125.2(2) yes
Ce16 . Ce17 . O89 . 126.8(2) yes
O35 2_667 Ce17 . O89 . 142.1(3) yes
O63 2_667 Ce17 . O89 . 78.3(3) yes
Ce18 . Ce17 . O89 . 129.3(2) yes
Ce24 . Ce17 . O89 . 166.4(2) yes
Ce16 . Ce17 . O97 . 147.4(3) yes
O35 2_667 Ce17 . O97 . 112.7(3) yes
O63 2_667 Ce17 . O97 . 75.2(3) yes
Ce18 . Ce17 . O97 . 89.1(2) yes
Ce24 . Ce17 . O97 . 91.1(3) yes
Ce16 . Ce17 . O98 . 44.47(18) yes
O35 2_667 Ce17 . O98 . 63.7(3) yes
O63 2_667 Ce17 . O98 . 133.2(3) yes
Ce18 . Ce17 . O98 . 45.86(19) yes
Ce24 . Ce17 . O98 . 59.4(2) yes
Ce16 . Ce17 . O116 . 115.2(2) yes
O35 2_667 Ce17 . O116 . 128.7(3) yes
O63 2_667 Ce17 . O116 . 154.2(3) yes
Ce18 . Ce17 . O116 . 41.7(2) yes
Ce24 . Ce17 . O116 . 100.4(2) yes
Ce16 . Ce17 . O117 . 42.4(2) yes
O35 2_667 Ce17 . O117 . 70.4(3) yes
O63 2_667 Ce17 . O117 . 83.3(3) yes
Ce18 . Ce17 . O117 . 115.6(2) yes
Ce24 . Ce17 . O117 . 101.2(2) yes
Ce16 . Ce17 . C160 . 105.9(3) yes
O35 2_667 Ce17 . C160 . 133.9(4) yes
O63 2_667 Ce17 . C160 . 151.7(4) yes
Ce18 . Ce17 . C160 . 60.1(3) yes
Ce24 . Ce17 . C160 . 118.1(3) yes
O49 . Ce17 . O80 . 111.5(3) yes
O49 . Ce17 . O89 . 143.9(3) yes
O80 . Ce17 . O89 . 68.4(3) yes
O49 . Ce17 . O97 . 70.3(4) yes
O80 . Ce17 . O97 . 121.3(3) yes
O89 . Ce17 . O97 . 79.4(4) yes
O49 . Ce17 . O98 . 65.2(3) yes
O80 . Ce17 . O98 . 66.8(3) yes
O89 . Ce17 . O98 . 134.1(3) yes
O97 . Ce17 . O98 . 133.5(3) yes
O49 . Ce17 . O116 . 69.1(3) yes
O80 . Ce17 . O116 . 51.0(3) yes
O89 . Ce17 . O116 . 87.7(3) yes
O97 . Ce17 . O116 . 81.1(3) yes
O98 . Ce17 . O116 . 71.5(3) yes
O49 . Ce17 . O117 . 130.3(3) yes
O80 . Ce17 . O117 . 68.3(3) yes
O89 . Ce17 . O117 . 84.5(3) yes
O97 . Ce17 . O117 . 155.3(3) yes
O98 . Ce17 . O117 . 70.7(3) yes
O49 . Ce17 . C160 . 92.6(3) yes
O80 . Ce17 . C160 . 25.3(3) yes
O89 . Ce17 . C160 . 73.5(4) yes
O97 . Ce17 . C160 . 99.9(4) yes
O98 . Ce17 . C160 . 70.2(3) yes
O116 . Ce17 . O117 . 117.0(3) yes
O116 . Ce17 . C160 . 26.2(4) yes
O117 . Ce17 . C160 . 93.2(3) yes
Ce17 . Ce18 . Ce15 . 92.57(2) yes
Ce17 . Ce18 . Ce19 . 119.22(2) yes
Ce15 . Ce18 . Ce19 . 59.84(2) yes
Ce17 . Ce18 . O49 . 33.9(2) yes
Ce15 . Ce18 . O49 . 93.2(2) yes
Ce19 . Ce18 . O49 . 90.5(2) yes
Ce17 . Ce18 . O64 . 92.1(2) yes
Ce15 . Ce18 . O64 . 140.7(2) yes
Ce19 . Ce18 . O64 . 84.1(2) yes
O49 . Ce18 . O64 . 70.5(3) yes
Ce17 . Ce18 . O74 . 118.1(2) yes
Ce15 . Ce18 . O74 . 42.2(2) yes
Ce19 . Ce18 . O74 . 78.1(2) yes
O49 . Ce18 . O74 . 133.5(3) yes
O64 . Ce18 . O74 . 149.6(3) yes
Ce17 . Ce18 . O75 . 92.9(2) yes
Ce15 . Ce18 . O75 . 38.3(2) yes
Ce19 . Ce18 . O75 . 31.5(2) yes
O49 . Ce18 . O75 . 73.3(3) yes
O64 . Ce18 . O75 . 102.5(3) yes
Ce17 . Ce18 . O90 . 151.0(2) yes
Ce15 . Ce18 . O90 . 85.0(2) yes
Ce19 . Ce18 . O90 . 36.8(2) yes
O49 . Ce18 . O90 . 117.3(3) yes
O64 . Ce18 . O90 . 72.6(3) yes
Ce17 . Ce18 . O98 . 49.9(2) yes
Ce15 . Ce18 . O98 . 46.4(2) yes
Ce19 . Ce18 . O98 . 99.2(2) yes
O49 . Ce18 . O98 . 68.0(3) yes
O64 . Ce18 . O98 . 138.3(3) yes
Ce17 . Ce18 . O101 . 90.4(2) yes
Ce15 . Ce18 . O101 . 79.6(2) yes
Ce19 . Ce18 . O101 . 128.7(2) yes
O49 . Ce18 . O101 . 123.9(3) yes
O64 . Ce18 . O101 . 139.3(3) yes
Ce17 . Ce18 . O116 . 44.0(2) yes
Ce15 . Ce18 . O116 . 121.6(2) yes
Ce19 . Ce18 . O116 . 160.9(2) yes
O49 . Ce18 . O116 . 70.5(3) yes
O64 . Ce18 . O116 . 87.3(3) yes
Ce17 . Ce18 . O120 . 127.8(3) yes
Ce15 . Ce18 . O120 . 127.0(2) yes
Ce19 . Ce18 . O120 . 110.6(2) yes
O49 . Ce18 . O120 . 139.6(3) yes
O64 . Ce18 . O120 . 77.7(3) yes
Ce17 . Ce18 . C165 . 108.1(3) yes
Ce15 . Ce18 . C165 . 62.6(3) yes
Ce19 . Ce18 . C165 . 104.1(3) yes
O49 . Ce18 . C165 . 137.3(4) yes
O64 . Ce18 . C165 . 149.6(3) yes
O74 . Ce18 . O75 . 74.2(3) yes
O74 . Ce18 . O90 . 78.4(3) yes
O75 . Ce18 . O90 . 67.6(3) yes
O74 . Ce18 . O98 . 69.6(3) yes
O75 . Ce18 . O98 . 68.4(3) yes
O90 . Ce18 . O98 . 131.0(3) yes
O74 . Ce18 . O101 . 50.7(3) yes
O75 . Ce18 . O101 . 117.9(3) yes
O90 . Ce18 . O101 . 117.3(3) yes
O98 . Ce18 . O101 . 67.5(3) yes
O74 . Ce18 . O116 . 116.4(3) yes
O75 . Ce18 . O116 . 136.6(3) yes
O90 . Ce18 . O116 . 152.7(3) yes
O98 . Ce18 . O116 . 76.3(3) yes
O101 . Ce18 . O116 . 67.2(3) yes
O74 . Ce18 . O120 . 85.6(3) yes
O75 . Ce18 . O120 . 139.3(3) yes
O90 . Ce18 . O120 . 73.9(3) yes
O98 . Ce18 . O120 . 136.3(3) yes
O101 . Ce18 . O120 . 68.9(3) yes
O74 . Ce18 . C165 . 26.5(4) yes
O75 . Ce18 . C165 . 98.9(4) yes
O90 . Ce18 . C165 . 96.4(4) yes
O98 . Ce18 . C165 . 70.1(3) yes
O101 . Ce18 . C165 . 24.8(4) yes
O116 . Ce18 . O120 . 84.0(3) yes
O116 . Ce18 . C165 . 91.8(4) yes
O120 . Ce18 . C165 . 72.0(4) yes
Ce18 . Ce19 . Ce22 . 58.26(2) yes
Ce18 . Ce19 . Ce24 . 58.692(19) yes
Ce22 . Ce19 . Ce24 . 89.79(2) yes
Ce18 . Ce19 . O25 . 81.2(2) yes
Ce22 . Ce19 . O25 . 119.2(3) yes
Ce24 . Ce19 . O25 . 106.7(2) yes
Ce18 . Ce19 . O62 . 87.9(2) yes
Ce22 . Ce19 . O62 . 89.2(2) yes
Ce24 . Ce19 . O62 . 35.5(2) yes
O25 . Ce19 . O62 . 135.8(3) yes
Ce18 . Ce19 . O68 . 82.9(3) yes
Ce22 . Ce19 . O68 . 32.1(2) yes
Ce24 . Ce19 . O68 . 86.0(2) yes
O25 . Ce19 . O68 . 150.1(3) yes
O62 . Ce19 . O68 . 68.2(3) yes
Ce18 . Ce19 . O75 . 31.4(2) yes
Ce22 . Ce19 . O75 . 85.6(2) yes
Ce24 . Ce19 . O75 . 36.3(2) yes
O25 . Ce19 . O75 . 77.4(3) yes
O62 . Ce19 . O75 . 71.6(3) yes
Ce18 . Ce19 . O85 . 155.4(2) yes
Ce22 . Ce19 . O85 . 114.1(2) yes
Ce24 . Ce19 . O85 . 100.1(2) yes
O25 . Ce19 . O85 . 119.4(3) yes
O62 . Ce19 . O85 . 68.1(3) yes
Ce18 . Ce19 . O88 . 111.0(3) yes
Ce22 . Ce19 . O88 . 71.4(3) yes
Ce24 . Ce19 . O88 . 160.9(3) yes
O25 . Ce19 . O88 . 86.0(3) yes
O62 . Ce19 . O88 . 137.3(3) yes
Ce18 . Ce19 . O90 . 35.9(2) yes
Ce22 . Ce19 . O90 . 40.1(2) yes
Ce24 . Ce19 . O90 . 92.6(2) yes
O25 . Ce19 . O90 . 80.2(3) yes
O62 . Ce19 . O90 . 113.7(3) yes
Ce18 . Ce19 . O94 . 102.6(2) yes
Ce22 . Ce19 . O94 . 151.5(2) yes
Ce24 . Ce19 . O94 . 61.7(2) yes
O25 . Ce19 . O94 . 73.1(3) yes
O62 . Ce19 . O94 . 67.8(3) yes
Ce18 . Ce19 . O149 . 153.0(2) yes
Ce22 . Ce19 . O149 . 135.7(2) yes
Ce24 . Ce19 . O149 . 130.4(2) yes
O25 . Ce19 . O149 . 71.8(3) yes
O62 . Ce19 . O149 . 112.4(3) yes
Ce18 . Ce19 . C177 . 176.9(3) yes
Ce22 . Ce19 . C177 . 124.8(3) yes
Ce24 . Ce19 . C177 . 120.6(3) yes
O25 . Ce19 . C177 . 96.3(4) yes
O62 . Ce19 . C177 . 92.6(4) yes
O68 . Ce19 . O75 . 101.1(3) yes
O68 . Ce19 . O85 . 83.3(3) yes
O75 . Ce19 . O85 . 134.3(3) yes
O68 . Ce19 . O88 . 76.4(3) yes
O75 . Ce19 . O88 . 140.3(3) yes
O85 . Ce19 . O88 . 85.2(3) yes
O68 . Ce19 . O90 . 72.1(3) yes
O75 . Ce19 . O90 . 66.6(3) yes
O85 . Ce19 . O90 . 151.5(3) yes
O88 . Ce19 . O90 . 75.2(3) yes
O68 . Ce19 . O94 . 135.4(3) yes
O75 . Ce19 . O94 . 71.6(3) yes
O85 . Ce19 . O94 . 73.9(3) yes
O88 . Ce19 . O94 . 137.0(4) yes
O90 . Ce19 . O94 . 134.2(3) yes
O68 . Ce19 . O149 . 120.5(4) yes
O75 . Ce19 . O149 . 137.1(3) yes
O85 . Ce19 . O149 . 50.0(3) yes
O88 . Ce19 . O149 . 66.6(3) yes
O90 . Ce19 . O149 . 133.4(3) yes
O68 . Ce19 . C177 . 100.1(4) yes
O75 . Ce19 . C177 . 146.3(4) yes
O85 . Ce19 . C177 . 25.9(4) yes
O88 . Ce19 . C177 . 70.5(4) yes
O90 . Ce19 . C177 . 145.7(4) yes
O94 . Ce19 . O149 . 71.2(3) yes
O94 . Ce19 . C177 . 74.9(4) yes
O149 . Ce19 . C177 . 24.8(4) yes
Ce14 2_667 Ce20 . O65 2_667 33.7(2) yes
Ce14 2_667 Ce20 . Ce21 . 119.36(2) yes
O65 2_667 Ce20 . Ce21 . 91.0(2) yes
Ce14 2_667 Ce20 . Ce22 . 173.62(3) yes
O65 2_667 Ce20 . Ce22 . 148.9(2) yes
Ce21 . Ce20 . Ce22 . 59.967(19) yes
Ce14 2_667 Ce20 . Ce24 . 86.93(2) yes
O65 2_667 Ce20 . Ce24 . 87.1(2) yes
Ce21 . Ce20 . Ce24 . 60.337(18) yes
Ce22 . Ce20 . Ce24 . 87.48(2) yes
Ce14 2_667 Ce20 . O49 . 84.8(2) yes
O65 2_667 Ce20 . O49 . 103.6(3) yes
Ce21 . Ce20 . O49 . 90.9(2) yes
Ce22 . Ce20 . O49 . 88.9(2) yes
Ce24 . Ce20 . O49 . 34.8(2) yes
Ce14 2_667 Ce20 . O55 . 88.4(2) yes
O65 2_667 Ce20 . O55 . 69.7(3) yes
Ce21 . Ce20 . O55 . 35.3(2) yes
Ce22 . Ce20 . O55 . 88.8(2) yes
Ce24 . Ce20 . O55 . 35.3(2) yes
Ce14 2_667 Ce20 . O64 . 144.0(2) yes
O65 2_667 Ce20 . O64 . 169.6(3) yes
Ce21 . Ce20 . O64 . 84.6(2) yes
Ce22 . Ce20 . O64 . 31.7(2) yes
Ce24 . Ce20 . O64 . 82.5(2) yes
Ce14 2_667 Ce20 . O91 . 89.9(2) yes
O65 2_667 Ce20 . O91 . 67.9(3) yes
Ce21 . Ce20 . O91 . 84.5(2) yes
Ce22 . Ce20 . O91 . 96.3(2) yes
Ce24 . Ce20 . O91 . 136.7(2) yes
Ce14 2_667 Ce20 . O97 . 34.3(2) yes
O65 2_667 Ce20 . O97 . 68.0(3) yes
Ce21 . Ce20 . O97 . 143.0(2) yes
Ce22 . Ce20 . O97 . 142.3(2) yes
Ce24 . Ce20 . O97 . 87.5(2) yes
Ce14 2_667 Ce20 . O102 . 147.3(2) yes
O65 2_667 Ce20 . O102 . 113.7(3) yes
Ce21 . Ce20 . O102 . 38.82(19) yes
Ce22 . Ce20 . O102 . 36.3(2) yes
Ce24 . Ce20 . O102 . 93.7(2) yes
Ce14 2_667 Ce20 . N152 . 98.5(3) yes
O65 2_667 Ce20 . N152 . 114.3(3) yes
Ce21 . Ce20 . N152 . 136.5(3) yes
Ce22 . Ce20 . N152 . 84.7(3) yes
Ce24 . Ce20 . N152 . 148.6(3) yes
O49 . Ce20 . O55 . 70.1(3) yes
O49 . Ce20 . O64 . 67.2(3) yes
O55 . Ce20 . O64 . 101.8(3) yes
O49 . Ce20 . O91 . 170.1(3) yes
O55 . Ce20 . O91 . 101.5(3) yes
O64 . Ce20 . O91 . 120.8(3) yes
O49 . Ce20 . O97 . 66.7(3) yes
O55 . Ce20 . O97 . 107.6(3) yes
O64 . Ce20 . O97 . 110.6(3) yes
O91 . Ce20 . O97 . 112.6(3) yes
O49 . Ce20 . O102 . 113.5(3) yes
O55 . Ce20 . O102 . 74.2(3) yes
O64 . Ce20 . O102 . 68.0(3) yes
O91 . Ce20 . O102 . 67.6(3) yes
O97 . Ce20 . O102 . 178.0(3) yes
O49 . Ce20 . N152 . 114.5(3) yes
O55 . Ce20 . N152 . 171.8(3) yes
O64 . Ce20 . N152 . 74.9(3) yes
O91 . Ce20 . N152 . 74.5(3) yes
O97 . Ce20 . N152 . 80.5(3) yes
O102 . Ce20 . N152 . 97.7(3) yes
Ce24 2_667 Ce21 . Ce20 . 60.775(18) yes
Ce24 2_667 Ce21 . Ce14 . 87.43(2) yes
Ce20 . Ce21 . Ce14 . 120.11(2) yes
Ce24 2_667 Ce21 . Ce23 . 87.40(2) yes
Ce20 . Ce21 . Ce23 . 60.066(19) yes
Ce14 . Ce21 . Ce23 . 173.62(3) yes
Ce24 2_667 Ce21 . O35 . 34.0(2) yes
Ce20 . Ce21 . O35 . 90.2(2) yes
Ce14 . Ce21 . O35 . 85.9(2) yes
Ce23 . Ce21 . O35 . 87.7(2) yes
Ce24 2_667 Ce21 . O55 . 35.1(2) yes
Ce20 . Ce21 . O55 . 35.8(2) yes
Ce14 . Ce21 . O55 . 89.0(2) yes
Ce23 . Ce21 . O55 . 88.9(2) yes
O35 . Ce21 . O55 . 69.1(3) yes
Ce24 2_667 Ce21 . O61 . 81.8(2) yes
Ce20 . Ce21 . O61 . 84.6(2) yes
Ce14 . Ce21 . O61 . 143.3(2) yes
Ce23 . Ce21 . O61 . 31.8(2) yes
O35 . Ce21 . O61 . 65.8(3) yes
Ce24 2_667 Ce21 . O62 . 87.2(2) yes
Ce20 . Ce21 . O62 . 90.0(2) yes
Ce14 . Ce21 . O62 . 35.4(2) yes
Ce23 . Ce21 . O62 . 147.9(2) yes
O35 . Ce21 . O62 . 104.8(3) yes
Ce24 2_667 Ce21 . O63 . 86.4(2) yes
Ce20 . Ce21 . O63 . 142.0(2) yes
Ce14 . Ce21 . O63 . 33.1(2) yes
Ce23 . Ce21 . O63 . 142.7(2) yes
O35 . Ce21 . O63 . 67.4(3) yes
Ce24 2_667 Ce21 . O68 . 137.8(2) yes
Ce20 . Ce21 . O68 . 85.4(3) yes
Ce14 . Ce21 . O68 . 89.1(2) yes
Ce23 . Ce21 . O68 . 97.2(2) yes
O35 . Ce21 . O68 . 170.6(3) yes
Ce24 2_667 Ce21 . O102 . 93.6(2) yes
Ce20 . Ce21 . O102 . 38.4(2) yes
Ce14 . Ce21 . O102 . 147.8(2) yes
Ce23 . Ce21 . O102 . 36.5(2) yes
O35 . Ce21 . O102 . 112.2(3) yes
Ce24 2_667 Ce21 . N153 . 148.8(3) yes
Ce20 . Ce21 . N153 . 140.3(3) yes
Ce14 . Ce21 . N153 . 93.3(3) yes
Ce23 . Ce21 . N153 . 89.2(3) yes
O35 . Ce21 . N153 . 114.9(3) yes
O55 . Ce21 . O61 . 101.3(3) yes
O55 . Ce21 . O62 . 69.1(3) yes
O61 . Ce21 . O62 . 169.0(3) yes
O55 . Ce21 . O63 . 106.2(3) yes
O61 . Ce21 . O63 . 110.8(3) yes
O62 . Ce21 . O63 . 68.4(3) yes
O55 . Ce21 . O68 . 102.8(3) yes
O61 . Ce21 . O68 . 121.8(3) yes
O62 . Ce21 . O68 . 67.0(3) yes
O63 . Ce21 . O68 . 111.7(3) yes
O55 . Ce21 . O102 . 74.3(3) yes
O61 . Ce21 . O102 . 68.3(3) yes
O62 . Ce21 . O102 . 112.5(3) yes
O63 . Ce21 . O102 . 179.1(3) yes
O68 . Ce21 . O102 . 68.8(3) yes
O55 . Ce21 . N153 . 175.5(3) yes
O61 . Ce21 . N153 . 79.1(4) yes
O62 . Ce21 . N153 . 110.8(4) yes
O63 . Ce21 . N153 . 77.7(3) yes
O68 . Ce21 . N153 . 73.4(4) yes
O102 . Ce21 . N153 . 101.9(3) yes
Ce20 . Ce22 . Ce19 . 91.71(2) yes
Ce20 . Ce22 . O64 . 34.0(2) yes
Ce19 . Ce22 . O64 . 87.3(2) yes
Ce20 . Ce22 . O68 . 86.1(2) yes
Ce19 . Ce22 . O68 . 32.6(2) yes
O64 . Ce22 . O68 . 100.2(3) yes
Ce20 . Ce22 . O90 . 95.9(2) yes
Ce19 . Ce22 . O90 . 39.6(2) yes
O64 . Ce22 . O90 . 71.3(3) yes
O68 . Ce22 . O90 . 72.1(3) yes
Ce20 . Ce22 . O102 . 37.5(2) yes
Ce19 . Ce22 . O102 . 95.6(2) yes
O64 . Ce22 . O102 . 71.5(3) yes
O68 . Ce22 . O102 . 71.8(3) yes
O90 . Ce22 . O102 . 121.3(3) yes
Ce20 . Ce22 . O107 . 163.9(2) yes
Ce19 . Ce22 . O107 . 72.2(2) yes
O64 . Ce22 . O107 . 140.8(3) yes
O68 . Ce22 . O107 . 80.4(3) yes
O90 . Ce22 . O107 . 71.7(3) yes
Ce20 . Ce22 . O125 . 111.2(2) yes
Ce19 . Ce22 . O125 . 108.6(3) yes
O64 . Ce22 . O125 . 80.8(3) yes
O68 . Ce22 . O125 . 140.0(4) yes
O90 . Ce22 . O125 . 70.5(3) yes
Ce20 . Ce22 . O126 . 84.0(3) yes
Ce19 . Ce22 . O126 . 172.0(3) yes
O64 . Ce22 . O126 . 85.4(4) yes
O68 . Ce22 . O126 . 152.7(4) yes
O90 . Ce22 . O126 . 134.1(3) yes
Ce20 . Ce22 . O148 . 119.6(3) yes
Ce19 . Ce22 . O148 . 113.2(3) yes
O64 . Ce22 . O148 . 149.8(4) yes
O68 . Ce22 . O148 . 88.4(4) yes
O90 . Ce22 . O148 . 138.5(4) yes
O102 . Ce22 . O107 . 141.7(3) yes
O102 . Ce22 . O125 . 142.1(3) yes
O107 . Ce22 . O125 . 75.0(4) yes
O102 . Ce22 . O126 . 85.0(3) yes
O107 . Ce22 . O126 . 112.0(4) yes
O125 . Ce22 . O126 . 67.1(4) yes
O102 . Ce22 . O148 . 84.1(4) yes
O107 . Ce22 . O148 . 69.0(4) yes
O125 . Ce22 . O148 . 110.8(4) yes
O126 . Ce22 . O148 . 74.7(4) yes
Ce21 . Ce23 . Ce13 2_667 92.06(2) yes
Ce21 . Ce23 . O100 2_667 97.0(2) yes
Ce13 2_667 Ce23 . O100 2_667 38.9(2) yes
Ce21 . Ce23 . O78 2_667 111.6(2) yes
Ce13 2_667 Ce23 . O78 2_667 108.5(2) yes
O100 2_667 Ce23 . O78 2_667 70.9(3) yes
Ce21 . Ce23 . O76 2_667 163.0(2) yes
Ce13 2_667 Ce23 . O76 2_667 70.9(2) yes
O100 2_667 Ce23 . O76 2_667 70.3(3) yes
O78 2_667 Ce23 . O76 2_667 75.7(4) yes
Ce21 . Ce23 . O61 . 33.8(2) yes
Ce13 2_667 Ce23 . O61 . 87.2(2) yes
O100 2_667 Ce23 . O61 . 72.4(3) yes
O78 2_667 Ce23 . O61 . 81.6(3) yes
O76 2_667 Ce23 . O61 . 141.0(3) yes
Ce21 . Ce23 . O91 . 85.7(2) yes
Ce13 2_667 Ce23 . O91 . 33.2(2) yes
O100 2_667 Ce23 . O91 . 72.2(3) yes
O78 2_667 Ce23 . O91 . 140.6(4) yes
O76 2_667 Ce23 . O91 . 79.7(3) yes
Ce21 . Ce23 . O102 . 38.3(2) yes
Ce13 2_667 Ce23 . O102 . 95.5(2) yes
O100 2_667 Ce23 . O102 . 122.1(3) yes
O78 2_667 Ce23 . O102 . 143.3(3) yes
O76 2_667 Ce23 . O102 . 139.8(3) yes
Ce21 . Ce23 . O133 . 79.1(3) yes
Ce13 2_667 Ce23 . O133 . 166.6(3) yes
O100 2_667 Ce23 . O133 . 131.6(4) yes
O78 2_667 Ce23 . O133 . 66.4(4) yes
O76 2_667 Ce23 . O133 . 117.8(4) yes
Ce21 . Ce23 . O136 . 119.2(3) yes
Ce13 2_667 Ce23 . O136 . 118.7(4) yes
O100 2_667 Ce23 . O136 . 140.5(4) yes
O78 2_667 Ce23 . O136 . 106.1(4) yes
O76 2_667 Ce23 . O136 . 70.8(4) yes
O61 . Ce23 . O91 . 99.7(3) yes
O61 . Ce23 . O102 . 72.1(3) yes
O91 . Ce23 . O102 . 70.5(3) yes
O61 . Ce23 . O133 . 79.8(4) yes
O91 . Ce23 . O133 . 152.9(4) yes
O102 . Ce23 . O133 . 83.8(3) yes
O61 . Ce23 . O136 . 147.1(4) yes
O91 . Ce23 . O136 . 93.9(4) yes
O102 . Ce23 . O136 . 84.7(4) yes
O133 . Ce23 . O136 . 74.7(5) yes
Ce21 2_667 Ce24 . Ce20 . 91.60(2) yes
Ce21 2_667 Ce24 . Ce17 . 59.477(18) yes
Ce20 . Ce24 . Ce17 . 59.623(19) yes
Ce21 2_667 Ce24 . Ce14 . 118.32(2) yes
Ce20 . Ce24 . Ce14 . 118.16(2) yes
Ce17 . Ce24 . Ce14 . 176.11(3) yes
Ce21 2_667 Ce24 . Ce13 . 90.98(2) yes
Ce20 . Ce24 . Ce13 . 177.30(3) yes
Ce17 . Ce24 . Ce13 . 122.56(2) yes
Ce14 . Ce24 . Ce13 . 59.77(2) yes
Ce21 2_667 Ce24 . Ce19 . 177.36(3) yes
Ce20 . Ce24 . Ce19 . 90.89(2) yes
Ce17 . Ce24 . Ce19 . 122.71(2) yes
Ce14 . Ce24 . Ce19 . 59.588(19) yes
Ce13 . Ce24 . Ce19 . 86.51(2) yes
Ce21 2_667 Ce24 . O55 2_667 34.0(2) yes
Ce20 . Ce24 . O55 2_667 91.7(2) yes
Ce17 . Ce24 . O55 2_667 88.1(2) yes
Ce14 . Ce24 . O55 2_667 88.8(2) yes
Ce13 . Ce24 . O55 2_667 90.0(2) yes
Ce21 2_667 Ce24 . O35 2_667 35.6(2) yes
Ce20 . Ce24 . O35 2_667 90.0(2) yes
Ce17 . Ce24 . O35 2_667 34.5(2) yes
Ce14 . Ce24 . O35 2_667 145.5(2) yes
Ce13 . Ce24 . O35 2_667 92.6(2) yes
Ce21 2_667 Ce24 . O49 . 89.3(2) yes
Ce20 . Ce24 . O49 . 35.3(2) yes
Ce17 . Ce24 . O49 . 34.2(2) yes
Ce14 . Ce24 . O49 . 145.7(2) yes
Ce13 . Ce24 . O49 . 145.6(2) yes
Ce21 2_667 Ce24 . O55 . 91.5(2) yes
Ce20 . Ce24 . O55 . 34.6(2) yes
Ce17 . Ce24 . O55 . 88.6(2) yes
Ce14 . Ce24 . O55 . 88.2(2) yes
Ce13 . Ce24 . O55 . 144.5(2) yes
Ce21 2_667 Ce24 . O56 . 88.4(2) yes
Ce20 . Ce24 . O56 . 145.0(2) yes
Ce17 . Ce24 . O56 . 91.0(2) yes
Ce14 . Ce24 . O56 . 92.2(2) yes
Ce13 . Ce24 . O56 . 35.9(2) yes
Ce21 2_667 Ce24 . O62 . 143.3(2) yes
Ce20 . Ce24 . O62 . 88.5(2) yes
Ce17 . Ce24 . O62 . 144.7(2) yes
Ce14 . Ce24 . O62 . 35.2(2) yes
Ce13 . Ce24 . O62 . 88.9(2) yes
Ce21 2_667 Ce24 . O65 . 89.3(2) yes
Ce20 . Ce24 . O65 . 142.7(2) yes
Ce17 . Ce24 . O65 . 145.5(2) yes
Ce14 . Ce24 . O65 . 34.4(2) yes
Ce13 . Ce24 . O65 . 36.5(2) yes
Ce21 2_667 Ce24 . O75 . 145.8(2) yes
Ce20 . Ce24 . O75 . 88.2(2) yes
Ce17 . Ce24 . O75 . 91.7(2) yes
Ce14 . Ce24 . O75 . 91.4(2) yes
Ce13 . Ce24 . O75 . 90.1(2) yes
Ce19 . Ce24 . O55 2_667 145.0(2) yes
Ce19 . Ce24 . O35 2_667 145.3(2) yes
O55 2_667 Ce24 . O35 2_667 69.6(3) yes
Ce19 . Ce24 . O49 . 93.3(2) yes
O55 2_667 Ce24 . O49 . 108.5(3) yes
O35 2_667 Ce24 . O49 . 68.6(3) yes
Ce19 . Ce24 . O55 . 90.0(2) yes
O55 2_667 Ce24 . O55 . 73.1(3) yes
O35 2_667 Ce24 . O55 . 109.5(3) yes
O49 . Ce24 . O55 . 69.9(3) yes
Ce19 . Ce24 . O56 . 90.1(2) yes
O55 2_667 Ce24 . O56 . 106.9(3) yes
O35 2_667 Ce24 . O56 . 70.2(3) yes
O49 . Ce24 . O56 . 109.7(3) yes
O55 . Ce24 . O56 . 179.6(3) yes
Ce19 . Ce24 . O62 . 35.9(2) yes
O55 2_667 Ce24 . O62 . 109.3(3) yes
O35 2_667 Ce24 . O62 . 178.2(3) yes
O49 . Ce24 . O62 . 110.6(3) yes
O55 . Ce24 . O62 . 68.7(3) yes
Ce19 . Ce24 . O65 . 88.2(2) yes
O55 2_667 Ce24 . O65 . 69.3(3) yes
O35 2_667 Ce24 . O65 . 111.2(3) yes
O49 . Ce24 . O65 . 177.5(3) yes
O55 . Ce24 . O65 . 108.1(3) yes
Ce19 . Ce24 . O75 . 35.2(2) yes
O55 2_667 Ce24 . O75 . 179.8(3) yes
O35 2_667 Ce24 . O75 . 110.2(3) yes
O49 . Ce24 . O75 . 71.3(3) yes
O55 . Ce24 . O75 . 106.9(3) yes
O56 . Ce24 . O62 . 111.6(3) yes
O56 . Ce24 . O65 . 72.3(3) yes
O62 . Ce24 . O65 . 69.5(3) yes
O56 . Ce24 . O75 . 73.0(3) yes
O62 . Ce24 . O75 . 70.9(3) yes
O65 . Ce24 . O75 . 110.9(3) yes
Ce15 . O25 . Ce19 . 95.7(3) yes
Ce15 . O25 . C27 . 90.3(9) yes
Ce19 . O25 . C27 . 161.3(11) yes
Ce15 . O26 . C27 . 98.8(10) yes
O25 . C27 . O26 . 121.3(15) yes
O25 . C27 . Ce15 . 64.6(8) yes
O26 . C27 . Ce15 . 56.7(9) yes
O25 . C27 . C28 . 119.2(15) yes
O26 . C27 . C28 . 119.5(15) yes
Ce15 . C27 . C28 . 175.8(12) yes
C27 . C28 . C29 . 123.0(12) yes
C27 . C28 . C33 . 116.8(12) yes
C29 . C28 . C33 . 120.00(4) yes
C28 . C29 . C30 . 120.00(4) yes
C28 . C29 . H291 . 119.6 no
C30 . C29 . H291 . 120.3 no
C29 . C30 . C31 . 120.00(4) yes
C29 . C30 . H301 . 119.6 no
C31 . C30 . H301 . 120.4 no
C30 . C31 . F34 . 117.3(15) yes
C30 . C31 . C32 . 120.00(4) yes
F34 . C31 . C32 . 122.0(14) yes
C28 . C33 . C32 . 120.00(4) yes
C28 . C33 . H331 . 120.4 no
C32 . C33 . H331 . 119.6 no
Ce21 . O35 . Ce24 2_667 110.4(3) yes
Ce21 . O35 . Ce17 2_667 107.9(4) yes
Ce24 2_667 O35 . Ce17 2_667 110.8(3) yes
Ce21 . O35 . Ce16 2_667 108.9(3) yes
Ce24 2_667 O35 . Ce16 2_667 108.6(4) yes
Ce17 2_667 O35 . Ce16 2_667 110.2(3) yes
Ce20 . O49 . Ce24 . 109.9(3) yes
Ce20 . O49 . Ce18 . 108.2(3) yes
Ce24 . O49 . Ce18 . 106.9(4) yes
Ce20 . O49 . Ce17 . 110.1(4) yes
Ce24 . O49 . Ce17 . 110.2(3) yes
Ce18 . O49 . Ce17 . 111.5(3) yes
Ce5 . O50 . Ce7 2_576 110.3(3) yes
Ce5 . O50 . Ce6 2_576 109.0(4) yes
Ce7 2_576 O50 . Ce6 2_576 110.3(3) yes
Ce5 . O50 . Ce12 2_576 108.8(3) yes
Ce7 2_576 O50 . Ce12 2_576 108.2(4) yes
Ce6 2_576 O50 . Ce12 2_576 110.2(4) yes
Ce11 . O51 . Ce3 2_576 107.9(3) yes
Ce11 . O51 . Ce7 . 107.7(4) yes
Ce3 2_576 O51 . Ce7 . 110.9(4) yes
Ce11 . O51 . Ce9 . 108.6(4) yes
Ce3 2_576 O51 . Ce9 . 110.8(4) yes
Ce7 . O51 . Ce9 . 110.9(4) yes
Ce7 2_576 O52 . Ce7 . 106.0(3) yes
Ce7 2_576 O52 . Ce5 2_576 109.5(4) yes
Ce7 . O52 . Ce5 2_576 110.2(3) yes
Ce7 2_576 O52 . Ce3 2_576 111.4(3) yes
Ce7 . O52 . Ce3 2_576 110.5(4) yes
Ce5 2_576 O52 . Ce3 2_576 109.3(3) yes
Ce5 . O53 . Ce12 2_576 114.1(4) yes
Ce5 . O53 . Ce1 . 114.8(4) yes
Ce12 2_576 O53 . Ce1 . 114.7(4) yes
Ce8 . O54 . Ce7 . 107.9(3) yes
Ce8 . O54 . Ce4 . 106.2(3) yes
Ce7 . O54 . Ce4 . 109.3(4) yes
Ce8 . O54 . Ce10 . 107.8(4) yes
Ce7 . O54 . Ce10 . 108.5(3) yes
Ce4 . O54 . Ce10 . 116.8(4) yes
Ce24 . O55 . Ce24 2_667 106.9(3) yes
Ce24 . O55 . Ce20 . 110.0(3) yes
Ce24 2_667 O55 . Ce20 . 110.1(4) yes
Ce24 . O55 . Ce21 . 110.1(4) yes
Ce24 2_667 O55 . Ce21 . 110.9(3) yes
Ce20 . O55 . Ce21 . 108.8(3) yes
Ce15 . O56 . Ce13 . 107.3(4) yes
Ce15 . O56 . Ce24 . 109.1(3) yes
Ce13 . O56 . Ce24 . 108.4(4) yes
Ce15 . O56 . Ce16 . 105.9(3) yes
Ce13 . O56 . Ce16 . 116.3(4) yes
Ce24 . O56 . Ce16 . 109.7(4) yes
Ce5 . O57 . Ce7 . 109.9(3) yes
Ce5 . O57 . Ce10 . 109.0(3) yes
Ce7 . O57 . Ce10 . 108.8(4) yes
Ce5 . O57 . Ce9 . 108.9(4) yes
Ce7 . O57 . Ce9 . 110.2(3) yes
Ce10 . O57 . Ce9 . 110.0(4) yes
Ce5 . O58 . Ce10 . 115.0(3) yes
Ce5 . O58 . Ce2 . 114.3(4) yes
Ce10 . O58 . Ce2 . 115.2(4) yes
Ce3 . O59 . Ce7 . 110.2(3) yes
Ce3 . O59 . Ce4 . 108.2(3) yes
Ce7 . O59 . Ce4 . 107.2(4) yes
Ce3 . O59 . Ce6 . 110.5(4) yes
Ce7 . O59 . Ce6 . 110.4(4) yes
Ce4 . O59 . Ce6 . 110.2(4) yes
Ce3 . O60 . Ce2 . 113.8(4) yes
Ce3 . O60 . Ce4 . 115.0(4) yes
Ce2 . O60 . Ce4 . 114.5(4) yes
Ce21 . O61 . Ce16 2_667 115.2(4) yes
Ce21 . O61 . Ce23 . 114.4(4) yes
Ce16 2_667 O61 . Ce23 . 115.1(4) yes
Ce21 . O62 . Ce19 . 109.8(3) yes
Ce21 . O62 . Ce14 . 108.7(3) yes
Ce19 . O62 . Ce14 . 107.7(4) yes
Ce21 . O62 . Ce24 . 112.1(4) yes
Ce19 . O62 . Ce24 . 108.6(3) yes
Ce14 . O62 . Ce24 . 109.8(3) yes
Ce21 . O63 . Ce14 . 112.2(4) yes
Ce21 . O63 . Ce17 2_667 113.5(4) yes
Ce14 . O63 . Ce17 2_667 107.0(4) yes
Ce20 . O64 . Ce18 . 113.6(3) yes
Ce20 . O64 . Ce22 . 114.3(4) yes
Ce18 . O64 . Ce22 . 115.7(4) yes
Ce20 2_667 O65 . Ce24 . 110.9(4) yes
Ce20 2_667 O65 . Ce13 . 109.0(3) yes
Ce24 . O65 . Ce13 . 106.8(3) yes
Ce20 2_667 O65 . Ce14 . 111.0(4) yes
Ce24 . O65 . Ce14 . 109.8(3) yes
Ce13 . O65 . Ce14 . 109.3(4) yes
Ce8 . O66 . Ce12 . 94.5(3) yes
Ce8 . O66 . C158 . 90.3(9) yes
Ce12 . O66 . C158 . 150.0(10) yes
Ce12 . O67 . Ce4 . 150.6(4) yes
Ce12 . O67 . Ce6 . 86.0(3) yes
Ce4 . O67 . Ce6 . 86.7(3) yes
Ce12 . O67 . Ce8 . 86.0(3) yes
Ce4 . O67 . Ce8 . 86.5(3) yes
Ce6 . O67 . Ce8 . 150.6(4) yes
Ce21 . O68 . Ce19 . 114.1(3) yes
Ce21 . O68 . Ce22 . 114.3(4) yes
Ce19 . O68 . Ce22 . 115.3(4) yes
Ce9 . O69 . Ce11 . 94.4(3) yes
Ce9 . O69 . C192 . 91.6(8) yes
Ce11 . O69 . C192 . 124.8(9) yes
Ce8 . O70 . Ce7 . 108.2(4) yes
Ce8 . O70 . Ce11 . 107.5(3) yes
Ce7 . O70 . Ce11 . 109.1(4) yes
Ce8 . O70 . Ce12 . 106.6(3) yes
Ce7 . O70 . Ce12 . 108.3(4) yes
Ce11 . O70 . Ce12 . 116.9(4) yes
Ce6 . O71 . C216 . 133.2(9) yes
Ce5 . O72 . Ce6 2_576 112.0(4) yes
Ce5 . O72 . Ce9 . 113.1(4) yes
Ce6 2_576 O72 . Ce9 . 108.0(4) yes
Ce3 2_576 O73 . Ce11 . 115.9(4) yes
Ce3 2_576 O73 . Ce1 2_576 114.3(4) yes
Ce11 . O73 . Ce1 2_576 114.2(4) yes
Ce18 . O74 . Ce15 . 92.9(3) yes
Ce18 . O74 . C165 . 90.0(8) yes
Ce15 . O74 . C165 . 132.8(9) yes
Ce15 . O75 . Ce24 . 108.2(3) yes
Ce15 . O75 . Ce18 . 106.0(3) yes
Ce24 . O75 . Ce18 . 108.4(4) yes
Ce15 . O75 . Ce19 . 108.3(4) yes
Ce24 . O75 . Ce19 . 108.5(3) yes
Ce18 . O75 . Ce19 . 117.2(4) yes
Ce23 2_667 O76 . C259 . 136.3(10) yes
Ce14 . O77 . C163 . 93.8(9) yes
Ce23 2_667 O78 . C175 . 132.4(9) yes
Ce10 . O79 . C182 . 136.3(10) yes
Ce17 . O80 . C160 . 97.0(8) yes
Ce2 . O81 . C182 . 133.2(9) yes
Ce15 . O82 . Ce16 . 94.4(3) yes
Ce15 . O82 . C206 . 92.6(9) yes
Ce16 . O82 . C206 . 149.4(10) yes
Ce13 . O83 . Ce15 . 96.2(3) yes
Ce13 . O83 . C176 . 93.6(9) yes
Ce15 . O83 . C176 . 136.9(10) yes
Ce2 . O84 . C172 . 132.9(9) yes
Ce19 . O85 . Ce14 . 96.4(3) yes
Ce19 . O85 . C177 . 95.2(9) yes
Ce14 . O85 . C177 . 129.2(9) yes
Ce12 . O86 . Ce6 . 95.9(3) yes
Ce12 . O86 . C187 . 94.7(9) yes
Ce6 . O86 . C187 . 129.0(8) yes
Ce14 . O87 . Ce13 . 94.4(3) yes
Ce14 . O87 . C163 . 92.1(8) yes
Ce13 . O87 . C163 . 128.8(9) yes
Ce19 . O88 . C203 . 138.6(10) yes
Ce17 . O89 . C161 . 131.5(9) yes
Ce22 . O90 . Ce19 . 100.4(3) yes
Ce22 . O90 . Ce18 . 100.4(3) yes
Ce19 . O90 . Ce18 . 107.3(3) yes
Ce20 . O91 . Ce13 2_667 113.9(4) yes
Ce20 . O91 . Ce23 . 115.9(4) yes
Ce13 2_667 O91 . Ce23 . 115.0(4) yes
Ce13 . O92 . C176 . 96.3(10) yes
Ce11 . O93 . Ce10 . 151.1(4) yes
Ce11 . O93 . Ce9 . 86.8(3) yes
Ce10 . O93 . Ce9 . 87.4(3) yes
Ce11 . O93 . Ce8 . 84.8(3) yes
Ce10 . O93 . Ce8 . 85.8(3) yes
Ce9 . O93 . Ce8 . 149.0(4) yes
Ce13 . O94 . Ce14 . 86.4(3) yes
Ce13 . O94 . Ce19 . 150.6(5) yes
Ce14 . O94 . Ce19 . 88.8(3) yes
Ce13 . O94 . Ce15 . 83.6(3) yes
Ce14 . O94 . Ce15 . 148.4(4) yes
Ce19 . O94 . Ce15 . 85.5(3) yes
Ce1 2_576 O95 . Ce11 . 100.4(3) yes
Ce1 2_576 O95 . Ce12 . 100.6(4) yes
Ce11 . O95 . Ce12 . 106.9(3) yes
Ce11 . O96 . C226 . 100.1(10) yes
Ce20 . O97 . Ce14 2_667 110.8(4) yes
Ce20 . O97 . Ce17 . 112.9(4) yes
Ce14 2_667 O97 . Ce17 . 104.0(3) yes
Ce15 . O98 . Ce18 . 87.0(3) yes
Ce15 . O98 . Ce16 . 88.5(3) yes
Ce18 . O98 . Ce16 . 149.6(4) yes
Ce15 . O98 . Ce17 . 150.6(4) yes
Ce18 . O98 . Ce17 . 84.2(3) yes
Ce16 . O98 . Ce17 . 85.1(3) yes
Ce16 . O99 . C175 . 136.0(9) yes
Ce23 2_667 O100 . Ce16 . 99.2(4) yes
Ce23 2_667 O100 . Ce13 . 101.1(3) yes
Ce16 . O100 . Ce13 . 107.4(3) yes
Ce18 . O101 . C165 . 97.4(9) yes
Ce21 . O102 . Ce20 . 102.7(3) yes
Ce21 . O102 . Ce22 . 105.1(4) yes
Ce20 . O102 . Ce22 . 106.2(3) yes
Ce21 . O102 . Ce23 . 105.2(3) yes
Ce20 . O102 . Ce23 . 106.0(4) yes
Ce22 . O102 . Ce23 . 129.0(4) yes
Ce1 . O103 . C219 2_576 131.2(9) yes
Ce1 2_576 O104 . C210 . 132.8(9) yes
Ce12 . O105 . C187 . 92.4(9) yes
Ce11 . O106 . Ce8 . 94.6(3) yes
Ce11 . O106 . C226 . 92.7(9) yes
Ce8 . O106 . C226 . 135.7(9) yes
Ce22 . O107 . C203 . 131.5(9) yes
Ce14 2_667 O108 . C161 . 134.5(11) yes
Ce2 . O109 . Ce4 . 100.1(4) yes
Ce2 . O109 . Ce10 . 101.0(3) yes
Ce4 . O109 . Ce10 . 107.4(3) yes
Ce3 . O110 . Ce5 . 103.4(4) yes
Ce3 . O110 . Ce2 . 105.8(4) yes
Ce5 . O110 . Ce2 . 105.9(4) yes
Ce3 . O110 . Ce1 . 104.8(4) yes
Ce5 . O110 . Ce1 . 106.6(4) yes
Ce2 . O110 . Ce1 . 128.0(4) yes
Ce8 . O111 . Ce10 . 94.5(3) yes
Ce8 . O111 . C209 . 89.0(10) yes
Ce10 . O111 . C209 . 162.3(11) yes
Ce4 . O112 . Ce8 . 95.3(3) yes
Ce4 . O112 . C205 . 93.3(9) yes
Ce8 . O112 . C205 . 134.0(9) yes
Ce6 . O113 . C164 . 93.6(9) yes
Ce10 . O114 . Ce9 . 96.3(3) yes
Ce10 . O114 . C178 . 94.1(9) yes
Ce9 . O114 . C178 . 129.4(9) yes
Ce4 . O115 . C205 . 94.1(9) yes
Ce17 . O116 . Ce18 . 94.3(3) yes
Ce17 . O116 . C160 . 91.6(8) yes
Ce18 . O116 . C160 . 125.7(9) yes
Ce16 . O117 . Ce17 . 95.9(3) yes
Ce16 . O117 . C214 . 94.3(9) yes
Ce17 . O117 . C214 . 129.1(8) yes
Ce16 . O118 . C214 . 92.8(9) yes
Ce6 . O119 . Ce4 . 96.2(3) yes
Ce6 . O119 . C164 . 93.0(8) yes
Ce4 . O119 . C164 . 129.3(10) yes
Ce18 . O120 . C204 . 134.6(9) yes
Ce10 . O121 . C178 . 93.6(9) yes
Ce9 . O122 . C216 2_576 132.6(9) yes
Ce3 2_576 O123 . Ce9 . 110.7(4) yes
Ce3 2_576 O123 . Ce6 2_576 110.7(4) yes
Ce9 . O123 . Ce6 2_576 104.6(4) yes
Ce9 . O124 . C192 . 96.0(9) yes
Ce22 . O125 . C204 . 133.5(8) yes
Ce22 . O126 . C227 . 138.1(10) yes
Ce12 . O127 . C219 . 137.9(10) yes
Ce13 . O128 . C259 . 134.8(11) yes
Ce1 . O132 . C270 . 137.5(11) yes
Ce23 . O133 . C191 . 139.5(11) yes
Ce4 . O134 . C172 . 136.9(9) yes
Ce2 . O135 . C289 . 141.1(13) yes
Ce23 . O136 . C227 . 146.3(11) yes
Ce2 . O139 . C270 . 142.3(11) yes
C340 . C145 . C373 . 118(2) yes
C340 . C145 . H1451 . 120.1 no
C373 . C145 . H1451 . 122.0 no
Ce11 . O146 . C210 . 135.4(10) yes
Ce8 . O147 . C209 . 99.2(10) yes
Ce22 . O148 . C191 . 143.6(10) yes
Ce19 . O149 . C177 . 91.0(10) yes
Ce8 . O150 . C158 . 99.0(10) yes
Ce1 . O151 . C289 . 145.5(13) yes
Ce20 . N152 . C170 . 119.8(11) yes
Ce20 . N152 . C243 . 122.1(9) yes
C170 . N152 . C243 . 118.1(13) yes
Ce21 . N153 . C183 . 123.4(10) yes
Ce21 . N153 . C246 . 120.0(11) yes
C183 . N153 . C246 . 116.2(14) yes
Ce3 . N154 . C193 . 121.9(10) yes
Ce3 . N154 . C308 . 120.7(10) yes
C193 . N154 . C308 . 117.3(13) yes
C277 . N155 . C300 . 114.9(15) yes
C240 . N156 . C244 . 117.6(16) yes
C207 . N157 . C327 . 117.3(16) yes
O66 . C158 . Ce8 . 63.8(8) yes
O66 . C158 . O150 . 120.9(15) yes
Ce8 . C158 . O150 . 57.4(9) yes
O66 . C158 . C223 . 117.4(14) yes
Ce8 . C158 . C223 . 171.0(11) yes
O150 . C158 . C223 . 121.6(15) yes
Ce5 . N159 . C336 . 122.1(12) yes
Ce5 . N159 . C341 . 121.4(12) yes
C336 . N159 . C341 . 116.4(16) yes
O116 . C160 . O80 . 118.3(11) yes
O116 . C160 . Ce17 . 62.2(7) yes
O80 . C160 . Ce17 . 57.7(6) yes
O116 . C160 . C179 . 122.0(13) yes
O80 . C160 . C179 . 119.7(13) yes
Ce17 . C160 . C179 . 166.7(10) yes
O89 . C161 . O108 . 125.6(15) yes
O89 . C161 . C237 . 117.9(13) yes
O108 . C161 . C237 . 116.5(15) yes
C206 . C162 . C217 . 117.8(13) yes
C206 . C162 . C256 . 124.1(13) yes
C217 . C162 . C256 . 118.1(15) yes
Ce14 . C163 . O87 . 61.9(7) yes
Ce14 . C163 . O77 . 60.8(8) yes
O87 . C163 . O77 . 120.0(13) yes
Ce14 . C163 . C171 . 160.5(10) yes
O87 . C163 . C171 . 119.2(13) yes
O77 . C163 . C171 . 120.7(14) yes
Ce6 . C164 . O119 . 61.4(7) yes
Ce6 . C164 . O113 . 61.1(7) yes
O119 . C164 . O113 . 120.0(13) yes
Ce6 . C164 . C184 . 160.3(11) yes
O119 . C164 . C184 . 121.5(12) yes
O113 . C164 . C184 . 118.3(13) yes
O74 . C165 . Ce18 . 63.5(7) yes
O74 . C165 . O101 . 119.2(13) yes
Ce18 . C165 . O101 . 57.8(8) yes
O74 . C165 . C213 . 119.2(15) yes
Ce18 . C165 . C213 . 160.6(10) yes
O101 . C165 . C213 . 121.4(15) yes
C218 . N166 . C315 . 117.0(16) yes
C205 . C169 . C258 . 118.1(16) yes
C205 . C169 . C262 . 122.1(14) yes
C258 . C169 . C262 . 119.7(16) yes
N152 . C170 . C257 . 122.3(17) yes
N152 . C170 . H1701 . 119.1 no
C257 . C170 . H1701 . 118.6 no
C163 . C171 . C248 . 121.3(15) yes
C163 . C171 . C323 . 118.5(15) yes
C248 . C171 . C323 . 120.2(16) yes
O84 . C172 . O134 . 125.4(13) yes
O84 . C172 . C254 . 116.5(13) yes
O134 . C172 . C254 . 118.1(13) yes
C204 . C173 . C208 . 119.8(14) yes
C204 . C173 . C211 . 118.5(13) yes
C208 . C173 . C211 . 121.7(14) yes
C175 . C174 . C181 . 120.9(14) yes
C175 . C174 . C236 . 120.1(13) yes
C181 . C174 . C236 . 119.0(15) yes
C174 . C175 . O99 . 117.8(13) yes
C174 . C175 . O78 . 118.3(12) yes
O99 . C175 . O78 . 123.9(13) yes
O92 . C176 . O83 . 118.6(15) yes
O92 . C176 . Ce13 . 58.3(9) yes
O83 . C176 . Ce13 . 61.3(9) yes
O92 . C176 . C186 . 118.1(15) yes
O83 . C176 . C186 . 123.2(15) yes
Ce13 . C176 . C186 . 166.9(11) yes
O85 . C177 . Ce19 . 58.9(8) yes
O85 . C177 . O149 . 120.7(15) yes
Ce19 . C177 . O149 . 64.2(9) yes
O85 . C177 . C239 . 115.1(14) yes
Ce19 . C177 . C239 . 158.8(11) yes
O149 . C177 . C239 . 124.1(15) yes
O114 . C178 . Ce10 . 59.3(7) yes
O114 . C178 . O121 . 118.5(15) yes
Ce10 . C178 . O121 . 62.1(9) yes
O114 . C178 . C189 . 117.4(14) yes
Ce10 . C178 . C189 . 162.3(9) yes
O121 . C178 . C189 . 124.1(14) yes
C160 . C179 . C202 . 121.1(14) yes
C160 . C179 . C267 . 120.5(14) yes
C202 . C179 . C267 . 118.3(14) yes
C231 . C180 . C234 . 117.7(19) yes
C231 . C180 . H1801 . 120.5 no
C234 . C180 . H1801 . 121.8 no
C174 . C181 . C288 . 121.4(17) yes
C174 . C181 . H1811 . 119.3 no
C288 . C181 . H1811 . 119.2 no
O79 . C182 . O81 . 124.5(14) yes
O79 . C182 . C222 . 117.5(14) yes
O81 . C182 . C222 . 118.0(13) yes
N153 . C183 . C215 . 123.8(14) yes
N153 . C183 . H1831 . 117.9 no
C215 . C183 . H1831 . 118.4 no
C164 . C184 . C188 . 118.2(14) yes
C164 . C184 . C268 . 120.9(14) yes
C188 . C184 . C268 . 120.8(15) yes
C176 . C186 . C297 . 120.5(17) yes
C176 . C186 . C345 . 120.9(15) yes
C297 . C186 . C345 . 118.6(18) yes
Ce12 . C187 . O86 . 59.7(7) yes
Ce12 . C187 . O105 . 62.7(8) yes
O86 . C187 . O105 . 120.0(14) yes
Ce12 . C187 . C231 . 157.1(9) yes
O86 . C187 . C231 . 117.5(13) yes
O105 . C187 . C231 . 122.1(14) yes
C184 . C188 . C307 . 118.9(15) yes
C184 . C188 . H1881 . 120.3 no
C307 . C188 . H1881 . 120.8 no
C178 . C189 . C285 . 117.7(12) yes
C178 . C189 . C306 . 122.3(12) yes
C285 . C189 . C306 . 120.00(4) yes
C191 . C190 . C281 . 122.4(15) yes
C191 . C190 . C354 . 120.6(16) yes
C281 . C190 . C354 . 117.0(16) yes
C190 . C191 . O148 . 118.7(15) yes
C190 . C191 . O133 . 118.2(15) yes
O148 . C191 . O133 . 123.0(16) yes
O69 . C192 . Ce9 . 62.4(7) yes
O69 . C192 . O124 . 120.3(13) yes
Ce9 . C192 . O124 . 58.9(8) yes
O69 . C192 . C225 . 119.3(13) yes
Ce9 . C192 . C225 . 166.0(10) yes
O124 . C192 . C225 . 120.2(14) yes
N154 . C193 . C263 . 124.4(16) yes
N154 . C193 . H1931 . 117.4 no
C263 . C193 . H1931 . 118.2 no
C196 . C194 . C233 . 120.1(18) yes
C196 . C194 . H1941 . 120.3 no
C233 . C194 . H1941 . 119.6 no
C232 . C195 . C248 . 117.8(17) yes
C232 . C195 . H1951 . 120.7 no
C248 . C195 . H1951 . 121.5 no
C194 . C196 . C212 . 118.1(17) yes
C194 . C196 . H1961 . 121.4 no
C212 . C196 . H1961 . 120.5 no
C199 . C197 . C214 . 121.5(15) yes
C199 . C197 . C358 . 121.3(17) yes
C214 . C197 . C358 . 117.1(17) yes
C201 . C198 . C210 . 115.3(18) yes
C201 . C198 . C343 . 123.5(18) yes
C210 . C198 . C343 . 121.2(19) yes
C197 . C199 . C304 . 120.0(18) yes
C197 . C199 . H1991 . 119.6 no
C304 . C199 . H1991 . 120.4 no
C213 . C200 . C295 . 119.5(16) yes
C213 . C200 . H2001 . 119.4 no
C295 . C200 . H2001 . 121.2 no
C198 . C201 . C350 . 113(2) yes
C198 . C201 . H2011 . 123.5 no
C350 . C201 . H2011 . 123.6 no
C179 . C202 . C242 . 120.6(16) yes
C179 . C202 . H2021 . 119.3 no
C242 . C202 . H2021 . 120.1 no
O107 . C203 . O88 . 123.7(14) yes
O107 . C203 . C233 . 117.1(13) yes
O88 . C203 . C233 . 118.9(14) yes
C173 . C204 . O125 . 115.9(12) yes
C173 . C204 . O120 . 117.8(13) yes
O125 . C204 . O120 . 126.2(12) yes
C169 . C205 . O112 . 117.8(14) yes
C169 . C205 . Ce4 . 163.1(11) yes
O112 . C205 . Ce4 . 60.6(7) yes
C169 . C205 . O115 . 121.8(14) yes
O112 . C205 . O115 . 120.3(13) yes
Ce4 . C205 . O115 . 61.4(8) yes
C162 . C206 . O82 . 118.7(13) yes
C162 . C206 . Ce15 . 170.6(10) yes
O82 . C206 . Ce15 . 62.0(8) yes
C162 . C206 . O420 . 122.5(14) yes
O82 . C206 . O420 . 118.6(14) yes
Ce15 . C206 . O420 . 57.0(8) yes
N157 . C207 . C344 . 123.5(18) yes
N157 . C207 . H2071 . 118.0 no
C344 . C207 . H2071 . 118.4 no
C173 . C208 . C276 . 118.9(18) yes
C173 . C208 . H2081 . 120.5 no
C276 . C208 . H2081 . 120.6 no
O147 . C209 . O111 . 121.7(15) yes
O147 . C209 . Ce8 . 56.0(8) yes
O111 . C209 . Ce8 . 66.1(9) yes
O147 . C209 . C293 . 118.2(14) yes
O111 . C209 . C293 . 120.0(14) yes
Ce8 . C209 . C293 . 169.4(11) yes
C198 . C210 . O146 . 116.1(16) yes
C198 . C210 . O104 . 116.9(14) yes
O146 . C210 . O104 . 127.0(13) yes
C173 . C211 . C334 . 116.9(17) yes
C173 . C211 . H2111 . 121.1 no
C334 . C211 . H2111 . 122.0 no
F41 . C212 . C196 . 117.3(18) yes
F41 . C212 . C292 . 120.9(19) yes
C196 . C212 . C292 . 121.8(17) yes
C165 . C213 . C200 . 117.5(15) yes
C165 . C213 . C264 . 122.6(15) yes
C200 . C213 . C264 . 119.8(14) yes
C197 . C214 . Ce16 . 160.0(9) yes
C197 . C214 . O117 . 117.5(14) yes
Ce16 . C214 . O117 . 59.7(7) yes
C197 . C214 . O118 . 121.8(14) yes
Ce16 . C214 . O118 . 62.5(8) yes
O117 . C214 . O118 . 120.3(14) yes
C183 . C215 . C375 . 119.2(17) yes
C183 . C215 . H2151 . 120.4 no
C375 . C215 . H2151 . 120.4 no
O71 . C216 . O122 2_576 126.5(13) yes
O71 . C216 . C255 . 115.5(15) yes
O122 2_576 C216 . C255 . 117.9(14) yes
C162 . C217 . C314 . 119.1(16) yes
C162 . C217 . H2171 . 120.2 no
C314 . C217 . H2171 . 120.6 no
N166 . C218 . C309 . 123.0(18) yes
N166 . C218 . H2181 . 118.0 no
C309 . C218 . H2181 . 118.9 no
O127 . C219 . O103 2_576 124.2(15) yes
O127 . C219 . C337 . 116.2(15) yes
O103 2_576 C219 . C337 . 119.7(14) yes
C254 . C220 . C321 . 121.8(16) yes
C254 . C220 . H2201 . 118.7 no
C321 . C220 . H2201 . 119.5 no
C252 . C221 . C270 . 119.8(18) yes
C252 . C221 . C284 . 118.4(17) yes
C270 . C221 . C284 . 121.3(16) yes
C182 . C222 . C238 . 120.5(15) yes
C182 . C222 . C266 . 121.4(14) yes
C238 . C222 . C266 . 118.1(15) yes
C158 . C223 . C249 . 122.4(15) yes
C158 . C223 . C325 . 118.7(16) yes
C249 . C223 . C325 . 118.5(16) yes
C283 . C224 . C404 . 118.7(19) yes
C283 . C224 . H2241 . 120.4 no
C404 . C224 . H2241 . 120.9 no
C192 . C225 . C311 . 119.3(14) yes
C192 . C225 . C352 . 119.7(14) yes
C311 . C225 . C352 . 120.9(15) yes
O106 . C226 . O96 . 116.8(15) yes
O106 . C226 . Ce11 . 61.5(8) yes
O96 . C226 . Ce11 . 55.8(9) yes
O106 . C226 . C280 . 119.8(15) yes
O96 . C226 . C280 . 123.2(15) yes
Ce11 . C226 . C280 . 167.8(11) yes
O136 . C227 . O126 . 121.9(13) yes
O136 . C227 . C283 . 119.1(15) yes
O126 . C227 . C283 . 119.0(15) yes
C255 . C228 . C376 . 118(2) yes
C255 . C228 . H2281 . 119.5 no
C376 . C228 . H2281 . 122.4 no
C259 . C229 . C312 . 120.0(16) yes
C259 . C229 . C328 . 118.5(18) yes
C312 . C229 . C328 . 121.2(18) yes
C281 . C230 . C302 . 117.0(19) yes
C281 . C230 . H2301 . 122.2 no
C302 . C230 . H2301 . 120.8 no
C187 . C231 . C180 . 117.1(15) yes
C187 . C231 . C261 . 120.7(15) yes
C180 . C231 . C261 . 122.0(17) yes
F39 . C232 . C195 . 120.5(19) yes
F39 . C232 . C332 . 116(2) yes
C195 . C232 . C332 . 123.3(19) yes
C203 . C233 . C194 . 121.1(15) yes
C203 . C233 . C241 . 120.0(14) yes
C194 . C233 . C241 . 118.9(15) yes
C180 . C234 . C260 . 118.8(18) yes
C180 . C234 . H2341 . 120.5 no
C260 . C234 . H2341 . 120.7 no
C249 . C235 . C269 . 120(2) yes
C249 . C235 . H2351 . 120.4 no
C269 . C235 . H2351 . 120.0 no
C174 . C236 . C282 . 119.4(16) yes
C174 . C236 . H2361 . 119.8 no
C282 . C236 . H2361 . 120.8 no
C161 . C237 . C294 . 119.7(16) yes
C161 . C237 . C331 . 119.5(15) yes
C294 . C237 . C331 . 120.7(16) yes
C222 . C238 . C247 . 118.8(20) yes
C222 . C238 . H2381 . 120.4 no
C247 . C238 . H2381 . 120.8 no
C177 . C239 . C251 . 122.8(15) yes
C177 . C239 . C356 . 118.2(17) yes
C251 . C239 . C356 . 118.7(19) yes
N156 . C240 . C384 . 122(2) yes
N156 . C240 . H2401 . 118.6 no
C384 . C240 . H2401 . 119.2 no
C233 . C241 . C292 . 120.2(17) yes
C233 . C241 . H2411 . 118.8 no
C292 . C241 . H2411 . 121.1 no
C202 . C242 . C278 . 117.5(16) yes
C202 . C242 . H2421 . 121.6 no
C278 . C242 . H2421 . 120.8 no
N152 . C243 . C319 . 123.2(14) yes
N152 . C243 . H2431 . 118.1 no
C319 . C243 . H2431 . 118.6 no
N156 . C244 . C348 . 123.2(19) yes
N156 . C244 . H2441 . 118.5 no
C348 . C244 . H2441 . 118.3 no
F42 . C245 . C357 . 121(2) yes
F42 . C245 . C365 . 117(2) yes
C357 . C245 . C365 . 123(2) yes
N153 . C246 . C359 . 123.4(20) yes
N153 . C246 . H2461 . 117.9 no
C359 . C246 . H2461 . 118.6 no
C238 . C247 . C305 . 119.4(19) yes
C238 . C247 . H2471 . 120.5 no
C305 . C247 . H2471 . 120.1 no
C195 . C248 . C171 . 121.6(18) yes
C195 . C248 . H2481 . 119.7 no
C171 . C248 . H2481 . 118.7 no
C223 . C249 . C235 . 120.9(19) yes
C223 . C249 . H2491 . 118.7 no
C235 . C249 . H2491 . 120.4 no
C256 . C250 . C326 . 118.1(16) yes
C256 . C250 . H2501 . 121.3 no
C326 . C250 . H2501 . 120.5 no
C239 . C251 . C355 . 121.7(20) yes
C239 . C251 . H2511 . 118.2 no
C355 . C251 . H2511 . 120.1 no
C221 . C252 . C401 . 122(2) yes
C221 . C252 . H2521 . 118.9 no
C401 . C252 . H2521 . 119.2 no
C279 . C253 . C293 . 120.7(17) yes
C279 . C253 . H2531 . 120.2 no
C293 . C253 . H2531 . 119.0 no
C172 . C254 . C220 . 119.1(14) yes
C172 . C254 . C347 . 122.9(15) yes
C220 . C254 . C347 . 117.9(15) yes
C216 . C255 . C228 . 119.7(17) yes
C216 . C255 . C367 . 119.9(18) yes
C228 . C255 . C367 . 120.3(18) yes
C162 . C256 . C250 . 122.9(15) yes
C162 . C256 . H2561 . 118.3 no
C250 . C256 . H2561 . 118.8 no
C170 . C257 . C275 . 119.0(16) yes
C170 . C257 . H2571 . 120.6 no
C275 . C257 . H2571 . 120.4 no
C169 . C258 . C365 . 120(2) yes
C169 . C258 . H2581 . 121.6 no
C365 . C258 . H2581 . 118.7 no
C229 . C259 . O128 . 116.7(16) yes
C229 . C259 . O76 . 118.8(16) yes
O128 . C259 . O76 . 124.5(15) yes
C234 . C260 . F43 . 118.2(20) yes
C234 . C260 . C301 . 122.5(19) yes
F43 . C260 . C301 . 119(2) yes
C231 . C261 . C301 . 120.6(19) yes
C231 . C261 . H2611 . 118.6 no
C301 . C261 . H2611 . 120.8 no
C169 . C262 . C357 . 120.9(18) yes
C169 . C262 . H2621 . 119.7 no
C357 . C262 . H2621 . 119.4 no
C193 . C263 . C273 . 119.3(18) yes
C193 . C263 . H2631 . 120.1 no
C273 . C263 . H2631 . 120.6 no
C213 . C264 . C299 . 121.1(16) yes
C213 . C264 . H2641 . 119.6 no
C299 . C264 . H2641 . 119.3 no
C287 . C265 . C352 . 117(2) yes
C287 . C265 . H2651 . 120.7 no
C352 . C265 . H2651 . 122.0 no
C222 . C266 . C286 . 119.7(17) yes
C222 . C266 . H2661 . 120.0 no
C286 . C266 . H2661 . 120.4 no
C179 . C267 . C320 . 121.7(17) yes
C179 . C267 . H2671 . 118.7 no
C320 . C267 . H2671 . 119.7 no
C184 . C268 . C392 . 120.3(17) yes
C184 . C268 . H2681 . 119.9 no
C392 . C268 . H2681 . 119.8 no
F37 . C269 . C235 . 121(2) yes
F37 . C269 . C318 . 115.2(19) yes
C235 . C269 . C318 . 123.6(17) yes
C221 . C270 . O139 . 113.6(16) yes
C221 . C270 . O132 . 118.7(16) yes
O139 . C270 . O132 . 127.7(15) yes
F40 . C271 . C282 . 119.8(18) yes
F40 . C271 . C288 . 116.9(17) yes
C282 . C271 . C288 . 123.3(16) yes
C280 . C272 . C338 . 120.0(20) yes
C280 . C272 . H2721 . 119.8 no
C338 . C272 . H2721 . 120.2 no
C263 . C273 . C360 . 116.5(16) yes
C263 . C273 . H2731 . 121.6 no
C360 . C273 . H2731 . 121.9 no
C257 . C275 . C319 . 118.6(14) yes
C257 . C275 . H2751 . 120.1 no
C319 . C275 . H2751 . 121.3 no
C208 . C276 . C387 . 117.7(18) yes
C208 . C276 . H2761 . 121.8 no
C387 . C276 . H2761 . 120.4 no
N155 . C277 . C364 . 122.3(19) yes
N155 . C277 . H2771 . 117.6 no
C364 . C277 . H2771 . 120.1 no
F131 . C278 . C242 . 117.1(16) yes
F131 . C278 . C320 . 118.2(18) yes
C242 . C278 . C320 . 124.7(17) yes
C253 . C279 . C333 . 116.7(18) yes
C253 . C279 . H2791 . 121.8 no
C333 . C279 . H2791 . 121.4 no
C226 . C280 . C272 . 121.7(16) yes
C226 . C280 . C340 . 116.0(18) yes
C272 . C280 . C340 . 122.3(18) yes
C230 . C281 . C190 . 123.0(17) yes
C230 . C281 . H2811 . 118.3 no
C190 . C281 . H2811 . 118.7 no
C236 . C282 . C271 . 119.9(18) yes
C236 . C282 . H2821 . 121.0 no
C271 . C282 . H2821 . 119.1 no
C227 . C283 . C224 . 117.9(17) yes
C227 . C283 . C351 . 118.8(17) yes
C224 . C283 . C351 . 123.2(18) yes
C221 . C284 . C362 . 121.5(20) yes
C221 . C284 . H2841 . 118.9 no
C362 . C284 . H2841 . 119.6 no
C189 . C285 . C417 . 120.00(4) yes
C189 . C285 . H2851 . 120.4 no
C417 . C285 . H2851 . 119.6 no
C266 . C286 . C305 . 121.2(18) yes
C266 . C286 . H2861 . 119.9 no
C305 . C286 . H2861 . 118.8 no
F38 . C287 . C265 . 118.5(19) yes
F38 . C287 . C317 . 116.9(18) yes
C265 . C287 . C317 . 124.5(17) yes
C271 . C288 . C181 . 116.9(17) yes
C271 . C288 . H2881 . 121.6 no
C181 . C288 . H2881 . 121.5 no
O151 . C289 . O135 . 120.6(18) yes
O151 . C289 . C303 . 118.3(19) yes
O135 . C289 . C303 . 121.0(18) yes
C316 . C290 . C331 . 116.2(19) yes
C316 . C290 . H2901 . 122.2 no
C331 . C290 . H2901 . 121.6 no
C212 . C292 . C241 . 120.8(19) yes
C212 . C292 . H2921 . 119.5 no
C241 . C292 . H2921 . 119.7 no
C209 . C293 . C253 . 121.2(15) yes
C209 . C293 . C370 . 117.0(16) yes
C253 . C293 . C370 . 121.8(17) yes
C237 . C294 . C298 . 120.2(19) yes
C237 . C294 . H2941 . 119.0 no
C298 . C294 . H2941 . 120.8 no
C200 . C295 . C374 . 119.3(17) yes
C200 . C295 . H2951 . 120.5 no
C374 . C295 . H2951 . 120.1 no
C329 . C296 . C407 . 117(2) yes
C329 . C296 . H2961 . 121.7 no
C407 . C296 . H2961 . 121.2 no
C186 . C297 . C400 . 121(2) yes
C186 . C297 . H2971 . 118.8 no
C400 . C297 . H2971 . 120.4 no
C294 . C298 . C316 . 117(2) yes
C294 . C298 . H2981 . 122.4 no
C316 . C298 . H2981 . 120.4 no
C264 . C299 . C374 . 116.9(18) yes
C264 . C299 . H2991 . 121.8 no
C374 . C299 . H2991 . 121.3 no
N155 . C300 . C372 . 127(2) yes
N155 . C300 . H3001 . 116.0 no
C372 . C300 . H3001 . 116.9 no
C261 . C301 . C260 . 118(2) yes
C261 . C301 . H3011 . 120.5 no
C260 . C301 . H3011 . 121.1 no
F137 . C302 . C230 . 118.8(20) yes
F137 . C302 . C330 . 117.6(18) yes
C230 . C302 . C330 . 123.6(19) yes
C289 . C303 . C383 . 122(2) yes
C289 . C303 . C389 . 120.4(19) yes
C383 . C303 . C389 . 118(2) yes
C199 . C304 . C382 . 118(2) yes
C199 . C304 . H3041 . 121.6 no
C382 . C304 . H3041 . 120.4 no
F129 . C305 . C286 . 121.5(17) yes
F129 . C305 . C247 . 115.8(17) yes
C286 . C305 . C247 . 122.7(17) yes
C189 . C306 . C397 . 120.00(4) yes
C189 . C306 . H3061 . 119.6 no
C397 . C306 . H3061 . 120.4 no
C188 . C307 . C349 . 118.2(16) yes
C188 . C307 . H3071 . 121.0 no
C349 . C307 . H3071 . 120.8 no
N154 . C308 . C360 . 125.3(16) yes
N154 . C308 . H3081 . 117.1 no
C360 . C308 . H3081 . 117.6 no
C218 . C309 . C353 . 120(2) yes
C218 . C309 . H3091 . 120.4 no
C353 . C309 . H3091 . 120.1 no
C378 . N310 . C381 . 114(2) yes
C225 . C311 . C317 . 115.9(17) yes
C225 . C311 . H3111 . 121.4 no
C317 . C311 . H3111 . 122.7 no
C229 . C312 . C366 . 121(2) yes
C229 . C312 . H3121 . 118.4 no
C366 . C312 . H3121 . 120.2 no
C341 . C313 . C369 . 120(2) yes
C341 . C313 . H3131 . 120.1 no
C369 . C313 . H3131 . 120.1 no
C217 . C314 . C326 . 119.9(16) yes
C217 . C314 . H3141 . 120.0 no
C326 . C314 . H3141 . 120.1 no
N166 . C315 . C324 . 122.9(19) yes
N166 . C315 . H3151 . 118.4 no
C324 . C315 . H3151 . 118.6 no
F168 . C316 . C290 . 116(2) yes
F168 . C316 . C298 . 119(2) yes
C290 . C316 . C298 . 124.6(18) yes
C311 . C317 . C287 . 120.3(18) yes
C311 . C317 . H3171 . 119.4 no
C287 . C317 . H3171 . 120.3 no
C269 . C318 . C325 . 117.8(19) yes
C269 . C318 . H3181 . 120.2 no
C325 . C318 . H3181 . 122.0 no
C243 . C319 . C275 . 118.7(15) yes
C243 . C319 . H3191 . 120.8 no
C275 . C319 . H3191 . 120.5 no
C267 . C320 . C278 . 117.2(19) yes
C267 . C320 . H3201 . 121.9 no
C278 . C320 . H3201 . 120.9 no
C220 . C321 . C322 . 116.6(18) yes
C220 . C321 . H3211 . 121.6 no
C322 . C321 . H3211 . 121.8 no
F44 . C322 . C321 . 117.2(18) yes
F44 . C322 . C342 . 119.0(17) yes
C321 . C322 . C342 . 123.8(16) yes
C171 . C323 . C332 . 119.6(18) yes
C171 . C323 . H3231 . 120.1 no
C332 . C323 . H3231 . 120.2 no
C315 . C324 . C353 . 116.4(19) yes
C315 . C324 . H3241 . 121.8 no
C353 . C324 . H3241 . 121.7 no
C318 . C325 . C223 . 119.2(19) yes
C318 . C325 . H3251 . 120.9 no
C223 . C325 . H3251 . 119.9 no
F36 . C326 . C250 . 119.4(15) yes
F36 . C326 . C314 . 118.8(16) yes
C250 . C326 . C314 . 121.8(16) yes
N157 . C327 . C415 . 123(2) yes
N157 . C327 . H3271 . 118.8 no
C415 . C327 . H3271 . 118.1 no
C229 . C328 . C379 . 117(2) yes
C229 . C328 . H3281 . 120.6 no
C379 . C328 . H3281 . 122.8 no
C296 . C329 . C337 . 124(2) yes
C296 . C329 . H3291 . 118.5 no
C337 . C329 . H3291 . 117.2 no
C302 . C330 . C354 . 117.9(19) yes
C302 . C330 . H3301 . 121.1 no
C354 . C330 . H3301 . 121.1 no
C237 . C331 . C290 . 121.0(18) yes
C237 . C331 . H3311 . 118.1 no
C290 . C331 . H3311 . 121.0 no
C232 . C332 . C323 . 118(2) yes
C232 . C332 . H3321 . 121.1 no
C323 . C332 . H3321 . 121.4 no
F46 . C333 . C279 . 118.5(19) yes
F46 . C333 . C388 . 118(2) yes
C279 . C333 . C388 . 123.6(19) yes
C211 . C334 . C387 . 120.1(19) yes
C211 . C334 . H3341 . 120.1 no
C387 . C334 . H3341 . 119.7 no
C336 . C335 . C369 . 117(2) yes
C336 . C335 . H3351 . 121.5 no
C369 . C335 . H3351 . 121.6 no
C335 . C336 . N159 . 124.6(19) yes
C335 . C336 . H3361 . 118.1 no
N159 . C336 . H3361 . 117.4 no
C219 . C337 . C329 . 123.4(17) yes
C219 . C337 . C361 . 118.8(16) yes
C329 . C337 . C361 . 117.7(17) yes
C272 . C338 . C373 . 118(2) yes
C272 . C338 . H3381 . 122.3 no
C373 . C338 . H3381 . 120.0 no
F47 . C339 . C366 . 122(2) yes
F47 . C339 . C379 . 115(2) yes
C366 . C339 . C379 . 122.3(20) yes
C280 . C340 . C145 . 118(2) yes
C280 . C340 . H3401 . 118.9 no
C145 . C340 . H3401 . 122.9 no
C313 . C341 . N159 . 122(2) yes
C313 . C341 . H3411 . 119.2 no
N159 . C341 . H3411 . 118.4 no
C322 . C342 . C347 . 118.2(18) yes
C322 . C342 . H3421 . 121.2 no
C347 . C342 . H3421 . 120.6 no
C198 . C343 . C368 . 118(2) yes
C198 . C343 . H3431 . 120.0 no
C368 . C343 . H3431 . 121.7 no
C207 . C344 . C411 . 118(2) yes
C207 . C344 . H3441 . 120.9 no
C411 . C344 . H3441 . 120.7 no
C186 . C345 . C377 . 120.8(19) yes
C186 . C345 . H3451 . 119.2 no
C377 . C345 . H3451 . 120.0 no
F141 . C346 . C362 . 120(2) yes
F141 . C346 . C401 . 117(3) yes
C362 . C346 . C401 . 123(2) yes
C342 . C347 . C254 . 121.6(18) yes
C342 . C347 . H3471 . 120.0 no
C254 . C347 . H3471 . 118.4 no
C244 . C348 . C386 . 119(2) yes
C244 . C348 . H3481 . 121.1 no
C386 . C348 . H3481 . 120.3 no
F130 . C349 . C307 . 117.8(17) yes
F130 . C349 . C392 . 118.6(17) yes
C307 . C349 . C392 . 123.5(16) yes
C201 . C350 . C398 . 123(2) yes
C201 . C350 . H3501 . 119.9 no
C398 . C350 . H3501 . 117.2 no
C283 . C351 . C395 . 117(2) yes
C283 . C351 . H3511 . 121.8 no
C395 . C351 . H3511 . 120.9 no
C265 . C352 . C225 . 120.8(19) yes
C265 . C352 . H3521 . 120.6 no
C225 . C352 . H3521 . 118.6 no
C324 . C353 . C309 . 121(2) yes
C324 . C353 . H3531 . 119.0 no
C309 . C353 . H3531 . 120.0 no
C190 . C354 . C330 . 121.4(19) yes
C190 . C354 . H3541 . 118.7 no
C330 . C354 . H3541 . 119.9 no
C251 . C355 . C408 . 121(2) yes
C251 . C355 . H3551 . 119.0 no
C408 . C355 . H3551 . 120.3 no
C239 . C356 . C402 . 118(2) yes
C239 . C356 . H3561 . 121.0 no
C402 . C356 . H3561 . 120.7 no
C262 . C357 . C245 . 119(2) yes
C262 . C357 . H3571 . 120.9 no
C245 . C357 . H3571 . 120.1 no
C197 . C358 . C406 . 118(2) yes
C197 . C358 . H3581 . 120.9 no
C406 . C358 . H3581 . 121.2 no
C246 . C359 . C375 . 119.5(19) yes
C246 . C359 . H3591 . 120.1 no
C375 . C359 . H3591 . 120.4 no
C273 . C360 . C308 . 116.9(17) yes
C273 . C360 . H3601 . 121.5 no
C308 . C360 . H3601 . 121.6 no
C337 . C361 . C412 . 119(2) yes
C337 . C361 . H3611 . 119.6 no
C412 . C361 . H3611 . 121.4 no
C284 . C362 . C346 . 118(2) yes
C284 . C362 . H3621 . 121.9 no
C346 . C362 . H3621 . 120.3 no
C378 . C363 . C393 . 116(2) yes
C378 . C363 . H3631 . 122.3 no
C393 . C363 . H3631 . 121.7 no
C277 . C364 . C413 . 117(2) yes
C277 . C364 . H3641 . 121.2 no
C413 . C364 . H3641 . 121.6 no
C245 . C365 . C258 . 118(2) yes
C245 . C365 . H3651 . 120.2 no
C258 . C365 . H3651 . 121.8 no
C339 . C366 . C312 . 118(2) yes
C339 . C366 . H3661 . 121.1 no
C312 . C366 . H3661 . 121.2 no
C255 . C367 . C409 . 121(2) yes
C255 . C367 . H3671 . 120.2 no
C409 . C367 . H3671 . 119.2 no
C343 . C368 . C398 . 120(2) yes
C343 . C368 . H3681 . 119.9 no
C398 . C368 . H3681 . 120.2 no
C335 . C369 . C313 . 120(2) yes
C335 . C369 . H3691 . 120.1 no
C313 . C369 . H3691 . 120.0 no
C293 . C370 . C388 . 119(2) yes
C293 . C370 . H3701 . 119.9 no
C388 . C370 . H3701 . 121.0 no
C381 . C371 . C393 . 118(2) yes
C381 . C371 . H3711 . 121.6 no
C393 . C371 . H3711 . 120.1 no
C300 . C372 . C413 . 118(2) yes
C300 . C372 . H3721 . 121.5 no
C413 . C372 . H3721 . 120.9 no
C145 . C373 . F138 . 117(2) yes
C145 . C373 . C338 . 124(2) yes
F138 . C373 . C338 . 120(3) yes
C295 . C374 . C299 . 123.1(16) yes
C295 . C374 . F45 . 118.6(16) yes
C299 . C374 . F45 . 118.3(18) yes
C359 . C375 . C215 . 117.0(18) yes
C359 . C375 . H3751 . 121.4 no
C215 . C375 . H3751 . 121.6 no
C228 . C376 . C403 . 119(2) yes
C228 . C376 . H3761 . 120.3 no
C403 . C376 . H3761 . 120.8 no
C345 . C377 . C385 . 120(2) yes
C345 . C377 . H3771 . 121.2 no
C385 . C377 . H3771 . 119.2 no
C363 . C378 . N310 . 123(2) yes
C363 . C378 . H3781 . 120.3 no
N310 . C378 . H3781 . 116.9 no
C328 . C379 . C339 . 121(2) yes
C328 . C379 . H3791 . 119.6 no
C339 . C379 . H3791 . 119.7 no
C396 . C380 . C405 . 117.68(6) yes
C396 . C380 . H3801 . 120.8 no
C405 . C380 . H3801 . 121.5 no
N310 . C381 . C371 . 125(3) yes
N310 . C381 . H3811 . 118.6 no
C371 . C381 . H3811 . 116.8 no
F140 . C382 . C304 . 117(2) yes
F140 . C382 . C406 . 117(2) yes
C304 . C382 . C406 . 126(2) yes
C303 . C383 . C410 . 122(3) yes
C303 . C383 . H3831 . 118.5 no
C410 . C383 . H3831 . 119.0 no
C240 . C384 . C386 . 118(2) yes
C240 . C384 . H3841 . 120.6 no
C386 . C384 . H3841 . 121.1 no
F167 . C385 . C377 . 123(2) yes
F167 . C385 . C400 . 115(2) yes
C377 . C385 . C400 . 122(2) yes
C384 . C386 . C348 . 120(2) yes
C384 . C386 . H3861 . 120.3 no
C348 . C386 . H3861 . 120.0 no
F274 . C387 . C276 . 115(2) yes
F274 . C387 . C334 . 120(2) yes
C276 . C387 . C334 . 124.5(17) yes
C370 . C388 . C333 . 118(2) yes
C370 . C388 . H3881 . 121.5 no
C333 . C388 . H3881 . 120.7 no
C303 . C389 . C414 . 120(2) yes
C303 . C389 . H3891 . 118.9 no
C414 . C389 . H3891 . 120.7 no
C399 . C390 . N416 . 127.44(6) yes
C399 . C390 . H3901 . 117.0 no
N416 . C390 . H3901 . 115.6 no
F291 . C391 . C397 . 117.8(15) yes
F291 . C391 . C417 . 122.2(15) yes
C397 . C391 . C417 . 120.00(4) yes
C349 . C392 . C268 . 117.8(18) yes
C349 . C392 . H3921 . 120.7 no
C268 . C392 . H3921 . 121.5 no
C363 . C393 . C371 . 124(2) yes
C363 . C393 . H3931 . 117.7 no
C371 . C393 . H3931 . 118.3 no
F185 . C394 . C395 . 121(2) yes
F185 . C394 . C404 . 118(2) yes
C395 . C394 . C404 . 121.2(18) yes
C351 . C395 . C394 . 122(2) yes
C351 . C395 . H3951 . 119.4 no
C394 . C395 . H3951 . 118.8 no
C380 . C396 . C399 . 109.04(6) yes
C380 . C396 . H3961 . 126.0 no
C399 . C396 . H3961 . 124.9 no
C306 . C397 . C391 . 120.00(4) yes
C306 . C397 . H3971 . 119.6 no
C391 . C397 . H3971 . 120.4 no
F143 . C398 . C368 . 120(3) yes
F143 . C398 . C350 . 117(3) yes
C368 . C398 . C350 . 122.5(20) yes
C396 . C399 . C390 . 117.69(6) yes
C396 . C399 . H3991 . 121.9 no
C390 . C399 . H3991 . 120.5 no
C385 . C400 . C297 . 118(2) yes
C385 . C400 . H4001 . 121.8 no
C297 . C400 . H4001 . 120.7 no
C252 . C401 . C346 . 117(2) yes
C252 . C401 . H4011 . 122.1 no
C346 . C401 . H4011 . 121.1 no
C356 . C402 . C408 . 118(2) yes
C356 . C402 . H4021 . 122.4 no
C408 . C402 . H4021 . 119.2 no
F144 . C403 . C376 . 118(3) yes
F144 . C403 . C409 . 119(3) yes
C376 . C403 . C409 . 123(2) yes
C394 . C404 . C224 . 118(2) yes
C394 . C404 . H4041 . 121.0 no
C224 . C404 . H4041 . 121.4 no
C380 . C405 . N416 . 127.43(6) yes
C380 . C405 . H4051 . 115.9 no
N416 . C405 . H4051 . 116.7 no
C358 . C406 . C382 . 117(2) yes
C358 . C406 . H4061 . 121.9 no
C382 . C406 . H4061 . 120.8 no
C296 . C407 . F48 . 120(2) yes
C296 . C407 . C412 . 122(2) yes
F48 . C407 . C412 . 117(3) yes
F142 . C408 . C402 . 115(2) yes
F142 . C408 . C355 . 123(3) yes
C402 . C408 . C355 . 122(2) yes
C367 . C409 . C403 . 119(3) yes
C367 . C409 . H4091 . 121.4 no
C403 . C409 . H4091 . 119.7 no
C383 . C410 . C419 . 118(3) yes
C383 . C410 . H4101 . 121.5 no
C419 . C410 . H4101 . 120.4 no
C344 . C411 . C415 . 120(2) yes
C344 . C411 . H4111 . 120.1 no
C415 . C411 . H4111 . 120.2 no
C407 . C412 . C361 . 120(2) yes
C407 . C412 . H4121 . 119.2 no
C361 . C412 . H4121 . 121.1 no
C364 . C413 . C372 . 120.9(20) yes
C364 . C413 . H4131 . 119.7 no
C372 . C413 . H4131 . 119.5 no
C389 . C414 . C419 . 118(3) yes
C389 . C414 . H4141 . 120.6 no
C419 . C414 . H4141 . 121.0 no
C327 . C415 . C411 . 118(2) yes
C327 . C415 . H4151 . 121.8 no
C411 . C415 . H4151 . 120.4 no
C405 . N416 . C390 . 120.71(6) yes
C391 . C417 . C285 . 120.00(4) yes
C391 . C417 . H4171 . 119.6 no
C285 . C417 . H4171 . 120.4 no
F418 . C419 . C414 . 120(3) yes
F418 . C419 . C410 . 116(3) yes
C414 . C419 . C410 . 123(3) yes
Ce15 . O420 . C206 . 98.8(10) yes
C31 . C32 . C33 . 120.00(4) yes
C31 . C32 . H321 . 119.6 no
C33 . C32 . H321 . 120.4 no

loop_
_geom_bond_atom_site_label_1
_geom_bond_site_symmetry_1
_geom_bond_atom_site_label_2
_geom_bond_site_symmetry_2
_geom_bond_distance
_geom_bond_publ_flag
Ce1 . O95 2_576 2.441(9) yes
Ce1 . O104 2_576 2.432(11) yes
Ce1 . O73 2_576 2.211(10) yes
Ce1 . O53 . 2.207(9) yes
Ce1 . O103 . 2.493(10) yes
Ce1 . O110 . 2.332(10) yes
Ce1 . O132 . 2.383(11) yes
Ce1 . O151 . 2.325(13) yes
Ce2 . Ce3 . 3.7781(11) yes
Ce2 . Ce5 . 3.7650(10) yes
Ce2 . O58 . 2.202(8) yes
Ce2 . O60 . 2.218(9) yes
Ce2 . O81 . 2.433(10) yes
Ce2 . O84 . 2.451(10) yes
Ce2 . O109 . 2.449(10) yes
Ce2 . O110 . 2.326(10) yes
Ce2 . O135 . 2.372(12) yes
Ce2 . O139 . 2.335(12) yes
Ce3 . O51 2_576 2.362(9) yes
Ce3 . O123 2_576 2.351(11) yes
Ce3 . O52 2_576 2.300(8) yes
Ce3 . O73 2_576 2.263(10) yes
Ce3 . Ce5 . 3.7683(10) yes
Ce3 . O59 . 2.370(9) yes
Ce3 . O60 . 2.292(9) yes
Ce3 . O110 . 2.411(10) yes
Ce3 . N154 . 2.696(12) yes
Ce4 . Ce6 . 3.7410(10) yes
Ce4 . Ce10 . 3.8614(11) yes
Ce4 . O54 . 2.268(8) yes
Ce4 . O59 . 2.317(9) yes
Ce4 . O60 . 2.211(10) yes
Ce4 . O67 . 2.658(10) yes
Ce4 . O109 . 2.411(9) yes
Ce4 . O112 . 2.585(11) yes
Ce4 . O115 . 2.607(11) yes
Ce4 . O119 . 2.443(10) yes
Ce4 . O134 . 2.360(9) yes
Ce4 . C205 . 2.963(15) yes
Ce5 . O52 2_576 2.321(9) yes
Ce5 . O50 . 2.374(9) yes
Ce5 . O53 . 2.287(9) yes
Ce5 . O57 . 2.378(9) yes
Ce5 . O58 . 2.280(9) yes
Ce5 . O72 . 2.335(8) yes
Ce5 . O110 . 2.390(9) yes
Ce5 . N159 . 2.654(14) yes
Ce6 . O50 2_576 2.273(8) yes
Ce6 . O123 2_576 2.257(11) yes
Ce6 . O72 2_576 2.227(9) yes
Ce6 . Ce7 . 3.7632(10) yes
Ce6 . O59 . 2.243(9) yes
Ce6 . O67 . 2.791(10) yes
Ce6 . O71 . 2.391(10) yes
Ce6 . O86 . 2.476(9) yes
Ce6 . O113 . 2.574(10) yes
Ce6 . O119 . 2.580(9) yes
Ce6 . C164 . 2.935(14) yes
Ce7 . O52 2_576 2.374(9) yes
Ce7 . O50 2_576 2.314(9) yes
Ce7 . Ce9 . 3.7536(10) yes
Ce7 . Ce10 . 3.7265(10) yes
Ce7 . O51 . 2.300(9) yes
Ce7 . O52 . 2.372(9) yes
Ce7 . O54 . 2.326(8) yes
Ce7 . O57 . 2.304(9) yes
Ce7 . O59 . 2.338(8) yes
Ce7 . O70 . 2.327(8) yes
Ce8 . Ce12 . 3.7244(11) yes
Ce8 . O54 . 2.404(9) yes
Ce8 . O66 . 2.671(10) yes
Ce8 . O67 . 2.793(10) yes
Ce8 . O70 . 2.395(9) yes
Ce8 . O93 . 2.907(10) yes
Ce8 . O106 . 2.50(1) yes
Ce8 . O111 . 2.737(11) yes
Ce8 . O112 . 2.471(10) yes
Ce8 . O147 . 2.514(12) yes
Ce8 . O150 . 2.537(11) yes
Ce8 . C158 . 2.975(17) yes
Ce8 . C209 . 2.993(17) yes
Ce9 . Ce10 . 3.7281(10) yes
Ce9 . O51 . 2.257(9) yes
Ce9 . O57 . 2.273(8) yes
Ce9 . O69 . 2.613(9) yes
Ce9 . O72 . 2.202(10) yes
Ce9 . O93 . 2.768(10) yes
Ce9 . O114 . 2.474(9) yes
Ce9 . O122 . 2.419(9) yes
Ce9 . O123 . 2.270(11) yes
Ce9 . O124 . 2.539(10) yes
Ce9 . C192 . 2.948(15) yes
Ce10 . O54 . 2.264(9) yes
Ce10 . O57 . 2.278(9) yes
Ce10 . O58 . 2.213(9) yes
Ce10 . O79 . 2.387(10) yes
Ce10 . O93 . 2.628(10) yes
Ce10 . O109 . 2.379(9) yes
Ce10 . O111 . 2.391(11) yes
Ce10 . O114 . 2.532(10) yes
Ce10 . O121 . 2.601(11) yes
Ce10 . C178 . 2.938(16) yes
Ce11 . Ce12 . 3.8705(11) yes
Ce11 . O51 . 2.363(9) yes
Ce11 . O69 . 2.497(10) yes
Ce11 . O70 . 2.293(8) yes
Ce11 . O73 . 2.245(10) yes
Ce11 . O93 . 2.694(10) yes
Ce11 . O95 . 2.429(9) yes
Ce11 . O96 . 2.523(13) yes
Ce11 . O106 . 2.643(11) yes
Ce11 . O146 . 2.407(10) yes
Ce11 . C226 . 3.003(17) yes
Ce12 . O50 2_576 2.265(9) yes
Ce12 . O53 2_576 2.209(9) yes
Ce12 . O66 . 2.396(10) yes
Ce12 . O67 . 2.666(10) yes
Ce12 . O70 . 2.249(9) yes
Ce12 . O86 . 2.539(10) yes
Ce12 . O95 . 2.390(9) yes
Ce12 . O105 . 2.605(11) yes
Ce12 . O127 . 2.366(9) yes
Ce12 . C187 . 2.930(15) yes
Ce13 . Ce23 2_667 3.7475(11) yes
Ce13 . O91 2_667 2.266(9) yes
Ce13 . Ce16 . 3.8724(11) yes
Ce13 . Ce24 . 3.7372(10) yes
Ce13 . O56 . 2.310(9) yes
Ce13 . O65 . 2.324(9) yes
Ce13 . O83 . 2.627(11) yes
Ce13 . O87 . 2.490(11) yes
Ce13 . O92 . 2.557(12) yes
Ce13 . O94 . 2.714(10) yes
Ce13 . O100 . 2.400(10) yes
Ce13 . O128 . 2.385(10) yes
Ce13 . C176 . 2.989(18) yes
Ce14 . Ce20 2_667 3.7894(10) yes
Ce14 . O108 2_667 2.397(10) yes
Ce14 . O97 2_667 2.283(8) yes
Ce14 . Ce21 . 3.7582(10) yes
Ce14 . Ce24 . 3.7501(11) yes
Ce14 . O62 . 2.295(9) yes
Ce14 . O63 . 2.215(9) yes
Ce14 . O65 . 2.251(10) yes
Ce14 . O77 . 2.569(11) yes
Ce14 . O85 . 2.458(9) yes
Ce14 . O87 . 2.592(9) yes
Ce14 . O94 . 2.734(10) yes
Ce14 . C163 . 2.935(15) yes
Ce15 . Ce16 . 3.7237(10) yes
Ce15 . Ce18 . 3.7315(10) yes
Ce15 . O25 . 2.709(10) yes
Ce15 . O26 . 2.537(12) yes
Ce15 . C27 . 3.000(17) yes
Ce15 . O56 . 2.417(8) yes
Ce15 . O74 . 2.508(9) yes
Ce15 . O75 . 2.408(9) yes
Ce15 . O82 . 2.657(10) yes
Ce15 . O83 . 2.490(10) yes
Ce15 . O94 . 2.992(11) yes
Ce15 . O98 . 2.706(11) yes
Ce15 . C206 . 3.007(17) yes
Ce15 . O420 . 2.552(11) yes
Ce16 . O35 2_667 2.280(9) yes
Ce16 . O61 2_667 2.200(8) yes
Ce16 . Ce17 . 3.7395(10) yes
Ce16 . O56 . 2.248(9) yes
Ce16 . O82 . 2.411(10) yes
Ce16 . O98 . 2.629(9) yes
Ce16 . O99 . 2.409(9) yes
Ce16 . O100 . 2.404(9) yes
Ce16 . O117 . 2.534(10) yes
Ce16 . O118 . 2.601(10) yes
Ce16 . C214 . 2.927(15) yes
Ce17 . O35 2_667 2.279(9) yes
Ce17 . O63 2_667 2.204(9) yes
Ce17 . Ce18 . 3.7633(10) yes
Ce17 . Ce24 . 3.7653(11) yes
Ce17 . O49 . 2.253(9) yes
Ce17 . O80 . 2.525(10) yes
Ce17 . O89 . 2.400(10) yes
Ce17 . O97 . 2.223(9) yes
Ce17 . O98 . 2.894(10) yes
Ce17 . O116 . 2.624(10) yes
Ce17 . O117 . 2.503(9) yes
Ce17 . C160 . 2.965(13) yes
Ce18 . Ce19 . 3.8675(11) yes
Ce18 . O49 . 2.301(9) yes
Ce18 . O64 . 2.196(9) yes
Ce18 . O74 . 2.638(10) yes
Ce18 . O75 . 2.262(9) yes
Ce18 . O90 . 2.374(10) yes
Ce18 . O98 . 2.714(10) yes
Ce18 . O101 . 2.517(10) yes
Ce18 . O116 . 2.508(11) yes
Ce18 . O120 . 2.403(9) yes
Ce18 . C165 . 2.948(15) yes
Ce19 . Ce22 . 3.7484(11) yes
Ce19 . Ce24 . 3.7352(10) yes
Ce19 . O25 . 2.399(11) yes
Ce19 . O62 . 2.310(8) yes
Ce19 . O68 . 2.234(9) yes
Ce19 . O75 . 2.269(9) yes
Ce19 . O85 . 2.531(9) yes
Ce19 . O88 . 2.375(10) yes
Ce19 . O90 . 2.427(9) yes
Ce19 . O94 . 2.579(9) yes
Ce19 . O149 . 2.651(12) yes
Ce19 . C177 . 2.943(16) yes
Ce20 . O65 2_667 2.348(9) yes
Ce20 . Ce21 . 3.7685(11) yes
Ce20 . Ce22 . 3.7871(11) yes
Ce20 . Ce24 . 3.8520(10) yes
Ce20 . O49 . 2.368(9) yes
Ce20 . O55 . 2.331(9) yes
Ce20 . O64 . 2.322(9) yes
Ce20 . O91 . 2.273(10) yes
Ce20 . O97 . 2.320(10) yes
Ce20 . O102 . 2.402(9) yes
Ce20 . N152 . 2.669(11) yes
Ce21 . Ce24 2_667 3.8481(10) yes
Ce21 . Ce23 . 3.7693(10) yes
Ce21 . O35 . 2.390(8) yes
Ce21 . O55 . 2.303(9) yes
Ce21 . O61 . 2.300(9) yes
Ce21 . O62 . 2.330(9) yes
Ce21 . O63 . 2.313(8) yes
Ce21 . O68 . 2.291(8) yes
Ce21 . O102 . 2.422(8) yes
Ce21 . N153 . 2.657(12) yes
Ce22 . O64 . 2.184(9) yes
Ce22 . O68 . 2.203(9) yes
Ce22 . O90 . 2.453(9) yes
Ce22 . O102 . 2.335(9) yes
Ce22 . O107 . 2.463(10) yes
Ce22 . O125 . 2.417(9) yes
Ce22 . O126 . 2.418(10) yes
Ce22 . O148 . 2.362(10) yes
Ce23 . O100 2_667 2.454(10) yes
Ce23 . O78 2_667 2.434(11) yes
Ce23 . O76 2_667 2.432(10) yes
Ce23 . O61 . 2.183(9) yes
Ce23 . O91 . 2.177(10) yes
Ce23 . O102 . 2.323(9) yes
Ce23 . O133 . 2.395(12) yes
Ce23 . O136 . 2.306(10) yes
Ce24 . O55 2_667 2.370(8) yes
Ce24 . O35 2_667 2.296(9) yes
Ce24 . O49 . 2.338(8) yes
Ce24 . O55 . 2.370(9) yes
Ce24 . O56 . 2.298(9) yes
Ce24 . O62 . 2.288(9) yes
Ce24 . O65 . 2.332(8) yes
Ce24 . O75 . 2.334(8) yes
O25 . C27 . 1.27(2) yes
O26 . C27 . 1.26(2) yes
C27 . C28 . 1.484(19) yes
C28 . C29 . 1.377(3) yes
C28 . C33 . 1.376(3) yes
C29 . C30 . 1.376(3) yes
C29 . H291 . 0.950 no
C30 . C31 . 1.376(3) yes
C30 . H301 . 0.950 no
C31 . F34 . 1.33(2) yes
C31 . C32 . 1.377(3) yes
C33 . C32 . 1.376(3) yes
C33 . H331 . 0.950 no
F36 . C326 . 1.364(19) yes
F37 . C269 . 1.378(19) yes
F38 . C287 . 1.432(19) yes
F39 . C232 . 1.34(2) yes
F40 . C271 . 1.382(19) yes
F41 . C212 . 1.336(19) yes
F42 . C245 . 1.35(2) yes
F43 . C260 . 1.35(2) yes
F44 . C322 . 1.361(18) yes
F45 . C374 . 1.353(19) yes
F46 . C333 . 1.38(2) yes
F47 . C339 . 1.32(2) yes
F48 . C407 . 1.34(3) yes
O66 . C158 . 1.295(18) yes
O69 . C192 . 1.293(18) yes
O71 . C216 . 1.266(19) yes
O74 . C165 . 1.315(19) yes
O76 . C259 . 1.26(2) yes
O77 . C163 . 1.258(17) yes
O78 . C175 . 1.270(17) yes
O79 . C182 . 1.282(17) yes
O80 . C160 . 1.277(16) yes
O81 . C182 . 1.263(19) yes
O82 . C206 . 1.295(18) yes
O83 . C176 . 1.267(19) yes
O84 . C172 . 1.271(18) yes
O85 . C177 . 1.289(18) yes
O86 . C187 . 1.269(17) yes
O87 . C163 . 1.284(18) yes
O88 . C203 . 1.272(17) yes
O89 . C161 . 1.278(19) yes
O92 . C176 . 1.293(19) yes
O96 . C226 . 1.245(19) yes
O99 . C175 . 1.271(16) yes
O101 . C165 . 1.245(19) yes
O103 . C219 2_576 1.27(2) yes
O104 . C210 . 1.25(2) yes
O105 . C187 . 1.236(17) yes
O106 . C226 . 1.307(18) yes
O107 . C203 . 1.285(18) yes
O108 . C161 . 1.237(17) yes
O111 . C209 . 1.260(18) yes
O112 . C205 . 1.305(18) yes
O113 . C164 . 1.257(16) yes
O114 . C178 . 1.322(18) yes
O115 . C205 . 1.234(18) yes
O116 . C160 . 1.309(17) yes
O117 . C214 . 1.285(17) yes
O118 . C214 . 1.221(18) yes
O119 . C164 . 1.270(17) yes
O120 . C204 . 1.261(16) yes
O121 . C178 . 1.212(19) yes
O122 . C216 2_576 1.244(19) yes
O124 . C192 . 1.257(17) yes
O125 . C204 . 1.272(17) yes
O126 . C227 . 1.250(19) yes
O127 . C219 . 1.277(18) yes
O128 . C259 . 1.28(2) yes
F129 . C305 . 1.354(19) yes
F130 . C349 . 1.375(19) yes
F131 . C278 . 1.386(19) yes
O132 . C270 . 1.21(2) yes
O133 . C191 . 1.250(19) yes
O134 . C172 . 1.262(17) yes
O135 . C289 . 1.26(2) yes
O136 . C227 . 1.29(2) yes
F137 . C302 . 1.37(2) yes
F138 . C373 . 1.39(3) yes
O139 . C270 . 1.28(2) yes
F140 . C382 . 1.40(3) yes
F141 . C346 . 1.34(2) yes
F142 . C408 . 1.37(3) yes
F143 . C398 . 1.37(2) yes
F144 . C403 . 1.38(2) yes
C145 . C340 . 1.36(3) yes
C145 . C373 . 1.42(4) yes
C145 . H1451 . 0.950 no
O146 . C210 . 1.256(18) yes
O147 . C209 . 1.271(19) yes
O148 . C191 . 1.270(19) yes
O149 . C177 . 1.233(18) yes
O150 . C158 . 1.209(19) yes
O151 . C289 . 1.27(2) yes
N152 . C170 . 1.332(19) yes
N152 . C243 . 1.34(2) yes
N153 . C183 . 1.339(19) yes
N153 . C246 . 1.33(2) yes
N154 . C193 . 1.301(19) yes
N154 . C308 . 1.31(2) yes
N155 . C277 . 1.34(2) yes
N155 . C300 . 1.31(2) yes
N156 . C240 . 1.33(2) yes
N156 . C244 . 1.38(2) yes
N157 . C207 . 1.31(2) yes
N157 . C327 . 1.35(2) yes
C158 . C223 . 1.47(2) yes
N159 . C336 . 1.34(2) yes
N159 . C341 . 1.39(2) yes
C160 . C179 . 1.459(18) yes
C161 . C237 . 1.52(2) yes
C162 . C206 . 1.47(2) yes
C162 . C217 . 1.41(2) yes
C162 . C256 . 1.37(2) yes
C163 . C171 . 1.48(2) yes
C164 . C184 . 1.50(2) yes
C165 . C213 . 1.44(2) yes
N166 . C218 . 1.34(2) yes
N166 . C315 . 1.34(2) yes
F167 . C385 . 1.35(2) yes
F168 . C316 . 1.40(2) yes
C169 . C205 . 1.50(2) yes
C169 . C258 . 1.42(2) yes
C169 . C262 . 1.40(2) yes
C170 . C257 . 1.39(2) yes
C170 . H1701 . 0.950 no
C171 . C248 . 1.37(2) yes
C171 . C323 . 1.37(3) yes
C172 . C254 . 1.498(19) yes
C173 . C204 . 1.509(17) yes
C173 . C208 . 1.39(2) yes
C173 . C211 . 1.40(2) yes
C174 . C175 . 1.47(2) yes
C174 . C181 . 1.41(2) yes
C174 . C236 . 1.41(2) yes
C176 . C186 . 1.47(2) yes
C177 . C239 . 1.50(2) yes
C178 . C189 . 1.478(19) yes
C179 . C202 . 1.43(2) yes
C179 . C267 . 1.35(2) yes
C180 . C231 . 1.39(2) yes
C180 . C234 . 1.42(3) yes
C180 . H1801 . 0.950 no
C181 . C288 . 1.36(2) yes
C181 . H1811 . 0.950 no
C182 . C222 . 1.48(2) yes
C183 . C215 . 1.40(2) yes
C183 . H1831 . 0.950 no
C184 . C188 . 1.41(2) yes
C184 . C268 . 1.38(2) yes
F185 . C394 . 1.37(2) yes
C186 . C297 . 1.40(3) yes
C186 . C345 . 1.42(2) yes
C187 . C231 . 1.49(2) yes
C188 . C307 . 1.39(2) yes
C188 . H1881 . 0.950 no
C189 . C285 . 1.362(3) yes
C189 . C306 . 1.364(3) yes
C190 . C191 . 1.43(2) yes
C190 . C281 . 1.38(2) yes
C190 . C354 . 1.43(2) yes
C192 . C225 . 1.51(2) yes
C193 . C263 . 1.38(2) yes
C193 . H1931 . 0.950 no
C194 . C196 . 1.43(2) yes
C194 . C233 . 1.40(2) yes
C194 . H1941 . 0.950 no
C195 . C232 . 1.35(3) yes
C195 . C248 . 1.38(2) yes
C195 . H1951 . 0.950 no
C196 . C212 . 1.38(3) yes
C196 . H1961 . 0.950 no
C197 . C199 . 1.39(2) yes
C197 . C214 . 1.50(2) yes
C197 . C358 . 1.40(2) yes
C198 . C201 . 1.47(3) yes
C198 . C210 . 1.53(2) yes
C198 . C343 . 1.37(3) yes
C199 . C304 . 1.35(2) yes
C199 . H1991 . 0.950 no
C200 . C213 . 1.41(2) yes
C200 . C295 . 1.38(2) yes
C200 . H2001 . 0.950 no
C201 . C350 . 1.41(3) yes
C201 . H2011 . 0.950 no
C202 . C242 . 1.37(2) yes
C202 . H2021 . 0.950 no
C203 . C233 . 1.47(2) yes
C206 . O420 . 1.248(18) yes
C207 . C344 . 1.36(3) yes
C207 . H2071 . 0.950 no
C208 . C276 . 1.39(2) yes
C208 . H2081 . 0.950 no
C209 . C293 . 1.51(2) yes
C211 . C334 . 1.39(2) yes
C211 . H2111 . 0.950 no
C212 . C292 . 1.37(3) yes
C213 . C264 . 1.42(2) yes
C215 . C375 . 1.35(3) yes
C215 . H2151 . 0.950 no
C216 . C255 . 1.51(2) yes
C217 . C314 . 1.38(3) yes
C217 . H2171 . 0.950 no
C218 . C309 . 1.35(3) yes
C218 . H2181 . 0.950 no
C219 . C337 . 1.48(2) yes
C220 . C254 . 1.42(2) yes
C220 . C321 . 1.39(2) yes
C220 . H2201 . 0.950 no
C221 . C252 . 1.35(2) yes
C221 . C270 . 1.52(2) yes
C221 . C284 . 1.43(3) yes
C222 . C238 . 1.42(2) yes
C222 . C266 . 1.41(2) yes
C223 . C249 . 1.41(2) yes
C223 . C325 . 1.39(2) yes
C224 . C283 . 1.38(2) yes
C224 . C404 . 1.42(2) yes
C224 . H2241 . 0.950 no
C225 . C311 . 1.38(2) yes
C225 . C352 . 1.35(2) yes
C226 . C280 . 1.47(2) yes
C227 . C283 . 1.48(2) yes
C228 . C255 . 1.38(3) yes
C228 . C376 . 1.39(2) yes
C228 . H2281 . 0.950 no
C229 . C259 . 1.52(2) yes
C229 . C312 . 1.40(3) yes
C229 . C328 . 1.38(3) yes
C230 . C281 . 1.40(3) yes
C230 . C302 . 1.37(3) yes
C230 . H2301 . 0.950 no
C231 . C261 . 1.35(2) yes
C232 . C332 . 1.39(3) yes
C233 . C241 . 1.41(2) yes
C234 . C260 . 1.39(3) yes
C234 . H2341 . 0.950 no
C235 . C249 . 1.35(3) yes
C235 . C269 . 1.33(3) yes
C235 . H2351 . 0.950 no
C236 . C282 . 1.37(2) yes
C236 . H2361 . 0.950 no
C237 . C294 . 1.36(2) yes
C237 . C331 . 1.41(2) yes
C238 . C247 . 1.40(2) yes
C238 . H2381 . 0.950 no
C239 . C251 . 1.38(2) yes
C239 . C356 . 1.41(2) yes
C240 . C384 . 1.38(3) yes
C240 . H2401 . 0.950 no
C241 . C292 . 1.36(2) yes
C241 . H2411 . 0.950 no
C242 . C278 . 1.36(3) yes
C242 . H2421 . 0.950 no
C243 . C319 . 1.38(2) yes
C243 . H2431 . 0.950 no
C244 . C348 . 1.35(3) yes
C244 . H2441 . 0.950 no
C245 . C357 . 1.36(3) yes
C245 . C365 . 1.43(4) yes
C246 . C359 . 1.35(3) yes
C246 . H2461 . 0.950 no
C247 . C305 . 1.34(3) yes
C247 . H2471 . 0.950 no
C248 . H2481 . 0.950 no
C249 . H2491 . 0.950 no
C250 . C256 . 1.34(2) yes
C250 . C326 . 1.38(2) yes
C250 . H2501 . 0.950 no
C251 . C355 . 1.33(3) yes
C251 . H2511 . 0.950 no
C252 . C401 . 1.39(3) yes
C252 . H2521 . 0.950 no
C253 . C279 . 1.38(2) yes
C253 . C293 . 1.36(2) yes
C253 . H2531 . 0.950 no
C254 . C347 . 1.37(2) yes
C255 . C367 . 1.38(3) yes
C256 . H2561 . 0.950 no
C257 . C275 . 1.39(2) yes
C257 . H2571 . 0.950 no
C258 . C365 . 1.38(3) yes
C258 . H2581 . 0.950 no
C260 . C301 . 1.35(3) yes
C261 . C301 . 1.41(3) yes
C261 . H2611 . 0.950 no
C262 . C357 . 1.37(2) yes
C262 . H2621 . 0.950 no
C263 . C273 . 1.38(3) yes
C263 . H2631 . 0.950 no
C264 . C299 . 1.39(2) yes
C264 . H2641 . 0.950 no
C265 . C287 . 1.34(3) yes
C265 . C352 . 1.36(3) yes
C265 . H2651 . 0.950 no
C266 . C286 . 1.36(2) yes
C266 . H2661 . 0.950 no
C267 . C320 . 1.40(2) yes
C267 . H2671 . 0.950 no
C268 . C392 . 1.37(2) yes
C268 . H2681 . 0.950 no
C269 . C318 . 1.37(3) yes
C271 . C282 . 1.35(3) yes
C271 . C288 . 1.41(3) yes
C272 . C280 . 1.37(3) yes
C272 . C338 . 1.37(3) yes
C272 . H2721 . 0.950 no
C273 . C360 . 1.44(3) yes
C273 . H2731 . 0.950 no
F274 . C387 . 1.386(19) yes
C275 . C319 . 1.38(2) yes
C275 . H2751 . 0.950 no
C276 . C387 . 1.36(3) yes
C276 . H2761 . 0.950 no
C277 . C364 . 1.41(3) yes
C277 . H2771 . 0.950 no
C278 . C320 . 1.35(3) yes
C279 . C333 . 1.38(3) yes
C279 . H2791 . 0.950 no
C280 . C340 . 1.44(3) yes
C281 . H2811 . 0.950 no
C282 . H2821 . 0.950 no
C283 . C351 . 1.34(3) yes
C284 . C362 . 1.36(3) yes
C284 . H2841 . 0.950 no
C285 . C417 . 1.363(3) yes
C285 . H2851 . 0.950 no
C286 . C305 . 1.33(3) yes
C286 . H2861 . 0.950 no
C287 . C317 . 1.28(3) yes
C288 . H2881 . 0.950 no
C289 . C303 . 1.46(3) yes
C290 . C316 . 1.42(3) yes
C290 . C331 . 1.36(2) yes
C290 . H2901 . 0.950 no
F291 . C391 . 1.348(17) yes
C292 . H2921 . 0.950 no
C293 . C370 . 1.35(3) yes
C294 . C298 . 1.41(3) yes
C294 . H2941 . 0.950 no
C295 . C374 . 1.40(3) yes
C295 . H2951 . 0.950 no
C296 . C329 . 1.35(3) yes
C296 . C407 . 1.39(4) yes
C296 . H2961 . 0.950 no
C297 . C400 . 1.35(3) yes
C297 . H2971 . 0.950 no
C298 . C316 . 1.35(3) yes
C298 . H2981 . 0.950 no
C299 . C374 . 1.41(3) yes
C299 . H2991 . 0.950 no
C300 . C372 . 1.34(3) yes
C300 . H3001 . 0.950 no
C301 . H3011 . 0.950 no
C302 . C330 . 1.39(3) yes
C303 . C383 . 1.34(3) yes
C303 . C389 . 1.34(3) yes
C304 . C382 . 1.38(3) yes
C304 . H3041 . 0.950 no
C306 . C397 . 1.363(3) yes
C306 . H3061 . 0.950 no
C307 . C349 . 1.36(3) yes
C307 . H3071 . 0.950 no
C308 . C360 . 1.38(2) yes
C308 . H3081 . 0.950 no
C309 . C353 . 1.38(3) yes
C309 . H3091 . 0.950 no
N310 . C378 . 1.37(3) yes
N310 . C381 . 1.40(4) yes
C311 . C317 . 1.42(2) yes
C311 . H3111 . 0.950 no
C312 . C366 . 1.37(3) yes
C312 . H3121 . 0.950 no
C313 . C341 . 1.36(3) yes
C313 . C369 . 1.38(3) yes
C313 . H3131 . 0.950 no
C314 . C326 . 1.34(3) yes
C314 . H3141 . 0.950 no
C315 . C324 . 1.44(3) yes
C315 . H3151 . 0.950 no
C317 . H3171 . 0.950 no
C318 . C325 . 1.41(3) yes
C318 . H3181 . 0.950 no
C319 . H3191 . 0.950 no
C320 . H3201 . 0.950 no
C321 . C322 . 1.38(3) yes
C321 . H3211 . 0.950 no
C322 . C342 . 1.37(3) yes
C323 . C332 . 1.41(3) yes
C323 . H3231 . 0.950 no
C324 . C353 . 1.34(3) yes
C324 . H3241 . 0.950 no
C325 . H3251 . 0.950 no
C327 . C415 . 1.38(3) yes
C327 . H3271 . 0.950 no
C328 . C379 . 1.43(3) yes
C328 . H3281 . 0.950 no
C329 . C337 . 1.39(2) yes
C329 . H3291 . 0.950 no
C330 . C354 . 1.38(3) yes
C330 . H3301 . 0.950 no
C331 . H3311 . 0.950 no
C332 . H3321 . 0.950 no
C333 . C388 . 1.36(3) yes
C334 . C387 . 1.33(3) yes
C334 . H3341 . 0.950 no
C335 . C336 . 1.39(3) yes
C335 . C369 . 1.40(3) yes
C335 . H3351 . 0.950 no
C336 . H3361 . 0.950 no
C337 . C361 . 1.44(3) yes
C338 . C373 . 1.38(3) yes
C338 . H3381 . 0.950 no
C339 . C366 . 1.39(3) yes
C339 . C379 . 1.35(3) yes
C340 . H3401 . 0.950 no
C341 . H3411 . 0.950 no
C342 . C347 . 1.39(3) yes
C342 . H3421 . 0.950 no
C343 . C368 . 1.37(3) yes
C343 . H3431 . 0.950 no
C344 . C411 . 1.39(3) yes
C344 . H3441 . 0.950 no
C345 . C377 . 1.35(3) yes
C345 . H3451 . 0.950 no
C346 . C362 . 1.37(4) yes
C346 . C401 . 1.40(4) yes
C347 . H3471 . 0.950 no
C348 . C386 . 1.36(3) yes
C348 . H3481 . 0.950 no
C349 . C392 . 1.40(3) yes
C350 . C398 . 1.32(4) yes
C350 . H3501 . 0.950 no
C351 . C395 . 1.41(3) yes
C351 . H3511 . 0.950 no
C352 . H3521 . 0.950 no
C353 . H3531 . 0.950 no
C354 . H3541 . 0.950 no
C355 . C408 . 1.30(3) yes
C355 . H3551 . 0.950 no
C356 . C402 . 1.39(3) yes
C356 . H3561 . 0.950 no
C357 . H3571 . 0.950 no
C358 . C406 . 1.44(3) yes
C358 . H3581 . 0.950 no
C359 . C375 . 1.42(3) yes
C359 . H3591 . 0.950 no
C360 . H3601 . 0.950 no
C361 . C412 . 1.38(3) yes
C361 . H3611 . 0.950 no
C362 . H3621 . 0.950 no
C363 . C378 . 1.41(3) yes
C363 . C393 . 1.35(3) yes
C363 . H3631 . 0.950 no
C364 . C413 . 1.36(3) yes
C364 . H3641 . 0.950 no
C365 . H3651 . 0.950 no
C366 . H3661 . 0.950 no
C367 . C409 . 1.38(3) yes
C367 . H3671 . 0.950 no
C368 . C398 . 1.39(4) yes
C368 . H3681 . 0.950 no
C369 . H3691 . 0.950 no
C370 . C388 . 1.40(3) yes
C370 . H3701 . 0.950 no
C371 . C381 . 1.32(3) yes
C371 . C393 . 1.33(3) yes
C371 . H3711 . 0.950 no
C372 . C413 . 1.33(3) yes
C372 . H3721 . 0.950 no
C375 . H3751 . 0.950 no
C376 . C403 . 1.39(4) yes
C376 . H3761 . 0.950 no
C377 . C385 . 1.34(3) yes
C377 . H3771 . 0.950 no
C378 . H3781 . 0.950 no
C379 . H3791 . 0.950 no
C380 . C396 . 1.507(6) yes
C380 . C405 . 1.311(6) yes
C380 . H3801 . 0.950 no
C381 . H3811 . 0.950 no
C382 . C406 . 1.33(4) yes
C383 . C410 . 1.39(3) yes
C383 . H3831 . 0.950 no
C384 . C386 . 1.41(4) yes
C384 . H3841 . 0.950 no
C385 . C400 . 1.44(3) yes
C386 . H3861 . 0.950 no
C388 . H3881 . 0.950 no
C389 . C414 . 1.42(3) yes
C389 . H3891 . 0.950 no
C390 . C399 . 1.310(6) yes
C390 . N416 . 1.208(6) yes
C390 . H3901 . 0.950 no
C391 . C397 . 1.363(3) yes
C391 . C417 . 1.363(3) yes
C392 . H3921 . 0.950 no
C393 . H3931 . 0.950 no
C394 . C395 . 1.34(3) yes
C394 . C404 . 1.40(3) yes
C395 . H3951 . 0.950 no
C396 . C399 . 1.510(6) yes
C396 . H3961 . 0.950 no
C397 . H3971 . 0.950 no
C399 . H3991 . 0.950 no
C400 . H4001 . 0.950 no
C401 . H4011 . 0.950 no
C402 . C408 . 1.40(4) yes
C402 . H4021 . 0.950 no
C403 . C409 . 1.31(4) yes
C404 . H4041 . 0.950 no
C405 . N416 . 1.210(6) yes
C405 . H4051 . 0.950 no
C406 . H4061 . 0.950 no
C407 . C412 . 1.38(3) yes
C409 . H4091 . 0.950 no
C410 . C419 . 1.30(4) yes
C410 . H4101 . 0.950 no
C411 . C415 . 1.35(3) yes
C411 . H4111 . 0.950 no
C412 . H4121 . 0.950 no
C413 . H4131 . 0.950 no
C414 . C419 . 1.31(4) yes
C414 . H4141 . 0.950 no
C415 . H4151 . 0.950 no
C417 . H4171 . 0.950 no
F418 . C419 . 1.38(3) yes
C32 . H321 . 0.950 no

loop_
_geom_hbond_atom_site_label_D
_geom_hbond_site_symmetry_D
_geom_hbond_atom_site_label_H
_geom_hbond_site_symmetry_H
_geom_hbond_atom_site_label_A
_geom_hbond_site_symmetry_A
_geom_hbond_angle_DHA
_geom_hbond_distance_DH
_geom_hbond_distance_HA
_geom_hbond_distance_DA
_geom_hbond_publ_flag
C29 . H291 . O88 . 159 0.95 2.54 3.44(3) yes
C29 . H291 . O149 . 131 0.95 2.45 3.15(3) yes
C183 . H1831 . O68 . 123 0.95 2.36 2.99(3) yes
C188 . H1881 . O134 . 160 0.95 2.44 3.35(3) yes
C207 . H2071 . O83 . 146 0.95 2.51 3.34(3) yes
C218 . H2181 . O106 . 144 0.95 2.49 3.31(3) yes
C244 . H2441 . O74 . 144 0.95 2.51 3.32(3) yes
C246 . H2461 . O117 2_667 129 0.95 2.58 3.26(3) yes
C249 . H2491 . O127 . 165 0.95 2.42 3.34(3) yes
C253 . H2531 . O79 . 173 0.95 2.53 3.48(3) yes
C256 . H2561 . O99 . 166 0.95 2.45 3.38(3) yes
C277 . H2771 . O112 . 146 0.95 2.51 3.34(3) yes
C300 . H3001 . O81 . 127 0.95 2.55 3.21(3) yes
C308 . H3081 . O60 . 123 0.95 2.43 3.05(3) yes
C311 . H3111 . O146 . 141 0.95 2.54 3.33(3) yes

loop_
_platon_squeeze_void_nr
_platon_squeeze_void_average_x
_platon_squeeze_void_average_y
_platon_squeeze_void_average_z
_platon_squeeze_void_volume
_platon_squeeze_void_count_electrons
_platon_squeeze_void_content
1 -0.006 -0.006 0.003 4472 1299 ' 31(C5H5N) '
2 -0.015 0.477 0.583 42 2 ' - '
3 0.015 0.523 0.417 42 2 ' -'
